data_2023289
loop_
_publ_author_name
'Mondal, Amit'
'Pan, Rahul'
'Kuila, Sandip Kumar'
'Dey, Riju'
'Jana, Partha Pratim'

_publ_section_title
;
 Synthesis and structural study of the partially disordered complex
 hexagonal phase &#x3b4;<sub>1</sub>-MnZn<sub>9.7</sub>.
;
_journal_coeditor_code DK5133SUP1
_journal_issue 6
_journal_name_full 'Acta crystallographica Section B, Structural science, crystal engineering and materials'
_journal_page_first 688
_journal_page_last 694
_journal_paper_doi 10.1107/S2052520624008096
_journal_volume 80
_journal_year 2024
_chemical_formula_sum 'Mn13 Zn126.044'
_chemical_formula_weight 8955
_space_group_IT_number 194
_space_group_name_Hall '-P 6c 2c'
_space_group_name_H-M_alt 'P 63/m m c'
_symmetry_cell_setting hexagonal
_symmetry_Int_Tables_number 194
_symmetry_space_group_name_Hall '-P 6c 2c'
_symmetry_space_group_name_H-M 'P 63/m m c'
_cell_angle_alpha 90
_cell_angle_beta 90
_cell_angle_gamma 120
_cell_formula_units_Z 4
_cell_length_a 12.9051(2)
_cell_length_b 12.9051(2)
_cell_length_c 57.6398(10)
_cell_measurement_reflns_used 9679
_cell_measurement_temperature 293
_cell_measurement_theta_max 30.48
_cell_measurement_theta_min 3.16
_cell_volume 8313.3(2)
_diffrn_ambient_temperature 293
_diffrn_measured_fraction_theta_full 1
_diffrn_measured_fraction_theta_max 1
_diffrn_measurement_device 'four-circle diffractometer'
_diffrn_measurement_device_type 'Bruker Photon II'
_diffrn_measurement_method 'Bruker Photon II'
_diffrn_radiation_monochromator graphite
_diffrn_radiation_probe x-ray
_diffrn_radiation_source 'X-ray tube'
_diffrn_radiation_type 'Mo K\a'
_diffrn_radiation_wavelength 0.71073
_diffrn_reflns_av_R_equivalents 0.0717
_diffrn_reflns_av_unetI/netI 0.0249
_diffrn_reflns_limit_h_max 17
_diffrn_reflns_limit_h_min -18
_diffrn_reflns_limit_k_max 18
_diffrn_reflns_limit_k_min -18
_diffrn_reflns_limit_l_max 82
_diffrn_reflns_limit_l_min -60
_diffrn_reflns_number 75653
_diffrn_reflns_theta_full 30.5
_diffrn_reflns_theta_max 30.5
_diffrn_reflns_theta_min 1.82
_exptl_absorpt_coefficient_mu 37.428
_exptl_absorpt_correction_T_max 0.7461
_exptl_absorpt_correction_T_min 0.4609
_exptl_absorpt_correction_type multi-scan
_exptl_crystal_colour silvery
_exptl_crystal_density_diffrn 7.1548
_exptl_crystal_description bar
_exptl_crystal_F_000 16425
_exptl_crystal_size_max 0.05
_exptl_crystal_size_mid 0.04
_exptl_crystal_size_min 0.02
_refine_diff_density_max 1.15
_refine_diff_density_min -1.41
_refine_ls_extinction_coef 400(60)
_refine_ls_extinction_method 'B-C type 1 Gaussian isotropic (Becker & Coppens, 1974)'
_refine_ls_goodness_of_fit_gt 1.12
_refine_ls_goodness_of_fit_ref 1.09
_refine_ls_number_constraints 0
_refine_ls_number_parameters 317
_refine_ls_number_reflns 4795
_refine_ls_number_restraints 0
_refine_ls_R_factor_all 0.0367
_refine_ls_R_factor_gt 0.0207
_refine_ls_shift/su_max 0.0255
_refine_ls_shift/su_mean 0.0021
_refine_ls_structure_factor_coef Fsqd
_refine_ls_weighting_details w=1/(\s^2^(I)+0.0004I^2^)
_refine_ls_weighting_scheme sigma
_refine_ls_wR_factor_gt 0.0444
_refine_ls_wR_factor_ref 0.0501
_reflns_number_gt 3645
_reflns_number_total 4795
_reflns_threshold_expression I>3\s(I)
_cod_data_source_file dk5133sup1.cif
_cod_data_source_block crystal1
_cod_depositor_comments 'Adding full bibliography for 2023289--2023290.cif.'
_cod_original_sg_symbol_Hall '-P 6c;-2c'
_cod_database_code 2023289
_cod_database_fobs_code 2023289

loop_
_space_group_symop_id
_space_group_symop_operation_xyz
1 x,y,z
2 -y,x-y,z
3 -x+y,-x,z
4 -x,-y,z+1/2
5 y,-x+y,z+1/2
6 x-y,x,z+1/2
7 y,x,-z
8 x-y,-y,-z
9 -x,-x+y,-z
10 -y,-x,-z+1/2
11 -x+y,y,-z+1/2
12 x,x-y,-z+1/2
13 -x,-y,-z
14 y,-x+y,-z
15 x-y,x,-z
16 x,y,-z+1/2
17 -y,x-y,-z+1/2
18 -x+y,-x,-z+1/2
19 -y,-x,z
20 -x+y,y,z
21 x,x-y,z
22 y,x,z+1/2
23 x-y,-y,z+1/2
24 -x,-x+y,z+1/2

loop_
_atom_site_label
_atom_site_type_symbol
_atom_site_fract_x
_atom_site_fract_y
_atom_site_fract_z
_atom_site_adp_type
_atom_site_U_iso_or_equiv
_atom_site_site_symmetry_multiplicity
_atom_site_occupancy
_atom_site_calc_flag
_atom_site_refinement_flags
_atom_site_disorder_assembly
_atom_site_disorder_group
Mn1 Mn 0 0 0 Uani 0.0046(4) 2 1 d . . .
Mn2 Mn 0.77692(3) 0.55383(6) 0.016323(12) Uani 0.0067(2) 12 1 d . . .
Mn3 Mn 0.13639(3) 0.27277(6) 0.069120(12) Uani 0.0059(2) 12 1 d . . .
Mn4 Mn 0.666667 0.333333 0.14038(2) Uani 0.0060(3) 4 1 d . . .
Mn5 Mn 0.333333 0.666667 0.17685(2) Uani 0.0056(3) 4 1 d . . .
Mn6 Mn 0.11054(3) 0.22109(6) 0.204005(12) Uani 0.0058(2) 12 1 d . . .
Mn7 Mn 0.46846(5) 0.93692(9) 0.25 Uani 0.0055(3) 6 1 d . . .
Zn1 Zn 0.36165(5) 0 0 Uani 0.01236(19) 12 1 d . . .
Zn2 Zn 0.88729(3) 0.77458(5) 0.008191(10) Uani 0.00969(18) 12 1 d . . .
Zn3 Zn 0.40920(3) 0.81840(6) 0.013068(11) Uani 0.0157(2) 12 1 d . . .
Zn4 Zn 0.666667 0.333333 0.02682(2) Uani 0.0147(3) 4 1 d . . .
Zn5 Zn 0.19481(3) 0.38962(6) 0.027821(10) Uani 0.0131(2) 12 1 d . . .
Zn6 Zn 0.54658(3) 0.09317(6) 0.031809(11) Uani 0.0147(2) 12 1 d . . .
Zn7 Zn 0.07029(3) 0.14058(5) 0.034646(9) Uani 0.00937(18) 12 1 d . . .
Zn8 Zn 0.31286(4) 0.04342(4) 0.045078(7) Uani 0.01306(16) 24 1 d . . .
Zn9 Zn 0.333333 0.666667 0.049247(18) Uani 0.0150(3) 4 1 d . . .
Zn10 Zn 0.75052(3) 0.50105(6) 0.062038(11) Uani 0.0178(2) 12 1 d . . .
Zn11 Zn 0.12903(4) 0.46866(4) 0.065056(8) Uani 0.01692(18) 24 1 d . . .
Zn12 Zn 0.92720(3) 0.85440(5) 0.072808(10) Uani 0.0126(2) 12 1 d . . .
Zn13 Zn 0.53930(3) 0.07861(6) 0.078544(12) Uani 0.0176(2) 12 1 d . . .
Zn14 Zn 0.31777(4) 0.03833(4) 0.092500(8) Uani 0.01862(19) 24 1 d . . .
Zn15 Zn 0.333333 0.666667 0.09608(2) Uani 0.0208(3) 4 1 d . . .
Zn16 Zn 0.20531(3) 0.41063(6) 0.104456(11) Uani 0.0184(2) 12 1 d . . .
Zn17 Zn 0.08641(3) 0.17281(6) 0.109552(11) Uani 0.0189(2) 12 1 d . . .
Zn18 Zn 0.45027(3) 0.90054(6) 0.110779(11) Uani 0.0160(2) 12 1 d . . .
Zn19 Zn 0.87992(3) 0.75985(6) 0.134001(13) Uani 0.0228(2) 12 1 d . . .
Zn20 Zn 0.02454(5) 0.35598(4) 0.137591(8) Uani 0.0208(2) 24 1 d . . .
Zn21 Zn 0 0 0.139861(17) Uani 0.0113(3) 4 1 d . . .
Zn22 Zn 0.26316(3) 0.52632(6) 0.141589(11) Uani 0.0200(2) 12 1 d . . .
Zn23 Zn 0.11710(3) 0.23420(6) 0.156965(11) Uani 0.0176(2) 12 1 d . . .
Zn24 Zn 0.45036(3) 0.90072(6) 0.167834(11) Uani 0.0167(2) 12 1 d . . .
Zn25 Zn 0.92856(3) 0.85713(6) 0.179544(10) Uani 0.0159(2) 12 1 d . . .
Zn26 Zn 0.32236(4) 0.02378(4) 0.183003(8) Uani 0.01863(18) 24 1 d . . .
Zn27 Zn 0.21831(3) 0.43662(5) 0.185846(11) Uani 0.0150(2) 12 1 d . . .
Zn28 Zn 0.77347(3) 0.54695(6) 0.206591(12) Uani 0.0204(2) 12 1 d . . .
Zn29 Zn 0.53077(3) 0.06153(6) 0.209892(11) Uani 0.0160(2) 12 1 d . . .
Zn30 Zn 0.40603(3) 0.81205(5) 0.211898(10) Uani 0.01129(19) 12 1 d . . .
Zn31 Zn 0 0 0.220412(19) Uani 0.0126(3) 4 1 d . . .
Zn32 Zn 0.88276(3) 0.76552(6) 0.224031(12) Uani 0.0185(2) 12 1 d . . .
Zn33 Zn 0.06228(4) 0.36123(4) 0.226402(7) Uani 0.01445(17) 24 1 d . . .
Zn34 Zn 0.666667 0.333333 0.228153(18) Uani 0.0166(3) 4 1 d . . .
Zn35 Zn 0.26151(4) 0.52301(8) 0.25 Uani 0.0126(3) 6 1 d . . .
Zn36 Zn 0.09677(4) 0.19354(8) 0.25 Uani 0.0127(3) 6 1 d . . .
Zn37 Zn 0.45779(6) 0.13193(6) 0.25 Uani 0.0183(3) 12 1 d . . .
Zn38 Zn 0.6761(4) 0.3522(8) 0.09477(3) Uani 0.018(3) 12 0.3362(18) d . . .
Zn39 Zn 0.48086(17) 0.18426(19) 0.11553(3) Uani 0.0289(8) 24 0.342(3) d . . .
Zn40 Zn 0.53715(12) 0.12633(12) 0.12235(2) Uani 0.0205(6) 24 0.3327(17) d . . .
Zn41 Zn 0.77377(11) 0.5475(2) 0.12248(7) Uani 0.0234(11) 12 0.318(6) d . . .
Zn42 Zn 0.55507(12) 0.1101(2) 0.15690(8) Uani 0.0258(11) 12 0.341(6) d . . .
Zn43 Zn 0.45090(11) 0.2082(3) 0.15850(2) Uani 0.0223(9) 24 0.3399(15) d . . .
Zn44 Zn 0.52513(18) 0.14716(19) 0.16546(3) Uani 0.0316(8) 24 0.329(3) d . . .
Zn45 Zn 0.65178(9) 0.30355(18) 0.18441(3) Uani 0.0190(12) 12 0.3330(19) d . . .

loop_
_atom_site_aniso_label
_atom_site_aniso_type_symbol
_atom_site_aniso_U_11
_atom_site_aniso_U_22
_atom_site_aniso_U_33
_atom_site_aniso_U_12
_atom_site_aniso_U_13
_atom_site_aniso_U_23
Mn1 Mn 0.0045(5) 0.0045(5) 0.0048(8) 0.0023(2) 0 0
Mn2 Mn 0.0063(2) 0.0056(3) 0.0081(3) 0.00278(16) 0.00036(13) 0.0007(3)
Mn3 Mn 0.0062(2) 0.0055(3) 0.0057(3) 0.00273(16) -0.00026(13) -0.0005(3)
Mn4 Mn 0.0059(3) 0.0059(3) 0.0061(6) 0.00296(17) 0 0
Mn5 Mn 0.0055(3) 0.0055(3) 0.0057(6) 0.00275(17) 0 0
Mn6 Mn 0.0057(2) 0.0058(3) 0.0059(3) 0.00292(16) -0.00086(13) -0.0017(3)
Mn7 Mn 0.0051(3) 0.0055(5) 0.0059(5) 0.0028(2) 0 0
Zn1 Zn 0.0121(2) 0.0096(3) 0.0145(3) 0.00482(13) -0.00123(12) -0.0025(2)
Zn2 Zn 0.0104(2) 0.0066(3) 0.0108(3) 0.00332(13) 0.00039(11) 0.0008(2)
Zn3 Zn 0.0134(2) 0.0187(3) 0.0168(3) 0.00935(16) 0.00164(13) 0.0033(3)
Zn4 Zn 0.0083(3) 0.0083(3) 0.0273(6) 0.00417(15) 0 0
Zn5 Zn 0.0149(2) 0.0145(3) 0.0098(3) 0.00723(15) 0.00087(11) 0.0017(2)
Zn6 Zn 0.0123(2) 0.0162(3) 0.0168(3) 0.00808(16) 0.00036(12) 0.0007(2)
Zn7 Zn 0.0103(2) 0.0093(3) 0.0083(3) 0.00463(13) -0.00107(11) -0.0021(2)
Zn8 Zn 0.0124(2) 0.0115(2) 0.0132(2) 0.00448(17) 0.00203(16) 0.00294(16)
Zn9 Zn 0.0157(3) 0.0157(3) 0.0136(5) 0.00785(16) 0 0
Zn10 Zn 0.0174(2) 0.0203(3) 0.0167(3) 0.01013(17) 0.00257(13) 0.0051(3)
Zn11 Zn 0.0177(2) 0.0097(2) 0.0251(2) 0.00818(18) 0.00395(19) -0.00019(18)
Zn12 Zn 0.0098(2) 0.0144(3) 0.0152(3) 0.00722(15) 0.00118(12) 0.0024(2)
Zn13 Zn 0.0173(2) 0.0139(3) 0.0203(3) 0.00696(16) 0.00072(13) 0.0014(3)
Zn14 Zn 0.0173(2) 0.0239(3) 0.0149(2) 0.0105(2) -0.00121(18) 0.00022(18)
Zn15 Zn 0.0213(4) 0.0213(4) 0.0197(6) 0.01067(18) 0 0
Zn16 Zn 0.0189(2) 0.0206(3) 0.0162(3) 0.01029(17) -0.00528(13) -0.0106(3)
Zn17 Zn 0.0218(2) 0.0229(3) 0.0123(3) 0.01144(17) 0.00332(13) 0.0066(3)
Zn18 Zn 0.0146(2) 0.0155(3) 0.0181(3) 0.00774(16) 0.00009(12) 0.0002(2)
Zn19 Zn 0.0166(2) 0.0162(3) 0.0356(4) 0.00810(17) 0.00105(14) 0.0021(3)
Zn20 Zn 0.0263(3) 0.0159(2) 0.0161(2) 0.0076(2) -0.00017(19) 0.00039(18)
Zn21 Zn 0.0117(3) 0.0117(3) 0.0104(5) 0.00587(15) 0 0
Zn22 Zn 0.0208(3) 0.0253(4) 0.0154(3) 0.01264(18) -0.00561(14) -0.0112(3)
Zn23 Zn 0.0190(2) 0.0168(3) 0.0162(3) 0.00840(16) 0.00007(13) 0.0001(3)
Zn24 Zn 0.0160(2) 0.0177(3) 0.0170(3) 0.00883(16) 0.00168(13) 0.0034(2)
Zn25 Zn 0.0128(2) 0.0265(3) 0.0130(3) 0.01325(18) 0.00002(13) 0.0000(3)
Zn26 Zn 0.0154(2) 0.0159(2) 0.0187(2) 0.00349(19) -0.00088(18) -0.00062(18)
Zn27 Zn 0.0125(2) 0.0085(3) 0.0227(3) 0.00423(14) 0.00006(12) 0.0001(2)
Zn28 Zn 0.0194(2) 0.0244(4) 0.0192(3) 0.01221(18) 0.00330(14) 0.0066(3)
Zn29 Zn 0.0153(2) 0.0162(3) 0.0168(3) 0.00808(16) 0.00102(13) 0.0020(3)
Zn30 Zn 0.0122(2) 0.0112(3) 0.0100(3) 0.00561(14) -0.00141(11) -0.0028(2)
Zn31 Zn 0.0103(3) 0.0103(3) 0.0174(5) 0.00513(15) 0 0
Zn32 Zn 0.0161(2) 0.0143(3) 0.0246(4) 0.00714(16) 0.00126(13) 0.0025(3)
Zn33 Zn 0.0219(2) 0.0117(2) 0.0124(2) 0.01028(18) 0.00143(18) -0.00190(16)
Zn34 Zn 0.0210(4) 0.0210(4) 0.0080(5) 0.01048(18) 0 0
Zn35 Zn 0.0098(3) 0.0155(4) 0.0144(4) 0.0078(2) 0 0
Zn36 Zn 0.0151(3) 0.0134(4) 0.0090(4) 0.0067(2) 0 0
Zn37 Zn 0.0271(4) 0.0108(3) 0.0190(3) 0.0109(3) 0 0
Zn38 Zn 0.019(2) 0.026(5) 0.0104(6) 0.013(2) 0.0013(5) 0.0026(10)
Zn39 Zn 0.0183(9) 0.0263(11) 0.0216(9) -0.0041(8) -0.0005(6) -0.0094(7)
Zn40 Zn 0.0218(10) 0.0115(6) 0.0195(7) 0.0017(5) -0.0004(5) -0.0048(5)
Zn41 Zn 0.0172(15) 0.0090(12) 0.041(2) 0.0045(6) 0.0024(5) 0.0048(11)
Zn42 Zn 0.0164(12) 0.0096(12) 0.049(2) 0.0048(6) 0.0022(6) 0.0044(12)
Zn43 Zn 0.0156(6) 0.0212(18) 0.0152(6) -0.0020(7) 0.0040(4) -0.0019(6)
Zn44 Zn 0.0256(10) 0.0218(10) 0.0207(9) -0.0083(8) 0.0093(7) -0.0020(7)
Zn45 Zn 0.0222(12) 0.029(2) 0.0081(7) 0.0146(11) 0.0012(3) 0.0024(7)

loop_
_atom_type_symbol
_atom_type_scat_dispersion_real
_atom_type_scat_dispersion_imag
_atom_type_scat_source
Mn 0.3368 0.7283 'International Tables Vol C tables 4.2.6.8 and 6.1.1.1'
Zn 0.2839 1.4301 'International Tables Vol C tables 4.2.6.8 and 6.1.1.1'

loop_
_exptl_crystal_face_index_h
_exptl_crystal_face_index_k
_exptl_crystal_face_index_l
_exptl_crystal_face_perp_dist
? ? ? ?

loop_
_geom_angle_atom_site_label_1
_geom_angle_atom_site_label_2
_geom_angle_atom_site_label_3
_geom_angle_site_symmetry_1
_geom_angle_site_symmetry_2
_geom_angle_site_symmetry_3
_geom_angle
_geom_angle_publ_flag
Zn2 Mn1 Zn2 1_445 . 2_655 116.69(2) ?
Zn2 Mn1 Zn2 1_445 . 3_565 116.687(15) ?
Zn2 Mn1 Zn2 1_445 . 7_445 63.313(16) ?
Zn2 Mn1 Zn2 1_445 . 8_565 180 ?
Zn2 Mn1 Zn2 1_445 . 9_655 63.313(16) ?
Zn2 Mn1 Zn7 1_445 . . 117.581(18) ?
Zn2 Mn1 Zn7 1_445 . 2_555 63.34(2) ?
Zn2 Mn1 Zn7 1_445 . 3_555 63.345(14) ?
Zn2 Mn1 Zn7 1_445 . 7_555 116.655(16) ?
Zn2 Mn1 Zn7 1_445 . 8_555 62.419(18) ?
Zn2 Mn1 Zn7 1_445 . 9_555 116.655(17) ?
Zn2 Mn1 Zn2 2_655 . 3_565 116.69(2) ?
Zn2 Mn1 Zn2 2_655 . 7_445 180 ?
Zn2 Mn1 Zn2 2_655 . 8_565 63.31(2) ?
Zn2 Mn1 Zn2 2_655 . 9_655 63.31(2) ?
Zn2 Mn1 Zn7 2_655 . . 63.345(18) ?
Zn2 Mn1 Zn7 2_655 . 2_555 117.581(18) ?
Zn2 Mn1 Zn7 2_655 . 3_555 63.345(19) ?
Zn2 Mn1 Zn7 2_655 . 7_555 62.419(18) ?
Zn2 Mn1 Zn7 2_655 . 8_555 116.66(2) ?
Zn2 Mn1 Zn7 2_655 . 9_555 116.655(17) ?
Zn2 Mn1 Zn2 3_565 . 7_445 63.313(16) ?
Zn2 Mn1 Zn2 3_565 . 8_565 63.31(2) ?
Zn2 Mn1 Zn2 3_565 . 9_655 180 ?
Zn2 Mn1 Zn7 3_565 . . 63.345(18) ?
Zn2 Mn1 Zn7 3_565 . 2_555 63.34(2) ?
Zn2 Mn1 Zn7 3_565 . 3_555 117.58(2) ?
Zn2 Mn1 Zn7 3_565 . 7_555 116.655(17) ?
Zn2 Mn1 Zn7 3_565 . 8_555 116.66(2) ?
Zn2 Mn1 Zn7 3_565 . 9_555 62.42(2) ?
Zn2 Mn1 Zn2 7_445 . 8_565 116.69(2) ?
Zn2 Mn1 Zn2 7_445 . 9_655 116.687(15) ?
Zn2 Mn1 Zn7 7_445 . . 116.655(16) ?
Zn2 Mn1 Zn7 7_445 . 2_555 62.419(18) ?
Zn2 Mn1 Zn7 7_445 . 3_555 116.655(17) ?
Zn2 Mn1 Zn7 7_445 . 7_555 117.581(18) ?
Zn2 Mn1 Zn7 7_445 . 8_555 63.34(2) ?
Zn2 Mn1 Zn7 7_445 . 9_555 63.345(14) ?
Zn2 Mn1 Zn2 8_565 . 9_655 116.69(2) ?
Zn2 Mn1 Zn7 8_565 . . 62.419(18) ?
Zn2 Mn1 Zn7 8_565 . 2_555 116.66(2) ?
Zn2 Mn1 Zn7 8_565 . 3_555 116.655(17) ?
Zn2 Mn1 Zn7 8_565 . 7_555 63.345(18) ?
Zn2 Mn1 Zn7 8_565 . 8_555 117.581(18) ?
Zn2 Mn1 Zn7 8_565 . 9_555 63.345(19) ?
Zn2 Mn1 Zn7 9_655 . . 116.655(17) ?
Zn2 Mn1 Zn7 9_655 . 2_555 116.66(2) ?
Zn2 Mn1 Zn7 9_655 . 3_555 62.42(2) ?
Zn2 Mn1 Zn7 9_655 . 7_555 63.345(18) ?
Zn2 Mn1 Zn7 9_655 . 8_555 63.34(2) ?
Zn2 Mn1 Zn7 9_655 . 9_555 117.58(2) ?
Zn7 Mn1 Zn7 . . 2_555 64.754(15) ?
Zn7 Mn1 Zn7 . . 3_555 64.754(18) ?
Zn7 Mn1 Zn7 . . 7_555 115.246(12) ?
Zn7 Mn1 Zn7 . . 8_555 180 ?
Zn7 Mn1 Zn7 . . 9_555 115.25(2) ?
Zn7 Mn1 Zn7 2_555 . 3_555 64.75(2) ?
Zn7 Mn1 Zn7 2_555 . 7_555 180 ?
Zn7 Mn1 Zn7 2_555 . 8_555 115.246(17) ?
Zn7 Mn1 Zn7 2_555 . 9_555 115.25(2) ?
Zn7 Mn1 Zn7 3_555 . 7_555 115.25(2) ?
Zn7 Mn1 Zn7 3_555 . 8_555 115.25(2) ?
Zn7 Mn1 Zn7 3_555 . 9_555 180 ?
Zn7 Mn1 Zn7 7_555 . 8_555 64.754(15) ?
Zn7 Mn1 Zn7 7_555 . 9_555 64.754(18) ?
Zn7 Mn1 Zn7 8_555 . 9_555 64.75(2) ?
Zn1 Mn2 Zn1 3_665 . 14_665 120.52(3) ?
Zn1 Mn2 Zn2 3_665 . . 65.76(2) ?
Zn1 Mn2 Zn3 3_665 . 7_555 116.90(3) ?
Zn1 Mn2 Zn3 3_665 . 9_655 61.94(2) ?
Zn1 Mn2 Zn4 3_665 . . 115.137(17) ?
Zn1 Mn2 Zn5 3_665 . 8_665 64.88(3) ?
Zn1 Mn2 Zn6 3_665 . 2_655 176.21(3) ?
Zn1 Mn2 Zn6 3_665 . 3_665 61.304(19) ?
Zn1 Mn2 Zn8 3_665 . 3_665 62.98(2) ?
Zn1 Mn2 Zn8 3_665 . 19_665 119.78(3) ?
Zn1 Mn2 Zn10 3_665 . . 114.73(3) ?
Zn1 Mn2 Zn2 14_665 . . 65.76(2) ?
Zn1 Mn2 Zn3 14_665 . 7_555 61.94(2) ?
Zn1 Mn2 Zn3 14_665 . 9_655 116.90(3) ?
Zn1 Mn2 Zn4 14_665 . . 115.14(3) ?
Zn1 Mn2 Zn5 14_665 . 8_665 64.89(2) ?
Zn1 Mn2 Zn6 14_665 . 2_655 61.31(2) ?
Zn1 Mn2 Zn6 14_665 . 3_665 176.22(4) ?
Zn1 Mn2 Zn8 14_665 . 3_665 119.78(2) ?
Zn1 Mn2 Zn8 14_665 . 19_665 62.987(13) ?
Zn1 Mn2 Zn10 14_665 . . 114.73(2) ?
Zn2 Mn2 Zn3 . . 7_555 117.40(2) ?
Zn2 Mn2 Zn3 . . 9_655 117.40(3) ?
Zn2 Mn2 Zn4 . . . 176.96(4) ?
Zn2 Mn2 Zn5 . . 8_665 65.29(2) ?
Zn2 Mn2 Zn6 . . 2_655 117.69(2) ?
Zn2 Mn2 Zn6 . . 3_665 117.69(3) ?
Zn2 Mn2 Zn8 . . 3_665 64.32(2) ?
Zn2 Mn2 Zn8 . . 19_665 64.32(2) ?
Zn2 Mn2 Zn10 . . . 113.37(3) ?
Zn3 Mn2 Zn3 7_555 . 9_655 64.19(3) ?
Zn3 Mn2 Zn4 7_555 . . 65.05(3) ?
Zn3 Mn2 Zn5 7_555 . 8_665 63.01(3) ?
Zn3 Mn2 Zn6 7_555 . 2_655 60.52(3) ?
Zn3 Mn2 Zn6 7_555 . 3_665 114.35(2) ?
Zn3 Mn2 Zn8 7_555 . 3_665 178.19(2) ?
Zn3 Mn2 Zn8 7_555 . 19_665 114.69(3) ?
Zn3 Mn2 Zn10 7_555 . . 118.06(3) ?
Zn3 Mn2 Zn4 9_655 . . 65.05(3) ?
Zn3 Mn2 Zn5 9_655 . 8_665 63.01(2) ?
Zn3 Mn2 Zn6 9_655 . 2_655 114.35(3) ?
Zn3 Mn2 Zn6 9_655 . 3_665 60.518(17) ?
Zn3 Mn2 Zn8 9_655 . 3_665 114.68(3) ?
Zn3 Mn2 Zn8 9_655 . 19_665 178.19(4) ?
Zn3 Mn2 Zn10 9_655 . . 118.06(2) ?
Zn4 Mn2 Zn5 . . 8_665 117.75(4) ?
Zn4 Mn2 Zn6 . . 2_655 61.51(2) ?
Zn4 Mn2 Zn6 . . 3_665 61.511(16) ?
Zn4 Mn2 Zn8 . . 3_665 113.25(3) ?
Zn4 Mn2 Zn8 . . 19_665 113.25(3) ?
Zn4 Mn2 Zn10 . . . 63.58(3) ?
Zn5 Mn2 Zn6 8_665 . 2_655 114.60(3) ?
Zn5 Mn2 Zn6 8_665 . 3_665 114.60(3) ?
Zn5 Mn2 Zn8 8_665 . 3_665 117.98(4) ?
Zn5 Mn2 Zn8 8_665 . 19_665 117.98(2) ?
Zn5 Mn2 Zn10 8_665 . . 178.67(4) ?
Zn6 Mn2 Zn6 2_655 . 3_665 116.66(3) ?
Zn6 Mn2 Zn8 2_655 . 3_665 119.50(3) ?
Zn6 Mn2 Zn8 2_655 . 19_665 63.92(2) ?
Zn6 Mn2 Zn10 2_655 . . 65.88(2) ?
Zn6 Mn2 Zn8 3_665 . 3_665 63.92(2) ?
Zn6 Mn2 Zn8 3_665 . 19_665 119.50(3) ?
Zn6 Mn2 Zn10 3_665 . . 65.871(19) ?
Zn8 Mn2 Zn8 3_665 . 19_665 66.40(2) ?
Zn8 Mn2 Zn10 3_665 . . 60.98(2) ?
Zn8 Mn2 Zn10 19_665 . . 60.981(17) ?
Zn5 Mn3 Zn7 . . . 65.38(2) ?
Zn5 Mn3 Zn8 . . 2_555 63.518(19) ?
Zn5 Mn3 Zn8 . . 21_555 63.52(2) ?
Zn5 Mn3 Zn11 . . . 60.90(2) ?
Zn5 Mn3 Zn11 . . 20_555 60.900(18) ?
Zn5 Mn3 Zn12 . . 2_655 118.42(3) ?
Zn5 Mn3 Zn12 . . 3_565 118.42(2) ?
Zn5 Mn3 Zn14 . . 2_555 115.46(3) ?
Zn5 Mn3 Zn14 . . 21_555 115.464(19) ?
Zn5 Mn3 Zn16 . . . 114.15(3) ?
Zn5 Mn3 Zn17 . . . 176.86(3) ?
Zn7 Mn3 Zn8 . . 2_555 65.00(2) ?
Zn7 Mn3 Zn8 . . 21_555 65.01(2) ?
Zn7 Mn3 Zn11 . . . 115.61(3) ?
Zn7 Mn3 Zn11 . . 20_555 115.61(2) ?
Zn7 Mn3 Zn12 . . 2_655 63.98(3) ?
Zn7 Mn3 Zn12 . . 3_565 63.98(2) ?
Zn7 Mn3 Zn14 . . 2_555 114.992(19) ?
Zn7 Mn3 Zn14 . . 21_555 115.00(3) ?
Zn7 Mn3 Zn16 . . . 179.53(3) ?
Zn7 Mn3 Zn17 . . . 117.76(3) ?
Zn8 Mn3 Zn8 2_555 . 21_555 117.82(3) ?
Zn8 Mn3 Zn11 2_555 . . 61.00(2) ?
Zn8 Mn3 Zn11 2_555 . 20_555 114.50(3) ?
Zn8 Mn3 Zn12 2_555 . 2_655 119.01(3) ?
Zn8 Mn3 Zn12 2_555 . 3_565 64.81(2) ?
Zn8 Mn3 Zn14 2_555 . 2_555 61.512(19) ?
Zn8 Mn3 Zn14 2_555 . 21_555 178.94(3) ?
Zn8 Mn3 Zn16 2_555 . . 114.84(3) ?
Zn8 Mn3 Zn17 2_555 . . 117.353(19) ?
Zn8 Mn3 Zn11 21_555 . . 114.50(3) ?
Zn8 Mn3 Zn11 21_555 . 20_555 61.00(2) ?
Zn8 Mn3 Zn12 21_555 . 2_655 64.82(3) ?
Zn8 Mn3 Zn12 21_555 . 3_565 119.01(3) ?
Zn8 Mn3 Zn14 21_555 . 2_555 178.94(4) ?
Zn8 Mn3 Zn14 21_555 . 21_555 61.515(19) ?
Zn8 Mn3 Zn16 21_555 . . 114.839(18) ?
Zn8 Mn3 Zn17 21_555 . . 117.35(3) ?
Zn11 Mn3 Zn11 . . 20_555 63.36(3) ?
Zn11 Mn3 Zn12 . . 2_655 179.28(3) ?
Zn11 Mn3 Zn12 . . 3_565 116.19(3) ?
Zn11 Mn3 Zn14 . . 2_555 64.48(2) ?
Zn11 Mn3 Zn14 . . 21_555 118.36(3) ?
Zn11 Mn3 Zn16 . . . 64.01(3) ?
Zn11 Mn3 Zn17 . . . 116.58(3) ?
Zn11 Mn3 Zn12 20_555 . 2_655 116.20(3) ?
Zn11 Mn3 Zn12 20_555 . 3_565 179.28(3) ?
Zn11 Mn3 Zn14 20_555 . 2_555 118.36(3) ?
Zn11 Mn3 Zn14 20_555 . 21_555 64.49(2) ?
Zn11 Mn3 Zn16 20_555 . . 64.008(19) ?
Zn11 Mn3 Zn17 20_555 . . 116.58(2) ?
Zn12 Mn3 Zn12 2_655 . 3_565 64.24(2) ?
Zn12 Mn3 Zn14 2_655 . 2_555 116.19(3) ?
Zn12 Mn3 Zn14 2_655 . 21_555 61.61(2) ?
Zn12 Mn3 Zn16 2_655 . . 116.40(3) ?
Zn12 Mn3 Zn17 2_655 . . 64.10(3) ?
Zn12 Mn3 Zn14 3_565 . 2_555 61.61(2) ?
Zn12 Mn3 Zn14 3_565 . 21_555 116.20(3) ?
Zn12 Mn3 Zn16 3_565 . . 116.40(2) ?
Zn12 Mn3 Zn17 3_565 . . 64.10(2) ?
Zn14 Mn3 Zn14 2_555 . 21_555 119.14(3) ?
Zn14 Mn3 Zn16 2_555 . . 65.15(2) ?
Zn14 Mn3 Zn17 2_555 . . 63.65(2) ?
Zn14 Mn3 Zn16 21_555 . . 65.15(2) ?
Zn14 Mn3 Zn17 21_555 . . 63.65(2) ?
Zn16 Mn3 Zn17 . . . 62.72(2) ?
Zn38 Mn4 Zn38 . . 2_655 7.9(2) ?
Zn38 Mn4 Zn38 . . 3_665 7.9(3) ?
Zn38 Mn4 Zn39 . . . 60.44(12) ?
Zn38 Mn4 Zn39 . . 2_655 57.9(2) ?
Zn38 Mn4 Zn39 . . 3_665 52.6(2) ?
Zn38 Mn4 Zn39 . . 19_665 52.61(15) ?
Zn38 Mn4 Zn39 . . 20_655 60.4(2) ?
Zn38 Mn4 Zn39 . . 21_555 57.89(14) ?
Zn38 Mn4 Zn40 . . . 70.57(18) ?
Zn38 Mn4 Zn40 . . 2_655 64.41(12) ?
Zn38 Mn4 Zn40 . . 3_665 63.2(2) ?
Zn38 Mn4 Zn40 . . 19_665 63.25(10) ?
Zn38 Mn4 Zn40 . . 20_655 70.6(2) ?
Zn38 Mn4 Zn40 . . 21_555 64.4(2) ?
Zn38 Mn4 Zn41 . . . 62.1(2) ?
Zn38 Mn4 Zn41 . . 2_655 69.04(13) ?
Zn38 Mn4 Zn41 . . 3_665 69.0(2) ?
Zn38 Mn4 Zn42 . . . 115.5(2) ?
Zn38 Mn4 Zn42 . . 2_655 108.55(14) ?
Zn38 Mn4 Zn42 . . 3_665 108.5(2) ?
Zn38 Mn4 Zn43 . . . 115.92(10) ?
Zn38 Mn4 Zn43 . . 2_655 115.2(2) ?
Zn38 Mn4 Zn43 . . 3_665 108.8(2) ?
Zn38 Mn4 Zn43 . . 19_665 108.76(19) ?
Zn38 Mn4 Zn43 . . 20_655 115.9(2) ?
Zn38 Mn4 Zn43 . . 21_555 115.18(11) ?
Zn38 Mn4 Zn44 . . . 128.02(16) ?
Zn38 Mn4 Zn44 . . 2_655 122.48(13) ?
Zn38 Mn4 Zn44 . . 3_665 120.2(2) ?
Zn38 Mn4 Zn44 . . 19_665 120.25(11) ?
Zn38 Mn4 Zn44 . . 20_655 128.0(2) ?
Zn38 Mn4 Zn44 . . 21_555 122.5(2) ?
Zn38 Mn4 Zn45 . . . 177.1(2) ?
Zn38 Mn4 Zn45 . . 2_655 169.48(12) ?
Zn38 Mn4 Zn45 . . 3_665 169.5(2) ?
Zn38 Mn4 Zn38 2_655 . 3_665 7.9(4) ?
Zn38 Mn4 Zn39 2_655 . . 52.61(17) ?
Zn38 Mn4 Zn39 2_655 . 2_655 60.4(3) ?
Zn38 Mn4 Zn39 2_655 . 3_665 57.9(3) ?
Zn38 Mn4 Zn39 2_655 . 19_665 60.44(18) ?
Zn38 Mn4 Zn39 2_655 . 20_655 57.9(3) ?
Zn38 Mn4 Zn39 2_655 . 21_555 52.6(2) ?
Zn38 Mn4 Zn40 2_655 . . 63.2(2) ?
Zn38 Mn4 Zn40 2_655 . 2_655 70.6(2) ?
Zn38 Mn4 Zn40 2_655 . 3_665 64.4(3) ?
Zn38 Mn4 Zn40 2_655 . 19_665 70.57(18) ?
Zn38 Mn4 Zn40 2_655 . 20_655 64.4(2) ?
Zn38 Mn4 Zn40 2_655 . 21_555 63.2(3) ?
Zn38 Mn4 Zn41 2_655 . . 69.0(2) ?
Zn38 Mn4 Zn41 2_655 . 2_655 62.1(2) ?
Zn38 Mn4 Zn41 2_655 . 3_665 69.0(3) ?
Zn38 Mn4 Zn42 2_655 . . 108.5(2) ?
Zn38 Mn4 Zn42 2_655 . 2_655 115.5(2) ?
Zn38 Mn4 Zn42 2_655 . 3_665 108.5(3) ?
Zn38 Mn4 Zn43 2_655 . . 108.76(19) ?
Zn38 Mn4 Zn43 2_655 . 2_655 115.9(3) ?
Zn38 Mn4 Zn43 2_655 . 3_665 115.2(2) ?
Zn38 Mn4 Zn43 2_655 . 19_665 115.9(2) ?
Zn38 Mn4 Zn43 2_655 . 20_655 115.2(3) ?
Zn38 Mn4 Zn43 2_655 . 21_555 108.8(2) ?
Zn38 Mn4 Zn44 2_655 . . 120.25(19) ?
Zn38 Mn4 Zn44 2_655 . 2_655 128.0(2) ?
Zn38 Mn4 Zn44 2_655 . 3_665 122.5(3) ?
Zn38 Mn4 Zn44 2_655 . 19_665 128.02(17) ?
Zn38 Mn4 Zn44 2_655 . 20_655 122.5(3) ?
Zn38 Mn4 Zn44 2_655 . 21_555 120.2(3) ?
Zn38 Mn4 Zn45 2_655 . . 169.47(18) ?
Zn38 Mn4 Zn45 2_655 . 2_655 177.1(2) ?
Zn38 Mn4 Zn45 2_655 . 3_665 169.5(3) ?
Zn38 Mn4 Zn39 3_665 . . 57.89(18) ?
Zn38 Mn4 Zn39 3_665 . 2_655 52.6(3) ?
Zn38 Mn4 Zn39 3_665 . 3_665 60.44(15) ?
Zn38 Mn4 Zn39 3_665 . 19_665 57.89(11) ?
Zn38 Mn4 Zn39 3_665 . 20_655 52.6(2) ?
Zn38 Mn4 Zn39 3_665 . 21_555 60.4(3) ?
Zn38 Mn4 Zn40 3_665 . . 64.41(10) ?
Zn38 Mn4 Zn40 3_665 . 2_655 63.2(2) ?
Zn38 Mn4 Zn40 3_665 . 3_665 70.6(2) ?
Zn38 Mn4 Zn40 3_665 . 19_665 64.4(2) ?
Zn38 Mn4 Zn40 3_665 . 20_655 63.25(11) ?
Zn38 Mn4 Zn40 3_665 . 21_555 70.6(3) ?
Zn38 Mn4 Zn41 3_665 . . 69.04(13) ?
Zn38 Mn4 Zn41 3_665 . 2_655 69.0(2) ?
Zn38 Mn4 Zn41 3_665 . 3_665 62.1(3) ?
Zn38 Mn4 Zn42 3_665 . . 108.55(14) ?
Zn38 Mn4 Zn42 3_665 . 2_655 108.5(2) ?
Zn38 Mn4 Zn42 3_665 . 3_665 115.5(3) ?
Zn38 Mn4 Zn43 3_665 . . 115.2(2) ?
Zn38 Mn4 Zn43 3_665 . 2_655 108.8(3) ?
Zn38 Mn4 Zn43 3_665 . 3_665 115.92(11) ?
Zn38 Mn4 Zn43 3_665 . 19_665 115.18(10) ?
Zn38 Mn4 Zn43 3_665 . 20_655 108.8(2) ?
Zn38 Mn4 Zn43 3_665 . 21_555 115.9(2) ?
Zn38 Mn4 Zn44 3_665 . . 122.48(11) ?
Zn38 Mn4 Zn44 3_665 . 2_655 120.2(3) ?
Zn38 Mn4 Zn44 3_665 . 3_665 128.0(2) ?
Zn38 Mn4 Zn44 3_665 . 19_665 122.48(19) ?
Zn38 Mn4 Zn44 3_665 . 20_655 120.25(15) ?
Zn38 Mn4 Zn44 3_665 . 21_555 128.0(3) ?
Zn38 Mn4 Zn45 3_665 . . 169.48(16) ?
Zn38 Mn4 Zn45 3_665 . 2_655 169.5(3) ?
Zn38 Mn4 Zn45 3_665 . 3_665 177.1(2) ?
Zn39 Mn4 Zn39 . . 2_655 93.05(8) ?
Zn39 Mn4 Zn39 . . 3_665 93.05(8) ?
Zn39 Mn4 Zn39 . . 19_665 110.81(7) ?
Zn39 Mn4 Zn39 . . 20_655 66.33(10) ?
Zn39 Mn4 Zn39 . . 21_555 32.06(10) ?
Zn39 Mn4 Zn40 . . . 29.85(8) ?
Zn39 Mn4 Zn40 . . 2_655 117.23(7) ?
Zn39 Mn4 Zn40 . . 3_665 75.20(7) ?
Zn39 Mn4 Zn40 . . 19_665 122.00(7) ?
Zn39 Mn4 Zn40 . . 20_655 43.61(8) ?
Zn39 Mn4 Zn40 . . 21_555 61.91(7) ?
Zn39 Mn4 Zn41 . . . 111.54(9) ?
Zn39 Mn4 Zn41 . . 2_655 19.53(10) ?
Zn39 Mn4 Zn41 . . 3_665 85.84(9) ?
Zn39 Mn4 Zn42 . . . 66.53(9) ?
Zn39 Mn4 Zn42 . . 2_655 159.04(11) ?
Zn39 Mn4 Zn42 . . 3_665 92.77(9) ?
Zn39 Mn4 Zn43 . . . 57.96(5) ?
Zn39 Mn4 Zn43 . . 2_655 115.38(9) ?
Zn39 Mn4 Zn43 . . 3_665 138.62(11) ?
Zn39 Mn4 Zn43 . . 19_665 147.42(10) ?
Zn39 Mn4 Zn43 . . 20_655 106.84(9) ?
Zn39 Mn4 Zn43 . . 21_555 61.06(6) ?
Zn39 Mn4 Zn44 . . . 70.44(6) ?
Zn39 Mn4 Zn44 . . 2_655 150.09(10) ?
Zn39 Mn4 Zn44 . . 3_665 112.03(9) ?
Zn39 Mn4 Zn44 . . 19_665 177.84(9) ?
Zn39 Mn4 Zn44 . . 20_655 85.85(7) ?
Zn39 Mn4 Zn44 . . 21_555 88.87(7) ?
Zn39 Mn4 Zn45 . . . 117.31(5) ?
Zn39 Mn4 Zn45 . . 2_655 130.08(6) ?
Zn39 Mn4 Zn45 . . 3_665 121.40(6) ?
Zn39 Mn4 Zn39 2_655 . 3_665 93.05(10) ?
Zn39 Mn4 Zn39 2_655 . 19_665 66.33(10) ?
Zn39 Mn4 Zn39 2_655 . 20_655 32.06(8) ?
Zn39 Mn4 Zn39 2_655 . 21_555 110.81(8) ?
Zn39 Mn4 Zn40 2_655 . . 75.20(6) ?
Zn39 Mn4 Zn40 2_655 . 2_655 29.85(7) ?
Zn39 Mn4 Zn40 2_655 . 3_665 117.23(8) ?
Zn39 Mn4 Zn40 2_655 . 19_665 43.61(7) ?
Zn39 Mn4 Zn40 2_655 . 20_655 61.91(7) ?
Zn39 Mn4 Zn40 2_655 . 21_555 122.00(8) ?
Zn39 Mn4 Zn41 2_655 . . 85.84(9) ?
Zn39 Mn4 Zn41 2_655 . 2_655 111.54(10) ?
Zn39 Mn4 Zn41 2_655 . 3_665 19.53(9) ?
Zn39 Mn4 Zn42 2_655 . . 92.77(9) ?
Zn39 Mn4 Zn42 2_655 . 2_655 66.53(10) ?
Zn39 Mn4 Zn42 2_655 . 3_665 159.03(10) ?
Zn39 Mn4 Zn43 2_655 . . 138.62(10) ?
Zn39 Mn4 Zn43 2_655 . 2_655 57.96(8) ?
Zn39 Mn4 Zn43 2_655 . 3_665 115.38(10) ?
Zn39 Mn4 Zn43 2_655 . 19_665 106.84(9) ?
Zn39 Mn4 Zn43 2_655 . 20_655 61.06(8) ?
Zn39 Mn4 Zn43 2_655 . 21_555 147.42(10) ?
Zn39 Mn4 Zn44 2_655 . . 112.03(10) ?
Zn39 Mn4 Zn44 2_655 . 2_655 70.44(7) ?
Zn39 Mn4 Zn44 2_655 . 3_665 150.09(8) ?
Zn39 Mn4 Zn44 2_655 . 19_665 85.85(7) ?
Zn39 Mn4 Zn44 2_655 . 20_655 88.87(10) ?
Zn39 Mn4 Zn44 2_655 . 21_555 177.84(8) ?
Zn39 Mn4 Zn45 2_655 . . 121.40(8) ?
Zn39 Mn4 Zn45 2_655 . 2_655 117.31(9) ?
Zn39 Mn4 Zn45 2_655 . 3_665 130.08(9) ?
Zn39 Mn4 Zn39 3_665 . 19_665 32.06(10) ?
Zn39 Mn4 Zn39 3_665 . 20_655 110.81(8) ?
Zn39 Mn4 Zn39 3_665 . 21_555 66.33(9) ?
Zn39 Mn4 Zn40 3_665 . . 117.23(6) ?
Zn39 Mn4 Zn40 3_665 . 2_655 75.20(9) ?
Zn39 Mn4 Zn40 3_665 . 3_665 29.85(8) ?
Zn39 Mn4 Zn40 3_665 . 19_665 61.91(9) ?
Zn39 Mn4 Zn40 3_665 . 20_655 122.00(7) ?
Zn39 Mn4 Zn40 3_665 . 21_555 43.61(8) ?
Zn39 Mn4 Zn41 3_665 . . 19.53(8) ?
Zn39 Mn4 Zn41 3_665 . 2_655 85.84(10) ?
Zn39 Mn4 Zn41 3_665 . 3_665 111.54(10) ?
Zn39 Mn4 Zn42 3_665 . . 159.03(9) ?
Zn39 Mn4 Zn42 3_665 . 2_655 92.77(10) ?
Zn39 Mn4 Zn42 3_665 . 3_665 66.53(10) ?
Zn39 Mn4 Zn43 3_665 . . 115.38(11) ?
Zn39 Mn4 Zn43 3_665 . 2_655 138.62(10) ?
Zn39 Mn4 Zn43 3_665 . 3_665 57.96(5) ?
Zn39 Mn4 Zn43 3_665 . 19_665 61.06(6) ?
Zn39 Mn4 Zn43 3_665 . 20_655 147.42(10) ?
Zn39 Mn4 Zn43 3_665 . 21_555 106.84(11) ?
Zn39 Mn4 Zn44 3_665 . . 150.09(10) ?
Zn39 Mn4 Zn44 3_665 . 2_655 112.03(9) ?
Zn39 Mn4 Zn44 3_665 . 3_665 70.44(7) ?
Zn39 Mn4 Zn44 3_665 . 19_665 88.87(7) ?
Zn39 Mn4 Zn44 3_665 . 20_655 177.84(11) ?
Zn39 Mn4 Zn44 3_665 . 21_555 85.85(10) ?
Zn39 Mn4 Zn45 3_665 . . 130.08(8) ?
Zn39 Mn4 Zn45 3_665 . 2_655 121.40(8) ?
Zn39 Mn4 Zn45 3_665 . 3_665 117.31(6) ?
Zn39 Mn4 Zn39 19_665 . 20_655 93.05(8) ?
Zn39 Mn4 Zn39 19_665 . 21_555 93.05(8) ?
Zn39 Mn4 Zn40 19_665 . . 122.00(7) ?
Zn39 Mn4 Zn40 19_665 . 2_655 43.61(8) ?
Zn39 Mn4 Zn40 19_665 . 3_665 61.91(7) ?
Zn39 Mn4 Zn40 19_665 . 19_665 29.85(8) ?
Zn39 Mn4 Zn40 19_665 . 20_655 117.23(7) ?
Zn39 Mn4 Zn40 19_665 . 21_555 75.20(7) ?
Zn39 Mn4 Zn41 19_665 . . 19.51(9) ?
Zn39 Mn4 Zn41 19_665 . 2_655 111.52(10) ?
Zn39 Mn4 Zn41 19_665 . 3_665 85.87(9) ?
Zn39 Mn4 Zn42 19_665 . . 159.01(10) ?
Zn39 Mn4 Zn42 19_665 . 2_655 66.52(10) ?
Zn39 Mn4 Zn42 19_665 . 3_665 92.79(9) ?
Zn39 Mn4 Zn43 19_665 . . 147.42(10) ?
Zn39 Mn4 Zn43 19_665 . 2_655 106.84(9) ?
Zn39 Mn4 Zn43 19_665 . 3_665 61.06(6) ?
Zn39 Mn4 Zn43 19_665 . 19_665 57.96(5) ?
Zn39 Mn4 Zn43 19_665 . 20_655 115.38(9) ?
Zn39 Mn4 Zn43 19_665 . 21_555 138.62(11) ?
Zn39 Mn4 Zn44 19_665 . . 177.84(9) ?
Zn39 Mn4 Zn44 19_665 . 2_655 85.85(7) ?
Zn39 Mn4 Zn44 19_665 . 3_665 88.87(7) ?
Zn39 Mn4 Zn44 19_665 . 19_665 70.44(6) ?
Zn39 Mn4 Zn44 19_665 . 20_655 150.09(10) ?
Zn39 Mn4 Zn44 19_665 . 21_555 112.03(9) ?
Zn39 Mn4 Zn45 19_665 . . 130.08(6) ?
Zn39 Mn4 Zn45 19_665 . 2_655 117.31(6) ?
Zn39 Mn4 Zn45 19_665 . 3_665 121.39(5) ?
Zn39 Mn4 Zn39 20_655 . 21_555 93.05(10) ?
Zn39 Mn4 Zn40 20_655 . . 43.61(7) ?
Zn39 Mn4 Zn40 20_655 . 2_655 61.91(7) ?
Zn39 Mn4 Zn40 20_655 . 3_665 122.00(8) ?
Zn39 Mn4 Zn40 20_655 . 19_665 75.20(6) ?
Zn39 Mn4 Zn40 20_655 . 20_655 29.85(7) ?
Zn39 Mn4 Zn40 20_655 . 21_555 117.23(8) ?
Zn39 Mn4 Zn41 20_655 . . 111.52(9) ?
Zn39 Mn4 Zn41 20_655 . 2_655 85.87(11) ?
Zn39 Mn4 Zn41 20_655 . 3_665 19.51(9) ?
Zn39 Mn4 Zn42 20_655 . . 66.52(9) ?
Zn39 Mn4 Zn42 20_655 . 2_655 92.79(11) ?
Zn39 Mn4 Zn42 20_655 . 3_665 159.01(10) ?
Zn39 Mn4 Zn43 20_655 . . 106.84(9) ?
Zn39 Mn4 Zn43 20_655 . 2_655 61.06(8) ?
Zn39 Mn4 Zn43 20_655 . 3_665 147.42(10) ?
Zn39 Mn4 Zn43 20_655 . 19_665 138.62(10) ?
Zn39 Mn4 Zn43 20_655 . 20_655 57.96(8) ?
Zn39 Mn4 Zn43 20_655 . 21_555 115.38(10) ?
Zn39 Mn4 Zn44 20_655 . . 85.85(7) ?
Zn39 Mn4 Zn44 20_655 . 2_655 88.87(10) ?
Zn39 Mn4 Zn44 20_655 . 3_665 177.84(8) ?
Zn39 Mn4 Zn44 20_655 . 19_665 112.03(10) ?
Zn39 Mn4 Zn44 20_655 . 20_655 70.44(7) ?
Zn39 Mn4 Zn44 20_655 . 21_555 150.09(8) ?
Zn39 Mn4 Zn45 20_655 . . 117.31(8) ?
Zn39 Mn4 Zn45 20_655 . 2_655 121.39(9) ?
Zn39 Mn4 Zn45 20_655 . 3_665 130.08(7) ?
Zn39 Mn4 Zn40 21_555 . . 61.91(9) ?
Zn39 Mn4 Zn40 21_555 . 2_655 122.00(7) ?
Zn39 Mn4 Zn40 21_555 . 3_665 43.61(8) ?
Zn39 Mn4 Zn40 21_555 . 19_665 117.23(6) ?
Zn39 Mn4 Zn40 21_555 . 20_655 75.20(9) ?
Zn39 Mn4 Zn40 21_555 . 21_555 29.85(8) ?
Zn39 Mn4 Zn41 21_555 . . 85.87(9) ?
Zn39 Mn4 Zn41 21_555 . 2_655 19.51(10) ?
Zn39 Mn4 Zn41 21_555 . 3_665 111.52(11) ?
Zn39 Mn4 Zn42 21_555 . . 92.79(9) ?
Zn39 Mn4 Zn42 21_555 . 2_655 159.01(10) ?
Zn39 Mn4 Zn42 21_555 . 3_665 66.52(11) ?
Zn39 Mn4 Zn43 21_555 . . 61.06(6) ?
Zn39 Mn4 Zn43 21_555 . 2_655 147.42(10) ?
Zn39 Mn4 Zn43 21_555 . 3_665 106.84(11) ?
Zn39 Mn4 Zn43 21_555 . 19_665 115.38(11) ?
Zn39 Mn4 Zn43 21_555 . 20_655 138.62(10) ?
Zn39 Mn4 Zn43 21_555 . 21_555 57.96(5) ?
Zn39 Mn4 Zn44 21_555 . . 88.87(7) ?
Zn39 Mn4 Zn44 21_555 . 2_655 177.84(11) ?
Zn39 Mn4 Zn44 21_555 . 3_665 85.85(10) ?
Zn39 Mn4 Zn44 21_555 . 19_665 150.09(10) ?
Zn39 Mn4 Zn44 21_555 . 20_655 112.03(9) ?
Zn39 Mn4 Zn44 21_555 . 21_555 70.44(7) ?
Zn39 Mn4 Zn45 21_555 . . 121.39(6) ?
Zn39 Mn4 Zn45 21_555 . 2_655 130.08(8) ?
Zn39 Mn4 Zn45 21_555 . 3_665 117.31(8) ?
Zn40 Mn4 Zn40 . . 2_655 104.63(5) ?
Zn40 Mn4 Zn40 . . 3_665 104.63(5) ?
Zn40 Mn4 Zn40 . . 19_665 116.13(5) ?
Zn40 Mn4 Zn40 . . 20_655 15.04(5) ?
Zn40 Mn4 Zn40 . . 21_555 91.74(5) ?
Zn40 Mn4 Zn41 . . . 132.06(10) ?
Zn40 Mn4 Zn41 . . 2_655 47.16(8) ?
Zn40 Mn4 Zn41 . . 3_665 61.83(6) ?
Zn40 Mn4 Zn42 . . . 45.57(10) ?
Zn40 Mn4 Zn42 . . 2_655 132.33(8) ?
Zn40 Mn4 Zn42 . . 3_665 117.46(6) ?
Zn40 Mn4 Zn43 . . . 65.37(7) ?
Zn40 Mn4 Zn43 . . 2_655 85.57(7) ?
Zn40 Mn4 Zn43 . . 3_665 167.61(10) ?
Zn40 Mn4 Zn43 . . 19_665 177.21(9) ?
Zn40 Mn4 Zn43 . . 20_655 77.26(6) ?
Zn40 Mn4 Zn43 . . 21_555 72.80(8) ?
Zn40 Mn4 Zn44 . . . 58.17(5) ?
Zn40 Mn4 Zn44 . . 2_655 120.25(9) ?
Zn40 Mn4 Zn44 . . 3_665 134.32(7) ?
Zn40 Mn4 Zn44 . . 19_665 148.00(8) ?
Zn40 Mn4 Zn44 . . 20_655 62.32(5) ?
Zn40 Mn4 Zn44 . . 21_555 106.95(6) ?
Zn40 Mn4 Zn45 . . . 106.58(6) ?
Zn40 Mn4 Zn45 . . 2_655 118.43(6) ?
Zn40 Mn4 Zn45 . . 3_665 116.54(4) ?
Zn40 Mn4 Zn40 2_655 . 3_665 104.63(6) ?
Zn40 Mn4 Zn40 2_655 . 19_665 15.04(5) ?
Zn40 Mn4 Zn40 2_655 . 20_655 91.74(6) ?
Zn40 Mn4 Zn40 2_655 . 21_555 116.13(6) ?
Zn40 Mn4 Zn41 2_655 . . 61.83(7) ?
Zn40 Mn4 Zn41 2_655 . 2_655 132.06(10) ?
Zn40 Mn4 Zn41 2_655 . 3_665 47.16(5) ?
Zn40 Mn4 Zn42 2_655 . . 117.46(6) ?
Zn40 Mn4 Zn42 2_655 . 2_655 45.57(10) ?
Zn40 Mn4 Zn42 2_655 . 3_665 132.33(6) ?
Zn40 Mn4 Zn43 2_655 . . 167.61(9) ?
Zn40 Mn4 Zn43 2_655 . 2_655 65.37(6) ?
Zn40 Mn4 Zn43 2_655 . 3_665 85.57(9) ?
Zn40 Mn4 Zn43 2_655 . 19_665 77.26(8) ?
Zn40 Mn4 Zn43 2_655 . 20_655 72.80(7) ?
Zn40 Mn4 Zn43 2_655 . 21_555 177.21(10) ?
Zn40 Mn4 Zn44 2_655 . . 134.32(8) ?
Zn40 Mn4 Zn44 2_655 . 2_655 58.17(5) ?
Zn40 Mn4 Zn44 2_655 . 3_665 120.25(7) ?
Zn40 Mn4 Zn44 2_655 . 19_665 62.32(6) ?
Zn40 Mn4 Zn44 2_655 . 20_655 106.95(9) ?
Zn40 Mn4 Zn44 2_655 . 21_555 148.00(7) ?
Zn40 Mn4 Zn45 2_655 . . 116.54(5) ?
Zn40 Mn4 Zn45 2_655 . 2_655 106.58(6) ?
Zn40 Mn4 Zn45 2_655 . 3_665 118.43(7) ?
Zn40 Mn4 Zn40 3_665 . 19_665 91.74(5) ?
Zn40 Mn4 Zn40 3_665 . 20_655 116.13(6) ?
Zn40 Mn4 Zn40 3_665 . 21_555 15.04(4) ?
Zn40 Mn4 Zn41 3_665 . . 47.16(5) ?
Zn40 Mn4 Zn41 3_665 . 2_655 61.83(7) ?
Zn40 Mn4 Zn41 3_665 . 3_665 132.06(10) ?
Zn40 Mn4 Zn42 3_665 . . 132.33(5) ?
Zn40 Mn4 Zn42 3_665 . 2_655 117.46(7) ?
Zn40 Mn4 Zn42 3_665 . 3_665 45.57(10) ?
Zn40 Mn4 Zn43 3_665 . . 85.57(8) ?
Zn40 Mn4 Zn43 3_665 . 2_655 167.61(7) ?
Zn40 Mn4 Zn43 3_665 . 3_665 65.37(7) ?
Zn40 Mn4 Zn43 3_665 . 19_665 72.80(7) ?
Zn40 Mn4 Zn43 3_665 . 20_655 177.21(7) ?
Zn40 Mn4 Zn43 3_665 . 21_555 77.26(8) ?
Zn40 Mn4 Zn44 3_665 . . 120.25(7) ?
Zn40 Mn4 Zn44 3_665 . 2_655 134.32(8) ?
Zn40 Mn4 Zn44 3_665 . 3_665 58.17(6) ?
Zn40 Mn4 Zn44 3_665 . 19_665 106.95(7) ?
Zn40 Mn4 Zn44 3_665 . 20_655 148.00(9) ?
Zn40 Mn4 Zn44 3_665 . 21_555 62.32(7) ?
Zn40 Mn4 Zn45 3_665 . . 118.43(7) ?
Zn40 Mn4 Zn45 3_665 . 2_655 116.54(8) ?
Zn40 Mn4 Zn45 3_665 . 3_665 106.58(7) ?
Zn40 Mn4 Zn40 19_665 . 20_655 104.63(5) ?
Zn40 Mn4 Zn40 19_665 . 21_555 104.63(5) ?
Zn40 Mn4 Zn41 19_665 . . 47.13(6) ?
Zn40 Mn4 Zn41 19_665 . 2_655 132.05(10) ?
Zn40 Mn4 Zn41 19_665 . 3_665 61.86(5) ?
Zn40 Mn4 Zn42 19_665 . . 132.30(6) ?
Zn40 Mn4 Zn42 19_665 . 2_655 45.56(10) ?
Zn40 Mn4 Zn42 19_665 . 3_665 117.49(5) ?
Zn40 Mn4 Zn43 19_665 . . 177.21(9) ?
Zn40 Mn4 Zn43 19_665 . 2_655 77.26(6) ?
Zn40 Mn4 Zn43 19_665 . 3_665 72.80(8) ?
Zn40 Mn4 Zn43 19_665 . 19_665 65.37(7) ?
Zn40 Mn4 Zn43 19_665 . 20_655 85.57(7) ?
Zn40 Mn4 Zn43 19_665 . 21_555 167.61(10) ?
Zn40 Mn4 Zn44 19_665 . . 148.00(8) ?
Zn40 Mn4 Zn44 19_665 . 2_655 62.32(5) ?
Zn40 Mn4 Zn44 19_665 . 3_665 106.95(6) ?
Zn40 Mn4 Zn44 19_665 . 19_665 58.17(5) ?
Zn40 Mn4 Zn44 19_665 . 20_655 120.25(9) ?
Zn40 Mn4 Zn44 19_665 . 21_555 134.32(7) ?
Zn40 Mn4 Zn45 19_665 . . 118.44(4) ?
Zn40 Mn4 Zn45 19_665 . 2_655 106.58(6) ?
Zn40 Mn4 Zn45 19_665 . 3_665 116.53(6) ?
Zn40 Mn4 Zn40 20_655 . 21_555 104.63(6) ?
Zn40 Mn4 Zn41 20_655 . . 132.05(10) ?
Zn40 Mn4 Zn41 20_655 . 2_655 61.86(8) ?
Zn40 Mn4 Zn41 20_655 . 3_665 47.13(6) ?
Zn40 Mn4 Zn42 20_655 . . 45.56(10) ?
Zn40 Mn4 Zn42 20_655 . 2_655 117.49(8) ?
Zn40 Mn4 Zn42 20_655 . 3_665 132.30(6) ?
Zn40 Mn4 Zn43 20_655 . . 77.26(8) ?
Zn40 Mn4 Zn43 20_655 . 2_655 72.80(7) ?
Zn40 Mn4 Zn43 20_655 . 3_665 177.21(10) ?
Zn40 Mn4 Zn43 20_655 . 19_665 167.61(9) ?
Zn40 Mn4 Zn43 20_655 . 20_655 65.37(6) ?
Zn40 Mn4 Zn43 20_655 . 21_555 85.57(9) ?
Zn40 Mn4 Zn44 20_655 . . 62.32(6) ?
Zn40 Mn4 Zn44 20_655 . 2_655 106.95(9) ?
Zn40 Mn4 Zn44 20_655 . 3_665 148.00(7) ?
Zn40 Mn4 Zn44 20_655 . 19_665 134.32(8) ?
Zn40 Mn4 Zn44 20_655 . 20_655 58.17(5) ?
Zn40 Mn4 Zn44 20_655 . 21_555 120.25(7) ?
Zn40 Mn4 Zn45 20_655 . . 106.58(6) ?
Zn40 Mn4 Zn45 20_655 . 2_655 116.53(7) ?
Zn40 Mn4 Zn45 20_655 . 3_665 118.44(4) ?
Zn40 Mn4 Zn41 21_555 . . 61.86(5) ?
Zn40 Mn4 Zn41 21_555 . 2_655 47.13(7) ?
Zn40 Mn4 Zn41 21_555 . 3_665 132.05(10) ?
Zn40 Mn4 Zn42 21_555 . . 117.49(5) ?
Zn40 Mn4 Zn42 21_555 . 2_655 132.30(7) ?
Zn40 Mn4 Zn42 21_555 . 3_665 45.56(10) ?
Zn40 Mn4 Zn43 21_555 . . 72.80(7) ?
Zn40 Mn4 Zn43 21_555 . 2_655 177.21(7) ?
Zn40 Mn4 Zn43 21_555 . 3_665 77.26(8) ?
Zn40 Mn4 Zn43 21_555 . 19_665 85.57(8) ?
Zn40 Mn4 Zn43 21_555 . 20_655 167.61(7) ?
Zn40 Mn4 Zn43 21_555 . 21_555 65.37(7) ?
Zn40 Mn4 Zn44 21_555 . . 106.95(7) ?
Zn40 Mn4 Zn44 21_555 . 2_655 148.00(9) ?
Zn40 Mn4 Zn44 21_555 . 3_665 62.32(7) ?
Zn40 Mn4 Zn44 21_555 . 19_665 120.25(7) ?
Zn40 Mn4 Zn44 21_555 . 20_655 134.32(8) ?
Zn40 Mn4 Zn44 21_555 . 21_555 58.17(6) ?
Zn40 Mn4 Zn45 21_555 . . 116.53(6) ?
Zn40 Mn4 Zn45 21_555 . 2_655 118.44(8) ?
Zn40 Mn4 Zn45 21_555 . 3_665 106.58(7) ?
Zn41 Mn4 Zn41 . . 2_655 105.38(9) ?
Zn41 Mn4 Zn41 . . 3_665 105.38(8) ?
Zn41 Mn4 Zn42 . . . 177.58(13) ?
Zn41 Mn4 Zn42 . . 2_655 73.24(9) ?
Zn41 Mn4 Zn42 . . 3_665 73.29(8) ?
Zn41 Mn4 Zn43 . . . 130.08(9) ?
Zn41 Mn4 Zn43 . . 2_655 120.61(7) ?
Zn41 Mn4 Zn43 . . 3_665 46.92(9) ?
Zn41 Mn4 Zn43 . . 19_665 46.92(9) ?
Zn41 Mn4 Zn43 . . 20_655 130.05(7) ?
Zn41 Mn4 Zn43 . . 21_555 120.64(10) ?
Zn41 Mn4 Zn44 . . . 162.07(10) ?
Zn41 Mn4 Zn44 . . 2_655 92.50(8) ?
Zn41 Mn4 Zn44 . . 3_665 70.27(9) ?
Zn41 Mn4 Zn44 . . 19_665 70.26(8) ?
Zn41 Mn4 Zn44 . . 20_655 162.04(9) ?
Zn41 Mn4 Zn44 . . 21_555 92.53(9) ?
Zn41 Mn4 Zn45 . . . 120.76(10) ?
Zn41 Mn4 Zn45 . . 2_655 109.44(10) ?
Zn41 Mn4 Zn45 . . 3_665 109.43(9) ?
Zn41 Mn4 Zn41 2_655 . 3_665 105.38(10) ?
Zn41 Mn4 Zn42 2_655 . . 73.29(9) ?
Zn41 Mn4 Zn42 2_655 . 2_655 177.58(13) ?
Zn41 Mn4 Zn42 2_655 . 3_665 73.24(10) ?
Zn41 Mn4 Zn43 2_655 . . 46.92(9) ?
Zn41 Mn4 Zn43 2_655 . 2_655 130.08(9) ?
Zn41 Mn4 Zn43 2_655 . 3_665 120.61(11) ?
Zn41 Mn4 Zn43 2_655 . 19_665 130.05(11) ?
Zn41 Mn4 Zn43 2_655 . 20_655 120.64(9) ?
Zn41 Mn4 Zn43 2_655 . 21_555 46.92(9) ?
Zn41 Mn4 Zn44 2_655 . . 70.27(9) ?
Zn41 Mn4 Zn44 2_655 . 2_655 162.07(10) ?
Zn41 Mn4 Zn44 2_655 . 3_665 92.50(10) ?
Zn41 Mn4 Zn44 2_655 . 19_665 162.04(11) ?
Zn41 Mn4 Zn44 2_655 . 20_655 92.53(10) ?
Zn41 Mn4 Zn44 2_655 . 21_555 70.26(9) ?
Zn41 Mn4 Zn45 2_655 . . 109.43(9) ?
Zn41 Mn4 Zn45 2_655 . 2_655 120.76(10) ?
Zn41 Mn4 Zn45 2_655 . 3_665 109.44(10) ?
Zn41 Mn4 Zn42 3_665 . . 73.24(8) ?
Zn41 Mn4 Zn42 3_665 . 2_655 73.29(10) ?
Zn41 Mn4 Zn42 3_665 . 3_665 177.58(14) ?
Zn41 Mn4 Zn43 3_665 . . 120.61(9) ?
Zn41 Mn4 Zn43 3_665 . 2_655 46.92(10) ?
Zn41 Mn4 Zn43 3_665 . 3_665 130.08(10) ?
Zn41 Mn4 Zn43 3_665 . 19_665 120.64(9) ?
Zn41 Mn4 Zn43 3_665 . 20_655 46.92(10) ?
Zn41 Mn4 Zn43 3_665 . 21_555 130.05(9) ?
Zn41 Mn4 Zn44 3_665 . . 92.50(8) ?
Zn41 Mn4 Zn44 3_665 . 2_655 70.27(10) ?
Zn41 Mn4 Zn44 3_665 . 3_665 162.07(10) ?
Zn41 Mn4 Zn44 3_665 . 19_665 92.53(9) ?
Zn41 Mn4 Zn44 3_665 . 20_655 70.26(10) ?
Zn41 Mn4 Zn44 3_665 . 21_555 162.04(9) ?
Zn41 Mn4 Zn45 3_665 . . 109.44(10) ?
Zn41 Mn4 Zn45 3_665 . 2_655 109.43(11) ?
Zn41 Mn4 Zn45 3_665 . 3_665 120.77(11) ?
Zn42 Mn4 Zn42 . . 2_655 108.02(10) ?
Zn42 Mn4 Zn42 . . 3_665 108.02(9) ?
Zn42 Mn4 Zn43 . . . 50.47(10) ?
Zn42 Mn4 Zn43 . . 2_655 59.98(7) ?
Zn42 Mn4 Zn43 . . 3_665 135.48(11) ?
Zn42 Mn4 Zn43 . . 19_665 135.48(11) ?
Zn42 Mn4 Zn43 . . 20_655 50.45(8) ?
Zn42 Mn4 Zn43 . . 21_555 60.01(10) ?
Zn42 Mn4 Zn44 . . . 19.56(10) ?
Zn42 Mn4 Zn44 . . 2_655 88.89(9) ?
Zn42 Mn4 Zn44 . . 3_665 111.66(10) ?
Zn42 Mn4 Zn44 . . 19_665 111.64(10) ?
Zn42 Mn4 Zn44 . . 20_655 19.54(9) ?
Zn42 Mn4 Zn44 . . 21_555 88.91(10) ?
Zn42 Mn4 Zn45 . . . 61.65(11) ?
Zn42 Mn4 Zn45 . . 2_655 72.96(11) ?
Zn42 Mn4 Zn45 . . 3_665 72.97(10) ?
Zn42 Mn4 Zn42 2_655 . 3_665 108.02(10) ?
Zn42 Mn4 Zn43 2_655 . . 135.48(11) ?
Zn42 Mn4 Zn43 2_655 . 2_655 50.47(9) ?
Zn42 Mn4 Zn43 2_655 . 3_665 59.98(11) ?
Zn42 Mn4 Zn43 2_655 . 19_665 50.45(11) ?
Zn42 Mn4 Zn43 2_655 . 20_655 60.01(9) ?
Zn42 Mn4 Zn43 2_655 . 21_555 135.48(11) ?
Zn42 Mn4 Zn44 2_655 . . 111.66(10) ?
Zn42 Mn4 Zn44 2_655 . 2_655 19.56(10) ?
Zn42 Mn4 Zn44 2_655 . 3_665 88.89(11) ?
Zn42 Mn4 Zn44 2_655 . 19_665 19.54(11) ?
Zn42 Mn4 Zn44 2_655 . 20_655 88.91(10) ?
Zn42 Mn4 Zn44 2_655 . 21_555 111.64(10) ?
Zn42 Mn4 Zn45 2_655 . . 72.97(10) ?
Zn42 Mn4 Zn45 2_655 . 2_655 61.65(11) ?
Zn42 Mn4 Zn45 2_655 . 3_665 72.96(11) ?
Zn42 Mn4 Zn43 3_665 . . 59.98(9) ?
Zn42 Mn4 Zn43 3_665 . 2_655 135.48(12) ?
Zn42 Mn4 Zn43 3_665 . 3_665 50.47(10) ?
Zn42 Mn4 Zn43 3_665 . 19_665 60.01(10) ?
Zn42 Mn4 Zn43 3_665 . 20_655 135.48(12) ?
Zn42 Mn4 Zn43 3_665 . 21_555 50.45(10) ?
Zn42 Mn4 Zn44 3_665 . . 88.89(9) ?
Zn42 Mn4 Zn44 3_665 . 2_655 111.66(11) ?
Zn42 Mn4 Zn44 3_665 . 3_665 19.56(10) ?
Zn42 Mn4 Zn44 3_665 . 19_665 88.91(10) ?
Zn42 Mn4 Zn44 3_665 . 20_655 111.64(11) ?
Zn42 Mn4 Zn44 3_665 . 21_555 19.54(10) ?
Zn42 Mn4 Zn45 3_665 . . 72.96(11) ?
Zn42 Mn4 Zn45 3_665 . 2_655 72.97(12) ?
Zn42 Mn4 Zn45 3_665 . 3_665 61.65(11) ?
Zn43 Mn4 Zn43 . . 2_655 105.35(9) ?
Zn43 Mn4 Zn43 . . 3_665 105.35(11) ?
Zn43 Mn4 Zn43 . . 19_665 113.04(10) ?
Zn43 Mn4 Zn43 . . 20_655 97.12(10) ?
Zn43 Mn4 Zn43 . . 21_555 9.68(12) ?
Zn43 Mn4 Zn44 . . . 34.72(10) ?
Zn43 Mn4 Zn44 . . 2_655 119.29(7) ?
Zn43 Mn4 Zn44 . . 3_665 71.00(9) ?
Zn43 Mn4 Zn44 . . 19_665 121.99(7) ?
Zn43 Mn4 Zn44 . . 20_655 62.46(11) ?
Zn43 Mn4 Zn44 . . 21_555 43.48(10) ?
Zn43 Mn4 Zn45 . . . 62.51(4) ?
Zn43 Mn4 Zn45 . . 2_655 74.10(6) ?
Zn43 Mn4 Zn45 . . 3_665 63.74(6) ?
Zn43 Mn4 Zn43 2_655 . 3_665 105.35(10) ?
Zn43 Mn4 Zn43 2_655 . 19_665 97.12(10) ?
Zn43 Mn4 Zn43 2_655 . 20_655 9.68(9) ?
Zn43 Mn4 Zn43 2_655 . 21_555 113.04(9) ?
Zn43 Mn4 Zn44 2_655 . . 71.00(9) ?
Zn43 Mn4 Zn44 2_655 . 2_655 34.72(10) ?
Zn43 Mn4 Zn44 2_655 . 3_665 119.29(9) ?
Zn43 Mn4 Zn44 2_655 . 19_665 62.46(9) ?
Zn43 Mn4 Zn44 2_655 . 20_655 43.48(10) ?
Zn43 Mn4 Zn44 2_655 . 21_555 121.99(9) ?
Zn43 Mn4 Zn45 2_655 . . 63.74(7) ?
Zn43 Mn4 Zn45 2_655 . 2_655 62.51(9) ?
Zn43 Mn4 Zn45 2_655 . 3_665 74.10(8) ?
Zn43 Mn4 Zn43 3_665 . 19_665 9.68(12) ?
Zn43 Mn4 Zn43 3_665 . 20_655 113.04(9) ?
Zn43 Mn4 Zn43 3_665 . 21_555 97.12(11) ?
Zn43 Mn4 Zn44 3_665 . . 119.29(7) ?
Zn43 Mn4 Zn44 3_665 . 2_655 71.00(12) ?
Zn43 Mn4 Zn44 3_665 . 3_665 34.72(10) ?
Zn43 Mn4 Zn44 3_665 . 19_665 43.48(11) ?
Zn43 Mn4 Zn44 3_665 . 20_655 121.99(7) ?
Zn43 Mn4 Zn44 3_665 . 21_555 62.46(10) ?
Zn43 Mn4 Zn45 3_665 . . 74.10(6) ?
Zn43 Mn4 Zn45 3_665 . 2_655 63.74(7) ?
Zn43 Mn4 Zn45 3_665 . 3_665 62.51(4) ?
Zn43 Mn4 Zn43 19_665 . 20_655 105.35(9) ?
Zn43 Mn4 Zn43 19_665 . 21_555 105.35(11) ?
Zn43 Mn4 Zn44 19_665 . . 121.99(7) ?
Zn43 Mn4 Zn44 19_665 . 2_655 62.46(11) ?
Zn43 Mn4 Zn44 19_665 . 3_665 43.48(10) ?
Zn43 Mn4 Zn44 19_665 . 19_665 34.72(10) ?
Zn43 Mn4 Zn44 19_665 . 20_655 119.29(7) ?
Zn43 Mn4 Zn44 19_665 . 21_555 71.00(9) ?
Zn43 Mn4 Zn45 19_665 . . 74.10(6) ?
Zn43 Mn4 Zn45 19_665 . 2_655 62.52(6) ?
Zn43 Mn4 Zn45 19_665 . 3_665 63.73(4) ?
Zn43 Mn4 Zn43 20_655 . 21_555 105.35(10) ?
Zn43 Mn4 Zn44 20_655 . . 62.46(9) ?
Zn43 Mn4 Zn44 20_655 . 2_655 43.48(10) ?
Zn43 Mn4 Zn44 20_655 . 3_665 121.99(9) ?
Zn43 Mn4 Zn44 20_655 . 19_665 71.00(9) ?
Zn43 Mn4 Zn44 20_655 . 20_655 34.72(10) ?
Zn43 Mn4 Zn44 20_655 . 21_555 119.29(9) ?
Zn43 Mn4 Zn45 20_655 . . 62.52(8) ?
Zn43 Mn4 Zn45 20_655 . 2_655 63.73(9) ?
Zn43 Mn4 Zn45 20_655 . 3_665 74.10(8) ?
Zn43 Mn4 Zn44 21_555 . . 43.48(11) ?
Zn43 Mn4 Zn44 21_555 . 2_655 121.99(7) ?
Zn43 Mn4 Zn44 21_555 . 3_665 62.46(10) ?
Zn43 Mn4 Zn44 21_555 . 19_665 119.29(7) ?
Zn43 Mn4 Zn44 21_555 . 20_655 71.00(12) ?
Zn43 Mn4 Zn44 21_555 . 21_555 34.72(10) ?
Zn43 Mn4 Zn45 21_555 . . 63.73(4) ?
Zn43 Mn4 Zn45 21_555 . 2_655 74.10(6) ?
Zn43 Mn4 Zn45 21_555 . 3_665 62.52(6) ?
Zn44 Mn4 Zn44 . . 2_655 92.27(8) ?
Zn44 Mn4 Zn44 . . 3_665 92.27(8) ?
Zn44 Mn4 Zn44 . . 19_665 108.26(7) ?
Zn44 Mn4 Zn44 . . 20_655 27.76(10) ?
Zn44 Mn4 Zn44 . . 21_555 69.57(10) ?
Zn44 Mn4 Zn45 . . . 49.25(6) ?
Zn44 Mn4 Zn45 . . 2_655 61.92(6) ?
Zn44 Mn4 Zn45 . . 3_665 58.37(5) ?
Zn44 Mn4 Zn44 2_655 . 3_665 92.27(10) ?
Zn44 Mn4 Zn44 2_655 . 19_665 27.76(10) ?
Zn44 Mn4 Zn44 2_655 . 20_655 69.57(9) ?
Zn44 Mn4 Zn44 2_655 . 21_555 108.26(8) ?
Zn44 Mn4 Zn45 2_655 . . 58.37(5) ?
Zn44 Mn4 Zn45 2_655 . 2_655 49.25(8) ?
Zn44 Mn4 Zn45 2_655 . 3_665 61.92(8) ?
Zn44 Mn4 Zn44 3_665 . 19_665 69.57(10) ?
Zn44 Mn4 Zn44 3_665 . 20_655 108.26(8) ?
Zn44 Mn4 Zn44 3_665 . 21_555 27.76(8) ?
Zn44 Mn4 Zn45 3_665 . . 61.92(8) ?
Zn44 Mn4 Zn45 3_665 . 2_655 58.37(10) ?
Zn44 Mn4 Zn45 3_665 . 3_665 49.25(7) ?
Zn44 Mn4 Zn44 19_665 . 20_655 92.27(8) ?
Zn44 Mn4 Zn44 19_665 . 21_555 92.27(8) ?
Zn44 Mn4 Zn45 19_665 . . 61.93(5) ?
Zn44 Mn4 Zn45 19_665 . 2_655 49.25(6) ?
Zn44 Mn4 Zn45 19_665 . 3_665 58.36(7) ?
Zn44 Mn4 Zn44 20_655 . 21_555 92.27(10) ?
Zn44 Mn4 Zn45 20_655 . . 49.25(8) ?
Zn44 Mn4 Zn45 20_655 . 2_655 58.36(8) ?
Zn44 Mn4 Zn45 20_655 . 3_665 61.93(6) ?
Zn44 Mn4 Zn45 21_555 . . 58.36(8) ?
Zn44 Mn4 Zn45 21_555 . 2_655 61.93(9) ?
Zn44 Mn4 Zn45 21_555 . 3_665 49.25(8) ?
Zn45 Mn4 Zn45 . . 2_655 12.91(5) ?
Zn45 Mn4 Zn45 . . 3_665 12.91(7) ?
Zn45 Mn4 Zn45 2_655 . 3_665 12.91(9) ?
Zn22 Mn5 Zn22 . . 2_665 63.89(3) ?
Zn22 Mn5 Zn22 . . 3_565 63.89(3) ?
Zn22 Mn5 Zn24 . . . 116.42(4) ?
Zn22 Mn5 Zn24 . . 2_665 63.00(2) ?
Zn22 Mn5 Zn24 . . 3_565 63.00(2) ?
Zn22 Mn5 Zn27 . . . 63.75(2) ?
Zn22 Mn5 Zn27 . . 2_665 117.13(3) ?
Zn22 Mn5 Zn27 . . 3_565 117.13(3) ?
Zn22 Mn5 Zn30 . . . 178.85(4) ?
Zn22 Mn5 Zn30 . . 2_665 115.177(15) ?
Zn22 Mn5 Zn30 . . 3_565 115.18(2) ?
Zn22 Mn5 Zn22 2_665 . 3_565 63.89(4) ?
Zn22 Mn5 Zn24 2_665 . . 63.00(3) ?
Zn22 Mn5 Zn24 2_665 . 2_665 116.42(4) ?
Zn22 Mn5 Zn24 2_665 . 3_565 63.00(3) ?
Zn22 Mn5 Zn27 2_665 . . 117.13(3) ?
Zn22 Mn5 Zn27 2_665 . 2_665 63.75(2) ?
Zn22 Mn5 Zn27 2_665 . 3_565 117.13(3) ?
Zn22 Mn5 Zn30 2_665 . . 115.177(17) ?
Zn22 Mn5 Zn30 2_665 . 2_665 178.85(4) ?
Zn22 Mn5 Zn30 2_665 . 3_565 115.18(3) ?
Zn22 Mn5 Zn24 3_565 . . 63.00(2) ?
Zn22 Mn5 Zn24 3_565 . 2_665 63.00(3) ?
Zn22 Mn5 Zn24 3_565 . 3_565 116.42(5) ?
Zn22 Mn5 Zn27 3_565 . . 117.13(3) ?
Zn22 Mn5 Zn27 3_565 . 2_665 117.13(3) ?
Zn22 Mn5 Zn27 3_565 . 3_565 63.75(2) ?
Zn22 Mn5 Zn30 3_565 . . 115.177(18) ?
Zn22 Mn5 Zn30 3_565 . 2_665 115.18(2) ?
Zn22 Mn5 Zn30 3_565 . 3_565 178.85(4) ?
Zn24 Mn5 Zn24 . . 2_665 116.30(3) ?
Zn24 Mn5 Zn24 . . 3_565 116.30(2) ?
Zn24 Mn5 Zn27 . . . 179.83(5) ?
Zn24 Mn5 Zn27 . . 2_665 63.76(2) ?
Zn24 Mn5 Zn27 . . 3_565 63.758(15) ?
Zn24 Mn5 Zn30 . . . 62.43(2) ?
Zn24 Mn5 Zn30 . . 2_665 117.34(3) ?
Zn24 Mn5 Zn30 . . 3_565 117.34(3) ?
Zn24 Mn5 Zn24 2_665 . 3_565 116.30(3) ?
Zn24 Mn5 Zn27 2_665 . . 63.76(2) ?
Zn24 Mn5 Zn27 2_665 . 2_665 179.83(5) ?
Zn24 Mn5 Zn27 2_665 . 3_565 63.76(2) ?
Zn24 Mn5 Zn30 2_665 . . 117.34(3) ?
Zn24 Mn5 Zn30 2_665 . 2_665 62.43(2) ?
Zn24 Mn5 Zn30 2_665 . 3_565 117.34(3) ?
Zn24 Mn5 Zn27 3_565 . . 63.758(15) ?
Zn24 Mn5 Zn27 3_565 . 2_665 63.76(2) ?
Zn24 Mn5 Zn27 3_565 . 3_565 179.83(5) ?
Zn24 Mn5 Zn30 3_565 . . 117.34(3) ?
Zn24 Mn5 Zn30 3_565 . 2_665 117.34(3) ?
Zn24 Mn5 Zn30 3_565 . 3_565 62.43(2) ?
Zn27 Mn5 Zn27 . . 2_665 116.19(3) ?
Zn27 Mn5 Zn27 . . 3_565 116.19(2) ?
Zn27 Mn5 Zn30 . . . 117.40(4) ?
Zn27 Mn5 Zn30 . . 2_665 62.53(3) ?
Zn27 Mn5 Zn30 . . 3_565 62.53(2) ?
Zn27 Mn5 Zn27 2_665 . 3_565 116.19(3) ?
Zn27 Mn5 Zn30 2_665 . . 62.53(2) ?
Zn27 Mn5 Zn30 2_665 . 2_665 117.40(4) ?
Zn27 Mn5 Zn30 2_665 . 3_565 62.53(2) ?
Zn27 Mn5 Zn30 3_565 . . 62.53(2) ?
Zn27 Mn5 Zn30 3_565 . 2_665 62.53(3) ?
Zn27 Mn5 Zn30 3_565 . 3_565 117.40(5) ?
Zn30 Mn5 Zn30 . . 2_665 65.75(3) ?
Zn30 Mn5 Zn30 . . 3_565 65.75(3) ?
Zn30 Mn5 Zn30 2_665 . 3_565 65.75(3) ?
Zn23 Mn6 Zn25 . . 2_655 59.38(3) ?
Zn23 Mn6 Zn25 . . 3_565 59.384(19) ?
Zn23 Mn6 Zn26 . . 2_555 62.11(2) ?
Zn23 Mn6 Zn26 . . 21_555 62.104(17) ?
Zn23 Mn6 Zn27 . . . 63.42(2) ?
Zn23 Mn6 Zn31 . . . 114.03(4) ?
Zn23 Mn6 Zn32 . . 2_655 115.73(3) ?
Zn23 Mn6 Zn32 . . 3_565 115.74(2) ?
Zn23 Mn6 Zn33 . . . 118.31(3) ?
Zn23 Mn6 Zn33 . . 20_555 118.30(2) ?
Zn23 Mn6 Zn36 . . . 176.47(4) ?
Zn25 Mn6 Zn25 2_655 . 3_565 64.59(3) ?
Zn25 Mn6 Zn26 2_655 . 2_555 114.03(3) ?
Zn25 Mn6 Zn26 2_655 . 21_555 61.19(2) ?
Zn25 Mn6 Zn27 2_655 . . 112.05(3) ?
Zn25 Mn6 Zn31 2_655 . . 65.87(3) ?
Zn25 Mn6 Zn32 2_655 . 2_655 61.53(3) ?
Zn25 Mn6 Zn32 2_655 . 3_565 112.96(3) ?
Zn25 Mn6 Zn33 2_655 . . 175.31(3) ?
Zn25 Mn6 Zn33 2_655 . 20_555 110.74(3) ?
Zn25 Mn6 Zn36 2_655 . . 117.82(4) ?
Zn25 Mn6 Zn26 3_565 . 2_555 61.19(2) ?
Zn25 Mn6 Zn26 3_565 . 21_555 114.03(3) ?
Zn25 Mn6 Zn27 3_565 . . 112.06(3) ?
Zn25 Mn6 Zn31 3_565 . . 65.87(3) ?
Zn25 Mn6 Zn32 3_565 . 2_655 112.96(3) ?
Zn25 Mn6 Zn32 3_565 . 3_565 61.53(2) ?
Zn25 Mn6 Zn33 3_565 . . 110.75(3) ?
Zn25 Mn6 Zn33 3_565 . 20_555 175.30(4) ?
Zn25 Mn6 Zn36 3_565 . . 117.83(2) ?
Zn26 Mn6 Zn26 2_555 . 21_555 112.63(3) ?
Zn26 Mn6 Zn27 2_555 . . 61.60(2) ?
Zn26 Mn6 Zn31 2_555 . . 117.553(18) ?
Zn26 Mn6 Zn32 2_555 . 2_655 174.15(3) ?
Zn26 Mn6 Zn32 2_555 . 3_565 69.21(2) ?
Zn26 Mn6 Zn33 2_555 . . 61.96(2) ?
Zn26 Mn6 Zn33 2_555 . 20_555 122.05(3) ?
Zn26 Mn6 Zn36 2_555 . . 119.04(3) ?
Zn26 Mn6 Zn27 21_555 . . 61.59(2) ?
Zn26 Mn6 Zn31 21_555 . . 117.55(3) ?
Zn26 Mn6 Zn32 21_555 . 2_655 69.20(2) ?
Zn26 Mn6 Zn32 21_555 . 3_565 174.15(3) ?
Zn26 Mn6 Zn33 21_555 . . 122.04(3) ?
Zn26 Mn6 Zn33 21_555 . 20_555 61.962(18) ?
Zn26 Mn6 Zn36 21_555 . . 119.03(2) ?
Zn27 Mn6 Zn31 . . . 177.45(4) ?
Zn27 Mn6 Zn32 . . 2_655 123.01(2) ?
Zn27 Mn6 Zn32 . . 3_565 123.01(3) ?
Zn27 Mn6 Zn33 . . . 68.71(3) ?
Zn27 Mn6 Zn33 . . 20_555 68.71(2) ?
Zn27 Mn6 Zn36 . . . 120.11(3) ?
Zn31 Mn6 Zn32 . . 2_655 57.67(2) ?
Zn31 Mn6 Zn32 . . 3_565 57.672(16) ?
Zn31 Mn6 Zn33 . . . 113.23(3) ?
Zn31 Mn6 Zn33 . . 20_555 113.23(3) ?
Zn31 Mn6 Zn36 . . . 62.44(3) ?
Zn32 Mn6 Zn32 2_655 . 3_565 108.40(3) ?
Zn32 Mn6 Zn33 2_655 . . 122.27(3) ?
Zn32 Mn6 Zn33 2_655 . 20_555 63.80(2) ?
Zn32 Mn6 Zn36 2_655 . . 62.77(3) ?
Zn32 Mn6 Zn33 3_565 . . 63.804(18) ?
Zn32 Mn6 Zn33 3_565 . 20_555 122.27(3) ?
Zn32 Mn6 Zn36 3_565 . . 62.77(2) ?
Zn33 Mn6 Zn33 . . 20_555 73.92(3) ?
Zn33 Mn6 Zn36 . . . 64.30(3) ?
Zn33 Mn6 Zn36 20_555 . . 64.302(19) ?
Zn29 Mn7 Zn29 1_565 . 11_665 117.87(4) ?
Zn29 Mn7 Zn30 1_565 . . 63.497(19) ?
Zn29 Mn7 Zn30 1_565 . 11_555 178.63(4) ?
Zn29 Mn7 Zn33 1_565 . 3_565 63.04(2) ?
Zn29 Mn7 Zn33 1_565 . 10_665 116.73(2) ?
Zn29 Mn7 Zn33 1_565 . 18_565 116.73(4) ?
Zn29 Mn7 Zn33 1_565 . 19_665 63.041(19) ?
Zn29 Mn7 Zn35 1_565 . 2_665 115.92(3) ?
Zn29 Mn7 Zn35 1_565 . 3_565 115.924(16) ?
Zn29 Mn7 Zn37 1_565 . 1_565 64.25(3) ?
Zn29 Mn7 Zn37 1_565 . 11_665 64.245(19) ?
Zn29 Mn7 Zn30 11_665 . . 178.63(4) ?
Zn29 Mn7 Zn30 11_665 . 11_555 63.497(19) ?
Zn29 Mn7 Zn33 11_665 . 3_565 116.73(5) ?
Zn29 Mn7 Zn33 11_665 . 10_665 63.04(2) ?
Zn29 Mn7 Zn33 11_665 . 18_565 63.04(3) ?
Zn29 Mn7 Zn33 11_665 . 19_665 116.73(3) ?
Zn29 Mn7 Zn35 11_665 . 2_665 115.92(3) ?
Zn29 Mn7 Zn35 11_665 . 3_565 115.923(19) ?
Zn29 Mn7 Zn37 11_665 . 1_565 64.24(3) ?
Zn29 Mn7 Zn37 11_665 . 11_665 64.25(2) ?
Zn30 Mn7 Zn30 . . 11_555 115.13(4) ?
Zn30 Mn7 Zn33 . . 3_565 63.70(2) ?
Zn30 Mn7 Zn33 . . 10_665 116.54(5) ?
Zn30 Mn7 Zn33 . . 18_565 116.54(2) ?
Zn30 Mn7 Zn33 . . 19_665 63.70(2) ?
Zn30 Mn7 Zn35 . . 2_665 62.97(3) ?
Zn30 Mn7 Zn35 . . 3_565 62.974(19) ?
Zn30 Mn7 Zn37 . . 1_565 116.85(3) ?
Zn30 Mn7 Zn37 . . 11_665 116.848(17) ?
Zn30 Mn7 Zn33 11_555 . 3_565 116.54(3) ?
Zn30 Mn7 Zn33 11_555 . 10_665 63.70(2) ?
Zn30 Mn7 Zn33 11_555 . 18_565 63.70(2) ?
Zn30 Mn7 Zn33 11_555 . 19_665 116.54(5) ?
Zn30 Mn7 Zn35 11_555 . 2_665 62.97(3) ?
Zn30 Mn7 Zn35 11_555 . 3_565 62.97(2) ?
Zn30 Mn7 Zn37 11_555 . 1_565 116.85(3) ?
Zn30 Mn7 Zn37 11_555 . 11_665 116.848(19) ?
Zn33 Mn7 Zn33 3_565 . 10_665 179.60(5) ?
Zn33 Mn7 Zn33 3_565 . 18_565 63.62(3) ?
Zn33 Mn7 Zn33 3_565 . 19_665 116.374(16) ?
Zn33 Mn7 Zn35 3_565 . 2_665 117.02(3) ?
Zn33 Mn7 Zn35 3_565 . 3_565 63.35(2) ?
Zn33 Mn7 Zn37 3_565 . 1_565 62.53(3) ?
Zn33 Mn7 Zn37 3_565 . 11_665 117.09(4) ?
Zn33 Mn7 Zn33 10_665 . 18_565 116.374(16) ?
Zn33 Mn7 Zn33 10_665 . 19_665 63.62(2) ?
Zn33 Mn7 Zn35 10_665 . 2_665 63.35(3) ?
Zn33 Mn7 Zn35 10_665 . 3_565 117.02(4) ?
Zn33 Mn7 Zn37 10_665 . 1_565 117.09(3) ?
Zn33 Mn7 Zn37 10_665 . 11_665 62.53(3) ?
Zn33 Mn7 Zn33 18_565 . 19_665 179.60(5) ?
Zn33 Mn7 Zn35 18_565 . 2_665 117.02(3) ?
Zn33 Mn7 Zn35 18_565 . 3_565 63.35(2) ?
Zn33 Mn7 Zn37 18_565 . 1_565 62.53(3) ?
Zn33 Mn7 Zn37 18_565 . 11_665 117.09(4) ?
Zn33 Mn7 Zn35 19_665 . 2_665 63.35(3) ?
Zn33 Mn7 Zn35 19_665 . 3_565 117.02(4) ?
Zn33 Mn7 Zn37 19_665 . 1_565 117.09(3) ?
Zn33 Mn7 Zn37 19_665 . 11_665 62.53(3) ?
Zn35 Mn7 Zn35 2_665 . 3_565 64.17(4) ?
Zn35 Mn7 Zn37 2_665 . 1_565 179.45(3) ?
Zn35 Mn7 Zn37 2_665 . 11_665 115.27(5) ?
Zn35 Mn7 Zn37 3_565 . 1_565 115.27(4) ?
Zn35 Mn7 Zn37 3_565 . 11_665 179.45(6) ?
Zn37 Mn7 Zn37 1_565 . 11_665 65.28(4) ?
Mn2 Zn1 Mn2 2_655 . 9_655 165.09(4) ?
Mn2 Zn1 Zn2 2_655 . 2_655 54.12(2) ?
Mn2 Zn1 Zn2 2_655 . 9_655 110.97(3) ?
Mn2 Zn1 Zn3 2_655 . 1_545 131.27(3) ?
Mn2 Zn1 Zn3 2_655 . 8_665 60.37(2) ?
Mn2 Zn1 Zn5 2_655 . 3_555 118.11(2) ?
Mn2 Zn1 Zn5 2_655 . 7_555 56.437(18) ?
Mn2 Zn1 Zn6 2_655 . . 60.13(2) ?
Mn2 Zn1 Zn6 2_655 . 8_555 131.74(2) ?
Mn2 Zn1 Zn8 2_655 . . 58.088(16) ?
Mn2 Zn1 Zn8 2_655 . 8_555 116.37(2) ?
Mn2 Zn1 Zn2 9_655 . 2_655 110.97(3) ?
Mn2 Zn1 Zn2 9_655 . 9_655 54.12(2) ?
Mn2 Zn1 Zn3 9_655 . 1_545 60.367(18) ?
Mn2 Zn1 Zn3 9_655 . 8_665 131.27(2) ?
Mn2 Zn1 Zn5 9_655 . 3_555 56.437(16) ?
Mn2 Zn1 Zn5 9_655 . 7_555 118.11(2) ?
Mn2 Zn1 Zn6 9_655 . . 131.74(3) ?
Mn2 Zn1 Zn6 9_655 . 8_555 60.128(17) ?
Mn2 Zn1 Zn8 9_655 . . 116.368(17) ?
Mn2 Zn1 Zn8 9_655 . 8_555 58.088(17) ?
Zn2 Zn1 Zn2 2_655 . 9_655 56.85(2) ?
Zn2 Zn1 Zn3 2_655 . 1_545 146.834(19) ?
Zn2 Zn1 Zn3 2_655 . 8_665 106.38(2) ?
Zn2 Zn1 Zn5 2_655 . 3_555 88.28(3) ?
Zn2 Zn1 Zn5 2_655 . 7_555 58.45(2) ?
Zn2 Zn1 Zn6 2_655 . . 106.82(2) ?
Zn2 Zn1 Zn6 2_655 . 8_555 147.90(2) ?
Zn2 Zn1 Zn8 2_655 . . 58.744(19) ?
Zn2 Zn1 Zn8 2_655 . 8_555 86.93(2) ?
Zn2 Zn1 Zn3 9_655 . 1_545 106.380(17) ?
Zn2 Zn1 Zn3 9_655 . 8_665 146.83(2) ?
Zn2 Zn1 Zn5 9_655 . 3_555 58.45(2) ?
Zn2 Zn1 Zn5 9_655 . 7_555 88.28(2) ?
Zn2 Zn1 Zn6 9_655 . . 147.901(19) ?
Zn2 Zn1 Zn6 9_655 . 8_555 106.82(2) ?
Zn2 Zn1 Zn8 9_655 . . 86.93(2) ?
Zn2 Zn1 Zn8 9_655 . 8_555 58.744(19) ?
Zn3 Zn1 Zn3 1_545 . 8_665 100.97(3) ?
Zn3 Zn1 Zn5 1_545 . 3_555 59.750(19) ?
Zn3 Zn1 Zn5 1_545 . 7_555 154.70(3) ?
Zn3 Zn1 Zn6 1_545 . . 71.54(2) ?
Zn3 Zn1 Zn6 1_545 . 8_555 59.63(2) ?
Zn3 Zn1 Zn8 1_545 . . 94.767(18) ?
Zn3 Zn1 Zn8 1_545 . 8_555 109.333(19) ?
Zn3 Zn1 Zn5 8_665 . 3_555 154.70(3) ?
Zn3 Zn1 Zn5 8_665 . 7_555 59.75(2) ?
Zn3 Zn1 Zn6 8_665 . . 59.631(19) ?
Zn3 Zn1 Zn6 8_665 . 8_555 71.54(2) ?
Zn3 Zn1 Zn8 8_665 . . 109.333(16) ?
Zn3 Zn1 Zn8 8_665 . 8_555 94.767(17) ?
Zn5 Zn1 Zn5 3_555 . 7_555 143.33(3) ?
Zn5 Zn1 Zn6 3_555 . . 96.763(18) ?
Zn5 Zn1 Zn6 3_555 . 8_555 106.785(19) ?
Zn5 Zn1 Zn8 3_555 . . 60.467(14) ?
Zn5 Zn1 Zn8 3_555 . 8_555 106.748(19) ?
Zn5 Zn1 Zn6 7_555 . . 106.785(19) ?
Zn5 Zn1 Zn6 7_555 . 8_555 96.76(2) ?
Zn5 Zn1 Zn8 7_555 . . 106.75(2) ?
Zn5 Zn1 Zn8 7_555 . 8_555 60.467(15) ?
Zn6 Zn1 Zn6 . . 8_555 99.49(3) ?
Zn6 Zn1 Zn8 . . . 61.840(16) ?
Zn6 Zn1 Zn8 . . 8_555 153.20(2) ?
Zn6 Zn1 Zn8 8_555 . . 153.20(3) ?
Zn6 Zn1 Zn8 8_555 . 8_555 61.84(2) ?
Zn8 Zn1 Zn8 . . 8_555 142.01(3) ?
Mn1 Zn2 Mn2 1_665 . . 179.86(3) ?
Mn1 Zn2 Zn1 1_665 . 3_665 119.92(3) ?
Mn1 Zn2 Zn1 1_665 . 14_665 119.919(16) ?
Mn1 Zn2 Zn2 1_665 . 7_555 58.344(16) ?
Mn1 Zn2 Zn2 1_665 . 9_765 58.344(19) ?
Mn1 Zn2 Zn5 1_665 . 8_665 120.87(3) ?
Mn1 Zn2 Zn7 1_665 . 2_665 57.923(18) ?
Mn1 Zn2 Zn7 1_665 . 3_665 57.923(14) ?
Mn1 Zn2 Zn7 1_665 . 8_665 58.379(17) ?
Mn1 Zn2 Zn8 1_665 . 3_665 119.37(3) ?
Mn1 Zn2 Zn8 1_665 . 19_665 119.365(18) ?
Mn2 Zn2 Zn1 . . 3_665 60.13(2) ?
Mn2 Zn2 Zn1 . . 14_665 60.12(2) ?
Mn2 Zn2 Zn2 . . 7_555 121.70(2) ?
Mn2 Zn2 Zn2 . . 9_765 121.70(3) ?
Mn2 Zn2 Zn5 . . 8_665 59.27(2) ?
Mn2 Zn2 Zn7 . . 2_665 121.96(3) ?
Mn2 Zn2 Zn7 . . 3_665 121.96(3) ?
Mn2 Zn2 Zn7 . . 8_665 121.76(3) ?
Mn2 Zn2 Zn8 . . 3_665 60.52(2) ?
Mn2 Zn2 Zn8 . . 19_665 60.52(2) ?
Zn1 Zn2 Zn1 3_665 . 14_665 111.33(2) ?
Zn1 Zn2 Zn2 3_665 . 7_555 61.575(19) ?
Zn1 Zn2 Zn2 3_665 . 9_765 149.68(3) ?
Zn1 Zn2 Zn5 3_665 . 8_665 61.18(2) ?
Zn1 Zn2 Zn7 3_665 . 2_665 91.40(2) ?
Zn1 Zn2 Zn7 3_665 . 3_665 149.63(3) ?
Zn1 Zn2 Zn7 3_665 . 8_665 92.13(2) ?
Zn1 Zn2 Zn8 3_665 . 3_665 60.074(14) ?
Zn1 Zn2 Zn8 3_665 . 19_665 112.00(2) ?
Zn1 Zn2 Zn2 14_665 . 7_555 149.68(3) ?
Zn1 Zn2 Zn2 14_665 . 9_765 61.57(2) ?
Zn1 Zn2 Zn5 14_665 . 8_665 61.18(2) ?
Zn1 Zn2 Zn7 14_665 . 2_665 149.63(2) ?
Zn1 Zn2 Zn7 14_665 . 3_665 91.40(2) ?
Zn1 Zn2 Zn7 14_665 . 8_665 92.13(3) ?
Zn1 Zn2 Zn8 14_665 . 3_665 112.00(3) ?
Zn1 Zn2 Zn8 14_665 . 19_665 60.074(18) ?
Zn2 Zn2 Zn2 7_555 . 9_765 108.38(3) ?
Zn2 Zn2 Zn5 7_555 . 8_665 92.71(3) ?
Zn2 Zn2 Zn7 7_555 . 2_665 59.01(2) ?
Zn2 Zn2 Zn7 7_555 . 3_665 107.97(3) ?
Zn2 Zn2 Zn7 7_555 . 8_665 60.30(3) ?
Zn2 Zn2 Zn8 7_555 . 3_665 90.44(3) ?
Zn2 Zn2 Zn8 7_555 . 19_665 149.94(3) ?
Zn2 Zn2 Zn5 9_765 . 8_665 92.71(3) ?
Zn2 Zn2 Zn7 9_765 . 2_665 107.97(2) ?
Zn2 Zn2 Zn7 9_765 . 3_665 59.007(19) ?
Zn2 Zn2 Zn7 9_765 . 8_665 60.30(2) ?
Zn2 Zn2 Zn8 9_765 . 3_665 149.94(3) ?
Zn2 Zn2 Zn8 9_765 . 19_665 90.44(2) ?
Zn5 Zn2 Zn7 8_665 . 2_665 148.73(3) ?
Zn5 Zn2 Zn7 8_665 . 3_665 148.73(3) ?
Zn5 Zn2 Zn7 8_665 . 8_665 62.49(2) ?
Zn5 Zn2 Zn8 8_665 . 3_665 110.06(2) ?
Zn5 Zn2 Zn8 8_665 . 19_665 110.06(3) ?
Zn7 Zn2 Zn7 2_665 . 3_665 61.02(2) ?
Zn7 Zn2 Zn7 2_665 . 8_665 107.41(3) ?
Zn7 Zn2 Zn8 2_665 . 3_665 61.44(2) ?
Zn7 Zn2 Zn8 2_665 . 19_665 93.39(3) ?
Zn7 Zn2 Zn7 3_665 . 8_665 107.41(2) ?
Zn7 Zn2 Zn8 3_665 . 3_665 93.39(2) ?
Zn7 Zn2 Zn8 3_665 . 19_665 61.444(17) ?
Zn7 Zn2 Zn8 8_665 . 3_665 147.88(3) ?
Zn7 Zn2 Zn8 8_665 . 19_665 147.88(3) ?
Zn8 Zn2 Zn8 3_665 . 19_665 63.87(2) ?
Mn2 Zn3 Mn2 7_555 . 9_665 101.09(3) ?
Mn2 Zn3 Zn1 7_555 . 1_565 116.62(2) ?
Mn2 Zn3 Zn1 7_555 . 13_665 57.689(13) ?
Mn2 Zn3 Zn4 7_555 . 7_555 53.642(17) ?
Mn2 Zn3 Zn5 7_555 . 2_665 56.03(2) ?
Mn2 Zn3 Zn5 7_555 . 3_565 155.67(3) ?
Mn2 Zn3 Zn6 7_555 . 8_565 59.16(3) ?
Mn2 Zn3 Zn9 7_555 . . 111.70(3) ?
Mn2 Zn3 Zn1 9_665 . 1_565 57.69(2) ?
Mn2 Zn3 Zn1 9_665 . 13_665 116.62(3) ?
Mn2 Zn3 Zn4 9_665 . 7_555 53.64(2) ?
Mn2 Zn3 Zn5 9_665 . 2_665 155.67(3) ?
Mn2 Zn3 Zn5 9_665 . 3_565 56.02(2) ?
Mn2 Zn3 Zn6 9_665 . 8_565 59.16(2) ?
Mn2 Zn3 Zn9 9_665 . . 111.696(19) ?
Zn1 Zn3 Zn1 1_565 . 13_665 79.03(2) ?
Zn1 Zn3 Zn4 1_565 . 7_555 102.31(2) ?
Zn1 Zn3 Zn5 1_565 . 2_665 136.44(2) ?
Zn1 Zn3 Zn5 1_565 . 3_565 60.87(2) ?
Zn1 Zn3 Zn6 1_565 . 8_565 59.41(3) ?
Zn1 Zn3 Zn9 1_565 . . 131.65(3) ?
Zn1 Zn3 Zn4 13_665 . 7_555 102.31(2) ?
Zn1 Zn3 Zn5 13_665 . 2_665 60.874(18) ?
Zn1 Zn3 Zn5 13_665 . 3_565 136.44(3) ?
Zn1 Zn3 Zn6 13_665 . 8_565 59.410(18) ?
Zn1 Zn3 Zn9 13_665 . . 131.65(2) ?
Zn4 Zn3 Zn5 7_555 . 2_665 102.23(3) ?
Zn4 Zn3 Zn5 7_555 . 3_565 102.227(16) ?
Zn4 Zn3 Zn6 7_555 . 8_565 57.32(2) ?
Zn4 Zn3 Zn9 7_555 . . 104.47(3) ?
Zn5 Zn3 Zn5 2_665 . 3_565 144.32(3) ?
Zn5 Zn3 Zn6 2_665 . 8_565 107.50(3) ?
Zn5 Zn3 Zn9 2_665 . . 74.50(2) ?
Zn5 Zn3 Zn6 3_565 . 8_565 107.50(3) ?
Zn5 Zn3 Zn9 3_565 . . 74.500(16) ?
Zn6 Zn3 Zn9 8_565 . . 161.79(3) ?
Mn2 Zn4 Mn2 . . 2_655 114.50(3) ?
Mn2 Zn4 Mn2 . . 3_665 114.50(3) ?
Mn2 Zn4 Zn3 . . 7_555 61.30(2) ?
Mn2 Zn4 Zn3 . . 8_665 112.61(4) ?
Mn2 Zn4 Zn3 . . 9_655 61.30(2) ?
Mn2 Zn4 Zn6 . . . 172.32(5) ?
Mn2 Zn4 Zn6 . . 2_655 62.78(2) ?
Mn2 Zn4 Zn6 . . 3_665 62.781(17) ?
Mn2 Zn4 Zn10 . . . 61.08(2) ?
Mn2 Zn4 Zn10 . . 2_655 120.31(3) ?
Mn2 Zn4 Zn10 . . 3_665 120.30(3) ?
Mn2 Zn4 Mn2 2_655 . 3_665 114.50(3) ?
Mn2 Zn4 Zn3 2_655 . 7_555 112.61(4) ?
Mn2 Zn4 Zn3 2_655 . 8_665 61.30(3) ?
Mn2 Zn4 Zn3 2_655 . 9_655 61.30(2) ?
Mn2 Zn4 Zn6 2_655 . . 62.78(2) ?
Mn2 Zn4 Zn6 2_655 . 2_655 172.32(5) ?
Mn2 Zn4 Zn6 2_655 . 3_665 62.78(2) ?
Mn2 Zn4 Zn10 2_655 . . 120.30(3) ?
Mn2 Zn4 Zn10 2_655 . 2_655 61.08(2) ?
Mn2 Zn4 Zn10 2_655 . 3_665 120.31(3) ?
Mn2 Zn4 Zn3 3_665 . 7_555 61.30(2) ?
Mn2 Zn4 Zn3 3_665 . 8_665 61.30(3) ?
Mn2 Zn4 Zn3 3_665 . 9_655 112.61(4) ?
Mn2 Zn4 Zn6 3_665 . . 62.781(16) ?
Mn2 Zn4 Zn6 3_665 . 2_655 62.78(2) ?
Mn2 Zn4 Zn6 3_665 . 3_665 172.32(5) ?
Mn2 Zn4 Zn10 3_665 . . 120.31(3) ?
Mn2 Zn4 Zn10 3_665 . 2_655 120.30(3) ?
Mn2 Zn4 Zn10 3_665 . 3_665 61.08(2) ?
Zn3 Zn4 Zn3 7_555 . 8_665 61.87(3) ?
Zn3 Zn4 Zn3 7_555 . 9_655 61.87(3) ?
Zn3 Zn4 Zn6 7_555 . . 112.39(3) ?
Zn3 Zn4 Zn6 7_555 . 2_655 59.71(2) ?
Zn3 Zn4 Zn6 7_555 . 3_665 112.38(3) ?
Zn3 Zn4 Zn10 7_555 . . 112.952(12) ?
Zn3 Zn4 Zn10 7_555 . 2_655 173.69(4) ?
Zn3 Zn4 Zn10 7_555 . 3_665 112.95(2) ?
Zn3 Zn4 Zn3 8_665 . 9_655 61.87(3) ?
Zn3 Zn4 Zn6 8_665 . . 59.71(2) ?
Zn3 Zn4 Zn6 8_665 . 2_655 112.39(3) ?
Zn3 Zn4 Zn6 8_665 . 3_665 112.39(3) ?
Zn3 Zn4 Zn10 8_665 . . 173.69(4) ?
Zn3 Zn4 Zn10 8_665 . 2_655 112.951(18) ?
Zn3 Zn4 Zn10 8_665 . 3_665 112.95(2) ?
Zn3 Zn4 Zn6 9_655 . . 112.39(3) ?
Zn3 Zn4 Zn6 9_655 . 2_655 112.39(3) ?
Zn3 Zn4 Zn6 9_655 . 3_665 59.71(2) ?
Zn3 Zn4 Zn10 9_655 . . 112.95(2) ?
Zn3 Zn4 Zn10 9_655 . 2_655 112.95(2) ?
Zn3 Zn4 Zn10 9_655 . 3_665 173.69(4) ?
Zn6 Zn4 Zn6 . . 2_655 118.88(2) ?
Zn6 Zn4 Zn6 . . 3_665 118.880(18) ?
Zn6 Zn4 Zn10 . . . 126.60(4) ?
Zn6 Zn4 Zn10 . . 2_655 65.44(3) ?
Zn6 Zn4 Zn10 . . 3_665 65.449(19) ?
Zn6 Zn4 Zn6 2_655 . 3_665 118.88(2) ?
Zn6 Zn4 Zn10 2_655 . . 65.45(2) ?
Zn6 Zn4 Zn10 2_655 . 2_655 126.60(4) ?
Zn6 Zn4 Zn10 2_655 . 3_665 65.44(2) ?
Zn6 Zn4 Zn10 3_665 . . 65.44(2) ?
Zn6 Zn4 Zn10 3_665 . 2_655 65.45(3) ?
Zn6 Zn4 Zn10 3_665 . 3_665 126.60(4) ?
Zn10 Zn4 Zn10 . . 2_655 71.96(3) ?
Zn10 Zn4 Zn10 . . 3_665 71.96(3) ?
Zn10 Zn4 Zn10 2_655 . 3_665 71.96(4) ?
Mn2 Zn5 Mn3 8_565 . . 165.20(3) ?
Mn2 Zn5 Zn1 8_565 . 2_555 58.68(2) ?
Mn2 Zn5 Zn1 8_565 . 15_555 58.68(3) ?
Mn2 Zn5 Zn2 8_565 . 8_565 55.43(2) ?
Mn2 Zn5 Zn3 8_565 . 2_665 60.97(3) ?
Mn2 Zn5 Zn3 8_565 . 3_565 60.96(2) ?
Mn2 Zn5 Zn7 8_565 . . 112.00(3) ?
Mn2 Zn5 Zn8 8_565 . 2_555 116.98(3) ?
Mn2 Zn5 Zn8 8_565 . 21_555 116.97(3) ?
Mn2 Zn5 Zn11 8_565 . . 134.05(4) ?
Mn2 Zn5 Zn11 8_565 . 20_555 134.05(2) ?
Mn3 Zn5 Zn1 . . 2_555 116.153(15) ?
Mn3 Zn5 Zn1 . . 15_555 116.15(3) ?
Mn3 Zn5 Zn2 . . 8_565 109.77(3) ?
Mn3 Zn5 Zn3 . . 2_665 130.43(3) ?
Mn3 Zn5 Zn3 . . 3_565 130.43(2) ?
Mn3 Zn5 Zn7 . . . 53.21(2) ?
Mn3 Zn5 Zn8 . . 2_555 57.716(17) ?
Mn3 Zn5 Zn8 . . 21_555 57.71(2) ?
Mn3 Zn5 Zn11 . . . 57.20(2) ?
Mn3 Zn5 Zn11 . . 20_555 57.201(17) ?
Zn1 Zn5 Zn1 2_555 . 15_555 110.01(2) ?
Zn1 Zn5 Zn2 2_555 . 8_565 60.37(2) ?
Zn1 Zn5 Zn3 2_555 . 2_665 59.38(2) ?
Zn1 Zn5 Zn3 2_555 . 3_565 110.17(3) ?
Zn1 Zn5 Zn7 2_555 . . 88.289(19) ?
Zn1 Zn5 Zn8 2_555 . 2_555 58.840(13) ?
Zn1 Zn5 Zn8 2_555 . 21_555 143.88(3) ?
Zn1 Zn5 Zn11 2_555 . . 94.09(2) ?
Zn1 Zn5 Zn11 2_555 . 20_555 154.05(3) ?
Zn1 Zn5 Zn2 15_555 . 8_565 60.37(2) ?
Zn1 Zn5 Zn3 15_555 . 2_665 110.17(3) ?
Zn1 Zn5 Zn3 15_555 . 3_565 59.38(2) ?
Zn1 Zn5 Zn7 15_555 . . 88.29(3) ?
Zn1 Zn5 Zn8 15_555 . 2_555 143.88(3) ?
Zn1 Zn5 Zn8 15_555 . 21_555 58.840(19) ?
Zn1 Zn5 Zn11 15_555 . . 154.05(2) ?
Zn1 Zn5 Zn11 15_555 . 20_555 94.09(2) ?
Zn2 Zn5 Zn3 8_565 . 2_665 107.61(3) ?
Zn2 Zn5 Zn3 8_565 . 3_565 107.61(2) ?
Zn2 Zn5 Zn7 8_565 . . 56.56(2) ?
Zn2 Zn5 Zn8 8_565 . 2_555 87.09(2) ?
Zn2 Zn5 Zn8 8_565 . 21_555 87.09(3) ?
Zn2 Zn5 Zn11 8_565 . . 144.63(2) ?
Zn2 Zn5 Zn11 8_565 . 20_555 144.63(4) ?
Zn3 Zn5 Zn3 2_665 . 3_565 62.85(3) ?
Zn3 Zn5 Zn7 2_665 . . 146.36(2) ?
Zn3 Zn5 Zn8 2_665 . 2_555 93.51(3) ?
Zn3 Zn5 Zn8 2_665 . 21_555 154.76(2) ?
Zn3 Zn5 Zn11 2_665 . . 73.46(3) ?
Zn3 Zn5 Zn11 2_665 . 20_555 104.01(3) ?
Zn3 Zn5 Zn7 3_565 . . 146.36(3) ?
Zn3 Zn5 Zn8 3_565 . 2_555 154.76(4) ?
Zn3 Zn5 Zn8 3_565 . 21_555 93.51(2) ?
Zn3 Zn5 Zn11 3_565 . . 104.01(3) ?
Zn3 Zn5 Zn11 3_565 . 20_555 73.457(18) ?
Zn7 Zn5 Zn8 . . 2_555 58.88(2) ?
Zn7 Zn5 Zn8 . . 21_555 58.88(2) ?
Zn7 Zn5 Zn11 . . . 102.33(2) ?
Zn7 Zn5 Zn11 . . 20_555 102.33(3) ?
Zn8 Zn5 Zn8 2_555 . 21_555 107.96(3) ?
Zn8 Zn5 Zn11 2_555 . . 57.809(17) ?
Zn8 Zn5 Zn11 2_555 . 20_555 106.53(2) ?
Zn8 Zn5 Zn11 21_555 . . 106.53(3) ?
Zn8 Zn5 Zn11 21_555 . 20_555 57.81(2) ?
Zn11 Zn5 Zn11 . . 20_555 60.70(2) ?
Mn2 Zn6 Mn2 2_655 . 3_665 102.77(3) ?
Mn2 Zn6 Zn1 2_655 . . 58.568(19) ?
Mn2 Zn6 Zn1 2_655 . 13_655 119.23(3) ?
Mn2 Zn6 Zn3 2_655 . 8_665 60.33(3) ?
Mn2 Zn6 Zn4 2_655 . . 55.71(2) ?
Mn2 Zn6 Zn8 2_655 . . 56.89(2) ?
Mn2 Zn6 Zn8 2_655 . 20_655 158.17(2) ?
Mn2 Zn6 Zn13 2_655 . . 111.00(3) ?
Mn2 Zn6 Zn1 3_665 . . 119.23(3) ?
Mn2 Zn6 Zn1 3_665 . 13_655 58.565(17) ?
Mn2 Zn6 Zn3 3_665 . 8_665 60.32(2) ?
Mn2 Zn6 Zn4 3_665 . . 55.708(17) ?
Mn2 Zn6 Zn8 3_665 . . 158.18(4) ?
Mn2 Zn6 Zn8 3_665 . 20_655 56.884(19) ?
Mn2 Zn6 Zn13 3_665 . . 111.00(2) ?
Zn1 Zn6 Zn1 . . 13_655 80.51(2) ?
Zn1 Zn6 Zn3 . . 8_665 60.961(19) ?
Zn1 Zn6 Zn4 . . . 107.70(3) ?
Zn1 Zn6 Zn8 . . . 59.640(15) ?
Zn1 Zn6 Zn8 . . 20_655 135.57(3) ?
Zn1 Zn6 Zn13 . . . 129.769(17) ?
Zn1 Zn6 Zn3 13_655 . 8_665 60.96(2) ?
Zn1 Zn6 Zn4 13_655 . . 107.70(2) ?
Zn1 Zn6 Zn8 13_655 . . 135.57(2) ?
Zn1 Zn6 Zn8 13_655 . 20_655 59.637(19) ?
Zn1 Zn6 Zn13 13_655 . . 129.77(3) ?
Zn3 Zn6 Zn4 8_665 . . 62.97(3) ?
Zn3 Zn6 Zn8 8_665 . . 108.64(3) ?
Zn3 Zn6 Zn8 8_665 . 20_655 108.64(3) ?
Zn3 Zn6 Zn13 8_665 . . 162.55(3) ?
Zn4 Zn6 Zn8 . . . 102.83(3) ?
Zn4 Zn6 Zn8 . . 20_655 102.830(15) ?
Zn4 Zn6 Zn13 . . . 99.57(3) ?
Zn8 Zn6 Zn8 . . 20_655 141.34(3) ?
Zn8 Zn6 Zn13 . . . 73.799(18) ?
Zn8 Zn6 Zn13 20_655 . . 73.80(2) ?
Mn1 Zn7 Mn3 . . . 178.44(3) ?
Mn1 Zn7 Zn2 . . 2_655 58.732(17) ?
Mn1 Zn7 Zn2 . . 3_565 58.732(16) ?
Mn1 Zn7 Zn2 . . 8_565 59.202(17) ?
Mn1 Zn7 Zn5 . . . 120.15(2) ?
Mn1 Zn7 Zn7 . . 2_555 57.623(15) ?
Mn1 Zn7 Zn7 . . 3_555 57.623(17) ?
Mn1 Zn7 Zn8 . . 2_555 119.38(2) ?
Mn1 Zn7 Zn8 . . 21_555 119.38(2) ?
Mn1 Zn7 Zn12 . . 2_655 117.61(3) ?
Mn1 Zn7 Zn12 . . 3_565 117.606(16) ?
Mn3 Zn7 Zn2 . . 2_655 121.73(2) ?
Mn3 Zn7 Zn2 . . 3_565 121.73(3) ?
Mn3 Zn7 Zn2 . . 8_565 122.36(3) ?
Mn3 Zn7 Zn5 . . . 61.42(2) ?
Mn3 Zn7 Zn7 . . 2_555 121.11(2) ?
Mn3 Zn7 Zn7 . . 3_555 121.11(3) ?
Mn3 Zn7 Zn8 . . 2_555 61.13(2) ?
Mn3 Zn7 Zn8 . . 21_555 61.123(18) ?
Mn3 Zn7 Zn12 . . 2_655 61.13(3) ?
Mn3 Zn7 Zn12 . . 3_565 61.130(18) ?
Zn2 Zn7 Zn2 2_655 . 3_565 109.00(3) ?
Zn2 Zn7 Zn2 2_655 . 8_565 60.69(3) ?
Zn2 Zn7 Zn5 2_655 . . 92.03(2) ?
Zn2 Zn7 Zn7 2_655 . 2_555 107.84(3) ?
Zn2 Zn7 Zn7 2_655 . 3_555 59.49(2) ?
Zn2 Zn7 Zn8 2_655 . 2_555 148.97(3) ?
Zn2 Zn7 Zn8 2_655 . 21_555 60.648(19) ?
Zn2 Zn7 Zn12 2_655 . 2_655 90.34(3) ?
Zn2 Zn7 Zn12 2_655 . 3_565 148.16(3) ?
Zn2 Zn7 Zn2 3_565 . 8_565 60.69(2) ?
Zn2 Zn7 Zn5 3_565 . . 92.03(2) ?
Zn2 Zn7 Zn7 3_565 . 2_555 59.490(19) ?
Zn2 Zn7 Zn7 3_565 . 3_555 107.84(2) ?
Zn2 Zn7 Zn8 3_565 . 2_555 60.65(2) ?
Zn2 Zn7 Zn8 3_565 . 21_555 148.97(3) ?
Zn2 Zn7 Zn12 3_565 . 2_655 148.16(2) ?
Zn2 Zn7 Zn12 3_565 . 3_565 90.34(2) ?
Zn2 Zn7 Zn5 8_565 . . 60.95(2) ?
Zn2 Zn7 Zn7 8_565 . 2_555 108.09(2) ?
Zn2 Zn7 Zn7 8_565 . 3_555 108.09(3) ?
Zn2 Zn7 Zn8 8_565 . 2_555 90.93(3) ?
Zn2 Zn7 Zn8 8_565 . 21_555 90.93(2) ?
Zn2 Zn7 Zn12 8_565 . 2_655 148.74(3) ?
Zn2 Zn7 Zn12 8_565 . 3_565 148.74(3) ?
Zn5 Zn7 Zn7 . . 2_555 149.04(3) ?
Zn5 Zn7 Zn7 . . 3_555 149.04(2) ?
Zn5 Zn7 Zn8 . . 2_555 61.12(2) ?
Zn5 Zn7 Zn8 . . 21_555 61.12(2) ?
Zn5 Zn7 Zn12 . . 2_655 112.89(2) ?
Zn5 Zn7 Zn12 . . 3_565 112.89(3) ?
Zn7 Zn7 Zn7 2_555 . 3_555 60.00(3) ?
Zn7 Zn7 Zn8 2_555 . 2_555 92.02(2) ?
Zn7 Zn7 Zn8 2_555 . 21_555 149.60(3) ?
Zn7 Zn7 Zn12 2_555 . 2_655 91.02(2) ?
Zn7 Zn7 Zn12 2_555 . 3_565 59.985(17) ?
Zn7 Zn7 Zn8 3_555 . 2_555 149.60(2) ?
Zn7 Zn7 Zn8 3_555 . 21_555 92.02(3) ?
Zn7 Zn7 Zn12 3_555 . 2_655 59.99(2) ?
Zn7 Zn7 Zn12 3_555 . 3_565 91.02(2) ?
Zn8 Zn7 Zn8 2_555 . 21_555 111.66(3) ?
Zn8 Zn7 Zn12 2_555 . 2_655 113.45(3) ?
Zn8 Zn7 Zn12 2_555 . 3_565 62.66(2) ?
Zn8 Zn7 Zn12 21_555 . 2_655 62.657(18) ?
Zn8 Zn7 Zn12 21_555 . 3_565 113.45(2) ?
Zn12 Zn7 Zn12 2_655 . 3_565 62.41(2) ?
Mn2 Zn8 Mn3 2_655 . 3_555 166.71(3) ?
Mn2 Zn8 Zn1 2_655 . . 58.927(18) ?
Mn2 Zn8 Zn2 2_655 . 2_655 55.16(2) ?
Mn2 Zn8 Zn5 2_655 . 3_555 119.17(2) ?
Mn2 Zn8 Zn6 2_655 . . 59.19(3) ?
Mn2 Zn8 Zn7 2_655 . 3_555 113.07(3) ?
Mn2 Zn8 Zn10 2_655 . 2_655 60.18(2) ?
Mn2 Zn8 Zn11 2_655 . 3_555 134.08(3) ?
Mn2 Zn8 Zn12 2_655 . 2_655 115.74(3) ?
Mn2 Zn8 Zn14 2_655 . . 129.06(2) ?
Mn3 Zn8 Zn1 3_555 . . 119.032(19) ?
Mn3 Zn8 Zn2 3_555 . 2_655 111.75(3) ?
Mn3 Zn8 Zn5 3_555 . 3_555 58.766(19) ?
Mn3 Zn8 Zn6 3_555 . . 132.58(3) ?
Mn3 Zn8 Zn7 3_555 . 3_555 53.87(2) ?
Mn3 Zn8 Zn10 3_555 . 2_655 127.72(2) ?
Mn3 Zn8 Zn11 3_555 . 3_555 57.71(2) ?
Mn3 Zn8 Zn12 3_555 . 2_655 57.02(2) ?
Mn3 Zn8 Zn14 3_555 . . 58.889(16) ?
Zn1 Zn8 Zn2 . . 2_655 61.18(2) ?
Zn1 Zn8 Zn5 . . 3_555 60.693(15) ?
Zn1 Zn8 Zn6 . . . 58.520(19) ?
Zn1 Zn8 Zn7 . . 3_555 90.01(2) ?
Zn1 Zn8 Zn10 . . 2_655 110.64(2) ?
Zn1 Zn8 Zn11 . . 3_555 95.60(2) ?
Zn1 Zn8 Zn12 . . 2_655 143.78(3) ?
Zn1 Zn8 Zn14 . . . 156.01(3) ?
Zn2 Zn8 Zn5 2_655 . 3_555 89.77(2) ?
Zn2 Zn8 Zn6 2_655 . . 106.14(2) ?
Zn2 Zn8 Zn7 2_655 . 3_555 57.908(18) ?
Zn2 Zn8 Zn10 2_655 . 2_655 105.33(3) ?
Zn2 Zn8 Zn11 2_655 . 3_555 147.68(2) ?
Zn2 Zn8 Zn12 2_655 . 2_655 85.96(3) ?
Zn2 Zn8 Zn14 2_655 . . 142.79(3) ?
Zn5 Zn8 Zn6 3_555 . . 94.82(3) ?
Zn5 Zn8 Zn7 3_555 . 3_555 60.00(2) ?
Zn5 Zn8 Zn10 3_555 . 2_655 156.40(4) ?
Zn5 Zn8 Zn11 3_555 . 3_555 58.23(2) ?
Zn5 Zn8 Zn12 3_555 . 2_655 107.89(2) ?
Zn5 Zn8 Zn14 3_555 . . 109.27(2) ?
Zn6 Zn8 Zn7 . . 3_555 147.67(2) ?
Zn6 Zn8 Zn10 . . 2_655 63.89(2) ?
Zn6 Zn8 Zn11 . . 3_555 75.01(3) ?
Zn6 Zn8 Zn12 . . 2_655 154.45(2) ?
Zn6 Zn8 Zn14 . . . 103.79(2) ?
Zn7 Zn8 Zn10 3_555 . 2_655 143.55(3) ?
Zn7 Zn8 Zn11 3_555 . 3_555 103.51(2) ?
Zn7 Zn8 Zn12 3_555 . 2_655 57.669(19) ?
Zn7 Zn8 Zn14 3_555 . . 103.71(2) ?
Zn10 Zn8 Zn11 2_655 . 3_555 103.89(3) ?
Zn10 Zn8 Zn12 2_655 . 2_655 91.46(3) ?
Zn10 Zn8 Zn14 2_655 . . 69.196(17) ?
Zn11 Zn8 Zn12 3_555 . 2_655 106.83(2) ?
Zn11 Zn8 Zn14 3_555 . . 62.361(19) ?
Zn12 Zn8 Zn14 2_655 . . 58.18(2) ?
Zn3 Zn9 Zn3 . . 2_665 66.24(3) ?
Zn3 Zn9 Zn3 . . 3_565 66.24(3) ?
Zn3 Zn9 Zn11 . . . 139.83(3) ?
Zn3 Zn9 Zn11 . . 2_665 105.84(2) ?
Zn3 Zn9 Zn11 . . 3_565 74.54(2) ?
Zn3 Zn9 Zn11 . . 19_665 74.538(16) ?
Zn3 Zn9 Zn11 . . 20_555 139.83(4) ?
Zn3 Zn9 Zn11 . . 21_565 105.84(2) ?
Zn3 Zn9 Zn15 . . . 140.88(2) ?
Zn3 Zn9 Zn3 2_665 . 3_565 66.24(4) ?
Zn3 Zn9 Zn11 2_665 . . 74.538(18) ?
Zn3 Zn9 Zn11 2_665 . 2_665 139.83(4) ?
Zn3 Zn9 Zn11 2_665 . 3_565 105.84(3) ?
Zn3 Zn9 Zn11 2_665 . 19_665 139.83(3) ?
Zn3 Zn9 Zn11 2_665 . 20_555 105.84(3) ?
Zn3 Zn9 Zn11 2_665 . 21_565 74.54(2) ?
Zn3 Zn9 Zn15 2_665 . . 140.88(2) ?
Zn3 Zn9 Zn11 3_565 . . 105.84(2) ?
Zn3 Zn9 Zn11 3_565 . 2_665 74.54(2) ?
Zn3 Zn9 Zn11 3_565 . 3_565 139.83(3) ?
Zn3 Zn9 Zn11 3_565 . 19_665 105.84(2) ?
Zn3 Zn9 Zn11 3_565 . 20_555 74.537(18) ?
Zn3 Zn9 Zn11 3_565 . 21_565 139.83(3) ?
Zn3 Zn9 Zn15 3_565 . . 140.88(2) ?
Zn11 Zn9 Zn11 . . 2_665 109.61(3) ?
Zn11 Zn9 Zn11 . . 3_565 109.61(3) ?
Zn11 Zn9 Zn11 . . 19_665 141.22(5) ?
Zn11 Zn9 Zn11 . . 20_555 59.18(2) ?
Zn11 Zn9 Zn11 . . 21_565 53.42(2) ?
Zn11 Zn9 Zn15 . . . 70.67(2) ?
Zn11 Zn9 Zn11 2_665 . 3_565 109.61(3) ?
Zn11 Zn9 Zn11 2_665 . 19_665 59.18(2) ?
Zn11 Zn9 Zn11 2_665 . 20_555 53.422(19) ?
Zn11 Zn9 Zn11 2_665 . 21_565 141.22(5) ?
Zn11 Zn9 Zn15 2_665 . . 70.67(2) ?
Zn11 Zn9 Zn11 3_565 . 19_665 53.42(2) ?
Zn11 Zn9 Zn11 3_565 . 20_555 141.22(5) ?
Zn11 Zn9 Zn11 3_565 . 21_565 59.18(2) ?
Zn11 Zn9 Zn15 3_565 . . 70.67(2) ?
Zn11 Zn9 Zn11 19_665 . 20_555 109.61(3) ?
Zn11 Zn9 Zn11 19_665 . 21_565 109.61(3) ?
Zn11 Zn9 Zn15 19_665 . . 70.67(2) ?
Zn11 Zn9 Zn11 20_555 . 21_565 109.61(3) ?
Zn11 Zn9 Zn15 20_555 . . 70.67(2) ?
Zn11 Zn9 Zn15 21_565 . . 70.67(2) ?
Mn2 Zn10 Zn4 . . . 55.33(2) ?
Mn2 Zn10 Zn8 . . 3_665 58.84(2) ?
Mn2 Zn10 Zn8 . . 19_665 58.838(16) ?
Mn2 Zn10 Zn13 . . 2_655 112.51(3) ?
Mn2 Zn10 Zn13 . . 3_665 112.52(3) ?
Mn2 Zn10 Zn38 . . . 151.21(16) ?
Mn2 Zn10 Zn38 . . 2_655 146.05(14) ?
Mn2 Zn10 Zn38 . . 3_665 146.04(8) ?
Zn4 Zn10 Zn8 . . 3_665 104.74(3) ?
Zn4 Zn10 Zn8 . . 19_665 104.74(2) ?
Zn4 Zn10 Zn13 . . 2_655 98.42(3) ?
Zn4 Zn10 Zn13 . . 3_665 98.428(16) ?
Zn4 Zn10 Zn38 . . . 95.88(16) ?
Zn4 Zn10 Zn38 . . 2_655 90.90(15) ?
Zn4 Zn10 Zn38 . . 3_665 90.90(7) ?
Zn8 Zn10 Zn8 3_665 . 19_665 64.80(2) ?
Zn8 Zn10 Zn13 3_665 . 2_655 138.48(2) ?
Zn8 Zn10 Zn13 3_665 . 3_665 76.30(3) ?
Zn8 Zn10 Zn38 3_665 . . 140.8(2) ?
Zn8 Zn10 Zn38 3_665 . 2_655 139.8(3) ?
Zn8 Zn10 Zn38 3_665 . 3_665 146.6(2) ?
Zn8 Zn10 Zn13 19_665 . 2_655 76.30(2) ?
Zn8 Zn10 Zn13 19_665 . 3_665 138.49(4) ?
Zn8 Zn10 Zn38 19_665 . . 140.78(10) ?
Zn8 Zn10 Zn38 19_665 . 2_655 146.6(2) ?
Zn8 Zn10 Zn38 19_665 . 3_665 139.8(2) ?
Zn13 Zn10 Zn13 2_655 . 3_665 133.76(3) ?
Zn13 Zn10 Zn38 2_655 . . 67.83(15) ?
Zn13 Zn10 Zn38 2_655 . 2_655 72.3(2) ?
Zn13 Zn10 Zn38 2_655 . 3_665 64.7(2) ?
Zn13 Zn10 Zn38 3_665 . . 67.83(18) ?
Zn13 Zn10 Zn38 3_665 . 2_655 64.7(3) ?
Zn13 Zn10 Zn38 3_665 . 3_665 72.3(2) ?
Zn38 Zn10 Zn38 . . 2_655 6.27(16) ?
Zn38 Zn10 Zn38 . . 3_665 6.3(3) ?
Zn38 Zn10 Zn38 2_655 . 3_665 7.6(4) ?
Mn3 Zn11 Zn5 . . . 61.90(2) ?
Mn3 Zn11 Zn8 . . 2_555 61.29(2) ?
Mn3 Zn11 Zn9 . . . 116.81(2) ?
Mn3 Zn11 Zn11 . . 20_555 58.317(18) ?
Mn3 Zn11 Zn11 . . 21_565 174.49(3) ?
Mn3 Zn11 Zn13 . . 2_555 116.76(2) ?
Mn3 Zn11 Zn14 . . 2_555 59.10(2) ?
Mn3 Zn11 Zn16 . . . 57.40(2) ?
Zn5 Zn11 Zn8 . . 2_555 63.959(17) ?
Zn5 Zn11 Zn9 . . . 75.55(2) ?
Zn5 Zn11 Zn11 . . 20_555 59.651(19) ?
Zn5 Zn11 Zn11 . . 21_565 122.48(3) ?
Zn5 Zn11 Zn13 . . 2_555 134.41(2) ?
Zn5 Zn11 Zn14 . . 2_555 111.83(3) ?
Zn5 Zn11 Zn16 . . . 109.57(3) ?
Zn8 Zn11 Zn9 2_555 . . 134.41(3) ?
Zn8 Zn11 Zn11 2_555 . 20_555 110.56(3) ?
Zn8 Zn11 Zn11 2_555 . 21_565 123.00(3) ?
Zn8 Zn11 Zn13 2_555 . 2_555 76.02(2) ?
Zn8 Zn11 Zn14 2_555 . 2_555 59.844(15) ?
Zn8 Zn11 Zn16 2_555 . . 109.61(2) ?
Zn9 Zn11 Zn11 . . 20_555 60.411(14) ?
Zn9 Zn11 Zn11 . . 21_565 63.289(15) ?
Zn9 Zn11 Zn13 . . 2_555 126.38(3) ?
Zn9 Zn11 Zn14 . . 2_555 163.52(3) ?
Zn9 Zn11 Zn16 . . . 102.77(3) ?
Zn11 Zn11 Zn11 20_555 . 21_565 120.00(2) ?
Zn11 Zn11 Zn13 20_555 . 2_555 163.42(3) ?
Zn11 Zn11 Zn14 20_555 . 2_555 109.57(3) ?
Zn11 Zn11 Zn16 20_555 . . 60.086(19) ?
Zn11 Zn11 Zn13 21_565 . 2_555 63.19(2) ?
Zn11 Zn11 Zn14 21_565 . 2_555 119.07(3) ?
Zn11 Zn11 Zn16 21_565 . . 117.09(3) ?
Zn13 Zn11 Zn14 2_555 . 2_555 59.63(2) ?
Zn13 Zn11 Zn16 2_555 . . 103.53(2) ?
Zn14 Zn11 Zn16 2_555 . . 61.124(16) ?
Mn3 Zn12 Mn3 2_665 . 3_665 169.77(3) ?
Mn3 Zn12 Zn7 2_665 . 2_665 54.89(2) ?
Mn3 Zn12 Zn7 2_665 . 3_665 114.92(3) ?
Mn3 Zn12 Zn8 2_665 . 3_665 58.17(2) ?
Mn3 Zn12 Zn8 2_665 . 19_665 119.25(2) ?
Mn3 Zn12 Zn12 2_665 . 2_765 117.67(3) ?
Mn3 Zn12 Zn12 2_665 . 3_675 57.88(2) ?
Mn3 Zn12 Zn14 2_665 . 3_665 59.45(2) ?
Mn3 Zn12 Zn14 2_665 . 19_665 129.06(2) ?
Mn3 Zn12 Zn17 2_665 . 2_665 56.79(2) ?
Mn3 Zn12 Zn17 2_665 . 3_665 130.65(3) ?
Mn3 Zn12 Zn7 3_665 . 2_665 114.92(3) ?
Mn3 Zn12 Zn7 3_665 . 3_665 54.89(2) ?
Mn3 Zn12 Zn8 3_665 . 3_665 119.24(3) ?
Mn3 Zn12 Zn8 3_665 . 19_665 58.165(18) ?
Mn3 Zn12 Zn12 3_665 . 2_765 57.88(2) ?
Mn3 Zn12 Zn12 3_665 . 3_675 117.67(2) ?
Mn3 Zn12 Zn14 3_665 . 3_665 129.06(3) ?
Mn3 Zn12 Zn14 3_665 . 19_665 59.449(19) ?
Mn3 Zn12 Zn17 3_665 . 2_665 130.66(3) ?
Mn3 Zn12 Zn17 3_665 . 3_665 56.79(2) ?
Zn7 Zn12 Zn7 2_665 . 3_665 60.03(2) ?
Zn7 Zn12 Zn8 2_665 . 3_665 59.673(19) ?
Zn7 Zn12 Zn8 2_665 . 19_665 90.31(3) ?
Zn7 Zn12 Zn12 2_665 . 2_765 88.98(2) ?
Zn7 Zn12 Zn12 2_665 . 3_675 58.80(2) ?
Zn7 Zn12 Zn14 2_665 . 3_665 105.66(2) ?
Zn7 Zn12 Zn14 2_665 . 19_665 147.32(3) ?
Zn7 Zn12 Zn17 2_665 . 2_665 103.98(3) ?
Zn7 Zn12 Zn17 2_665 . 3_665 147.55(2) ?
Zn7 Zn12 Zn8 3_665 . 3_665 90.31(2) ?
Zn7 Zn12 Zn8 3_665 . 19_665 59.673(17) ?
Zn7 Zn12 Zn12 3_665 . 2_765 58.796(17) ?
Zn7 Zn12 Zn12 3_665 . 3_675 88.98(2) ?
Zn7 Zn12 Zn14 3_665 . 3_665 147.32(3) ?
Zn7 Zn12 Zn14 3_665 . 19_665 105.66(3) ?
Zn7 Zn12 Zn17 3_665 . 2_665 147.55(3) ?
Zn7 Zn12 Zn17 3_665 . 3_665 103.98(2) ?
Zn8 Zn12 Zn8 3_665 . 19_665 61.33(2) ?
Zn8 Zn12 Zn12 3_665 . 2_765 145.20(3) ?
Zn8 Zn12 Zn12 3_665 . 3_675 108.13(3) ?
Zn8 Zn12 Zn14 3_665 . 3_665 58.634(15) ?
Zn8 Zn12 Zn14 3_665 . 19_665 93.58(2) ?
Zn8 Zn12 Zn17 3_665 . 2_665 105.94(2) ?
Zn8 Zn12 Zn17 3_665 . 3_665 152.72(3) ?
Zn8 Zn12 Zn12 19_665 . 2_765 108.13(2) ?
Zn8 Zn12 Zn12 19_665 . 3_675 145.20(3) ?
Zn8 Zn12 Zn14 19_665 . 3_665 93.58(2) ?
Zn8 Zn12 Zn14 19_665 . 19_665 58.63(2) ?
Zn8 Zn12 Zn17 19_665 . 2_665 152.72(3) ?
Zn8 Zn12 Zn17 19_665 . 3_665 105.94(3) ?
Zn12 Zn12 Zn12 2_765 . 3_675 60.00(2) ?
Zn12 Zn12 Zn14 2_765 . 3_665 153.88(3) ?
Zn12 Zn12 Zn14 2_765 . 19_665 109.05(2) ?
Zn12 Zn12 Zn17 2_765 . 2_665 95.44(3) ?
Zn12 Zn12 Zn17 2_765 . 3_665 59.524(17) ?
Zn12 Zn12 Zn14 3_675 . 3_665 109.05(3) ?
Zn12 Zn12 Zn14 3_675 . 19_665 153.88(3) ?
Zn12 Zn12 Zn17 3_675 . 2_665 59.52(2) ?
Zn12 Zn12 Zn17 3_675 . 3_665 95.44(2) ?
Zn14 Zn12 Zn14 3_665 . 19_665 69.71(2) ?
Zn14 Zn12 Zn17 3_665 . 2_665 60.43(2) ?
Zn14 Zn12 Zn17 3_665 . 3_665 101.22(2) ?
Zn14 Zn12 Zn17 19_665 . 2_665 101.22(3) ?
Zn14 Zn12 Zn17 19_665 . 3_665 60.430(18) ?
Zn17 Zn12 Zn17 2_665 . 3_665 74.02(3) ?
Zn6 Zn13 Zn10 . . 2_655 66.60(3) ?
Zn6 Zn13 Zn10 . . 3_665 66.605(19) ?
Zn6 Zn13 Zn11 . . 3_555 76.592(19) ?
Zn6 Zn13 Zn11 . . 19_655 76.59(3) ?
Zn6 Zn13 Zn14 . . . 107.52(2) ?
Zn6 Zn13 Zn14 . . 20_655 107.52(3) ?
Zn6 Zn13 Zn18 . . 1_545 136.50(3) ?
Zn6 Zn13 Zn39 . . . 136.65(6) ?
Zn6 Zn13 Zn39 . . 20_655 136.65(5) ?
Zn6 Zn13 Zn40 . . . 162.98(5) ?
Zn6 Zn13 Zn40 . . 20_655 162.98(3) ?
Zn10 Zn13 Zn10 2_655 . 3_665 74.54(3) ?
Zn10 Zn13 Zn11 2_655 . 3_555 103.25(3) ?
Zn10 Zn13 Zn11 2_655 . 19_655 140.85(3) ?
Zn10 Zn13 Zn14 2_655 . . 69.46(2) ?
Zn10 Zn13 Zn14 2_655 . 20_655 142.23(2) ?
Zn10 Zn13 Zn18 2_655 . 1_545 139.71(3) ?
Zn10 Zn13 Zn39 2_655 . . 70.28(6) ?
Zn10 Zn13 Zn39 2_655 . 20_655 106.10(7) ?
Zn10 Zn13 Zn40 2_655 . . 96.92(4) ?
Zn10 Zn13 Zn40 2_655 . 20_655 106.04(5) ?
Zn10 Zn13 Zn11 3_665 . 3_555 140.85(3) ?
Zn10 Zn13 Zn11 3_665 . 19_655 103.24(3) ?
Zn10 Zn13 Zn14 3_665 . . 142.23(4) ?
Zn10 Zn13 Zn14 3_665 . 20_655 69.46(2) ?
Zn10 Zn13 Zn18 3_665 . 1_545 139.71(3) ?
Zn10 Zn13 Zn39 3_665 . . 106.10(4) ?
Zn10 Zn13 Zn39 3_665 . 20_655 70.28(5) ?
Zn10 Zn13 Zn40 3_665 . . 106.04(3) ?
Zn10 Zn13 Zn40 3_665 . 20_655 96.92(3) ?
Zn11 Zn13 Zn11 3_555 . 19_655 53.63(2) ?
Zn11 Zn13 Zn14 3_555 . . 61.277(19) ?
Zn11 Zn13 Zn14 3_555 . 20_655 111.70(3) ?
Zn11 Zn13 Zn18 3_555 . 1_545 64.843(19) ?
Zn11 Zn13 Zn39 3_555 . . 109.76(4) ?
Zn11 Zn13 Zn39 3_555 . 20_655 142.74(5) ?
Zn11 Zn13 Zn40 3_555 . . 112.97(3) ?
Zn11 Zn13 Zn40 3_555 . 20_655 120.42(3) ?
Zn11 Zn13 Zn14 19_655 . . 111.70(2) ?
Zn11 Zn13 Zn14 19_655 . 20_655 61.27(2) ?
Zn11 Zn13 Zn18 19_655 . 1_545 64.84(2) ?
Zn11 Zn13 Zn39 19_655 . . 142.74(5) ?
Zn11 Zn13 Zn39 19_655 . 20_655 109.76(8) ?
Zn11 Zn13 Zn40 19_655 . . 120.42(4) ?
Zn11 Zn13 Zn40 19_655 . 20_655 112.97(5) ?
Zn14 Zn13 Zn14 . . 20_655 140.94(3) ?
Zn14 Zn13 Zn18 . . 1_545 71.432(19) ?
Zn14 Zn13 Zn39 . . . 50.95(5) ?
Zn14 Zn13 Zn39 . . 20_655 109.06(7) ?
Zn14 Zn13 Zn40 . . . 68.23(3) ?
Zn14 Zn13 Zn40 . . 20_655 82.62(4) ?
Zn14 Zn13 Zn18 20_655 . 1_545 71.43(2) ?
Zn14 Zn13 Zn39 20_655 . . 109.06(6) ?
Zn14 Zn13 Zn39 20_655 . 20_655 50.94(8) ?
Zn14 Zn13 Zn40 20_655 . . 82.62(4) ?
Zn14 Zn13 Zn40 20_655 . 20_655 68.22(5) ?
Zn18 Zn13 Zn39 1_545 . . 77.93(5) ?
Zn18 Zn13 Zn39 1_545 . 20_655 77.92(4) ?
Zn18 Zn13 Zn40 1_545 . . 59.17(3) ?
Zn18 Zn13 Zn40 1_545 . 20_655 59.17(3) ?
Zn39 Zn13 Zn39 . . 20_655 61.00(9) ?
Zn39 Zn13 Zn40 . . . 28.10(6) ?
Zn39 Zn13 Zn40 . . 20_655 41.28(7) ?
Zn39 Zn13 Zn40 20_655 . . 41.28(7) ?
Zn39 Zn13 Zn40 20_655 . 20_655 28.10(6) ?
Zn40 Zn13 Zn40 . . 20_655 14.79(5) ?
Mn3 Zn14 Zn8 3_555 . . 59.599(17) ?
Mn3 Zn14 Zn11 3_555 . 3_555 56.42(2) ?
Mn3 Zn14 Zn12 3_555 . 2_655 58.94(2) ?
Mn3 Zn14 Zn13 3_555 . . 113.65(3) ?
Mn3 Zn14 Zn16 3_555 . 3_555 55.52(2) ?
Mn3 Zn14 Zn17 3_555 . 3_555 56.76(2) ?
Mn3 Zn14 Zn20 3_555 . 3_555 112.73(2) ?
Mn3 Zn14 Zn39 3_555 . . 175.59(7) ?
Mn3 Zn14 Zn41 3_555 . 2_655 163.22(7) ?
Zn8 Zn14 Zn11 . . 3_555 57.795(19) ?
Zn8 Zn14 Zn12 . . 2_655 63.19(2) ?
Zn8 Zn14 Zn13 . . . 74.82(2) ?
Zn8 Zn14 Zn16 . . 3_555 105.46(2) ?
Zn8 Zn14 Zn17 . . 3_555 109.72(2) ?
Zn8 Zn14 Zn20 . . 3_555 162.84(3) ?
Zn8 Zn14 Zn39 . . . 123.69(5) ?
Zn8 Zn14 Zn41 . . 2_655 127.90(7) ?
Zn11 Zn14 Zn12 3_555 . 2_655 107.18(2) ?
Zn11 Zn14 Zn13 3_555 . . 59.09(2) ?
Zn11 Zn14 Zn16 3_555 . 3_555 58.07(2) ?
Zn11 Zn14 Zn17 3_555 . 3_555 104.31(2) ?
Zn11 Zn14 Zn20 3_555 . 3_555 105.05(3) ?
Zn11 Zn14 Zn39 3_555 . . 121.97(8) ?
Zn11 Zn14 Zn41 3_555 . 2_655 139.98(7) ?
Zn12 Zn14 Zn13 2_655 . . 134.54(2) ?
Zn12 Zn14 Zn16 2_655 . 3_555 106.13(2) ?
Zn12 Zn14 Zn17 2_655 . 3_555 60.79(2) ?
Zn12 Zn14 Zn20 2_655 . 3_555 128.26(3) ?
Zn12 Zn14 Zn39 2_655 . . 124.67(8) ?
Zn12 Zn14 Zn41 2_655 . 2_655 108.86(7) ?
Zn13 Zn14 Zn16 . . 3_555 100.90(3) ?
Zn13 Zn14 Zn17 . . 3_555 158.15(3) ?
Zn13 Zn14 Zn20 . . 3_555 96.77(3) ?
Zn13 Zn14 Zn39 . . . 66.06(7) ?
Zn13 Zn14 Zn41 . . 2_655 83.07(7) ?
Zn16 Zn14 Zn17 3_555 . 3_555 57.26(2) ?
Zn16 Zn14 Zn20 3_555 . 3_555 60.824(19) ?
Zn16 Zn14 Zn39 3_555 . . 120.08(6) ?
Zn16 Zn14 Zn41 3_555 . 2_655 124.97(8) ?
Zn17 Zn14 Zn20 3_555 . 3_555 72.73(2) ?
Zn17 Zn14 Zn39 3_555 . . 121.80(6) ?
Zn17 Zn14 Zn41 3_555 . 2_655 108.05(7) ?
Zn20 Zn14 Zn39 3_555 . . 63.24(5) ?
Zn20 Zn14 Zn41 3_555 . 2_655 64.19(7) ?
Zn39 Zn14 Zn41 . . 2_655 18.01(10) ?
Zn9 Zn15 Zn18 . . . 107.96(3) ?
Zn9 Zn15 Zn18 . . 2_665 107.96(3) ?
Zn9 Zn15 Zn18 . . 3_565 107.96(3) ?
Zn18 Zn15 Zn18 . . 2_665 110.94(3) ?
Zn18 Zn15 Zn18 . . 3_565 110.94(3) ?
Zn18 Zn15 Zn18 2_665 . 3_565 110.94(3) ?
Mn3 Zn16 Zn11 . . . 58.59(2) ?
Mn3 Zn16 Zn11 . . 20_555 58.589(18) ?
Mn3 Zn16 Zn14 . . 2_555 59.327(18) ?
Mn3 Zn16 Zn14 . . 21_555 59.33(2) ?
Mn3 Zn16 Zn17 . . . 59.20(2) ?
Mn3 Zn16 Zn18 . . 2_665 116.32(3) ?
Mn3 Zn16 Zn18 . . 3_565 116.32(3) ?
Mn3 Zn16 Zn20 . . . 114.187(18) ?
Mn3 Zn16 Zn20 . . 20_555 114.19(4) ?
Mn3 Zn16 Zn22 . . . 174.03(4) ?
Zn11 Zn16 Zn11 . . 20_555 59.82(2) ?
Zn11 Zn16 Zn14 . . 2_555 60.803(17) ?
Zn11 Zn16 Zn14 . . 21_555 109.11(3) ?
Zn11 Zn16 Zn17 . . . 109.15(2) ?
Zn11 Zn16 Zn18 . . 2_665 64.44(2) ?
Zn11 Zn16 Zn18 . . 3_565 112.55(2) ?
Zn11 Zn16 Zn20 . . . 105.42(2) ?
Zn11 Zn16 Zn20 . . 20_555 165.20(3) ?
Zn11 Zn16 Zn22 . . . 126.18(4) ?
Zn11 Zn16 Zn14 20_555 . 2_555 109.10(2) ?
Zn11 Zn16 Zn14 20_555 . 21_555 60.81(2) ?
Zn11 Zn16 Zn17 20_555 . . 109.15(3) ?
Zn11 Zn16 Zn18 20_555 . 2_665 112.55(3) ?
Zn11 Zn16 Zn18 20_555 . 3_565 64.441(19) ?
Zn11 Zn16 Zn20 20_555 . . 165.20(3) ?
Zn11 Zn16 Zn20 20_555 . 20_555 105.43(3) ?
Zn11 Zn16 Zn22 20_555 . . 126.18(2) ?
Zn14 Zn16 Zn14 2_555 . 21_555 109.62(3) ?
Zn14 Zn16 Zn17 2_555 . . 60.56(2) ?
Zn14 Zn16 Zn18 2_555 . 2_665 69.94(2) ?
Zn14 Zn16 Zn18 2_555 . 3_565 173.10(3) ?
Zn14 Zn16 Zn20 2_555 . . 58.588(16) ?
Zn14 Zn16 Zn20 2_555 . 20_555 128.86(3) ?
Zn14 Zn16 Zn22 2_555 . . 118.65(3) ?
Zn14 Zn16 Zn17 21_555 . . 60.56(2) ?
Zn14 Zn16 Zn18 21_555 . 2_665 173.10(3) ?
Zn14 Zn16 Zn18 21_555 . 3_565 69.95(2) ?
Zn14 Zn16 Zn20 21_555 . . 128.86(3) ?
Zn14 Zn16 Zn20 21_555 . 20_555 58.59(2) ?
Zn14 Zn16 Zn22 21_555 . . 118.66(3) ?
Zn17 Zn16 Zn18 . . 2_665 122.91(2) ?
Zn17 Zn16 Zn18 . . 3_565 122.92(3) ?
Zn17 Zn16 Zn20 . . . 73.16(2) ?
Zn17 Zn16 Zn20 . . 20_555 73.16(2) ?
Zn17 Zn16 Zn22 . . . 114.84(3) ?
Zn18 Zn16 Zn18 2_665 . 3_565 109.60(3) ?
Zn18 Zn16 Zn20 2_665 . . 57.20(2) ?
Zn18 Zn16 Zn20 2_665 . 20_555 127.35(3) ?
Zn18 Zn16 Zn22 2_665 . . 66.25(3) ?
Zn18 Zn16 Zn20 3_565 . . 127.36(3) ?
Zn18 Zn16 Zn20 3_565 . 20_555 57.201(18) ?
Zn18 Zn16 Zn22 3_565 . . 66.250(19) ?
Zn20 Zn16 Zn20 . . 20_555 89.29(3) ?
Zn20 Zn16 Zn22 . . . 62.098(18) ?
Zn20 Zn16 Zn22 20_555 . . 62.10(2) ?
Mn3 Zn17 Zn12 . . 2_655 59.11(3) ?
Mn3 Zn17 Zn12 . . 3_565 59.111(18) ?
Mn3 Zn17 Zn14 . . 2_555 59.59(2) ?
Mn3 Zn17 Zn14 . . 21_555 59.592(18) ?
Mn3 Zn17 Zn16 . . . 58.09(2) ?
Mn3 Zn17 Zn19 . . 2_655 123.26(2) ?
Mn3 Zn17 Zn19 . . 3_565 123.26(3) ?
Mn3 Zn17 Zn21 . . . 157.74(4) ?
Mn3 Zn17 Zn23 . . . 140.30(3) ?
Zn12 Zn17 Zn12 2_655 . 3_565 60.96(2) ?
Zn12 Zn17 Zn14 2_655 . 2_555 108.88(3) ?
Zn12 Zn17 Zn14 2_655 . 21_555 58.782(19) ?
Zn12 Zn17 Zn16 2_655 . . 108.44(2) ?
Zn12 Zn17 Zn19 2_655 . 2_655 82.94(3) ?
Zn12 Zn17 Zn19 2_655 . 3_565 136.45(2) ?
Zn12 Zn17 Zn21 2_655 . . 102.30(3) ?
Zn12 Zn17 Zn23 2_655 . . 146.85(3) ?
Zn12 Zn17 Zn14 3_565 . 2_555 58.78(2) ?
Zn12 Zn17 Zn14 3_565 . 21_555 108.88(3) ?
Zn12 Zn17 Zn16 3_565 . . 108.43(3) ?
Zn12 Zn17 Zn19 3_565 . 2_655 136.45(4) ?
Zn12 Zn17 Zn19 3_565 . 3_565 82.94(2) ?
Zn12 Zn17 Zn21 3_565 . . 102.30(2) ?
Zn12 Zn17 Zn23 3_565 . . 146.84(2) ?
Zn14 Zn17 Zn14 2_555 . 21_555 112.18(3) ?
Zn14 Zn17 Zn16 2_555 . . 62.18(2) ?
Zn14 Zn17 Zn19 2_555 . 2_655 164.71(3) ?
Zn14 Zn17 Zn19 2_555 . 3_565 65.01(2) ?
Zn14 Zn17 Zn21 2_555 . . 123.869(18) ?
Zn14 Zn17 Zn23 2_555 . . 103.85(3) ?
Zn14 Zn17 Zn16 21_555 . . 62.17(2) ?
Zn14 Zn17 Zn19 21_555 . 2_655 65.01(2) ?
Zn14 Zn17 Zn19 21_555 . 3_565 164.71(3) ?
Zn14 Zn17 Zn21 21_555 . . 123.87(3) ?
Zn14 Zn17 Zn23 21_555 . . 103.857(18) ?
Zn16 Zn17 Zn19 . . 2_655 105.44(2) ?
Zn16 Zn17 Zn19 . . 3_565 105.44(3) ?
Zn16 Zn17 Zn21 . . . 144.17(3) ?
Zn16 Zn17 Zn23 . . . 82.21(3) ?
Zn19 Zn17 Zn19 2_655 . 3_565 113.37(3) ?
Zn19 Zn17 Zn21 2_655 . . 60.20(2) ?
Zn19 Zn17 Zn23 2_655 . . 63.91(2) ?
Zn19 Zn17 Zn21 3_565 . . 60.195(17) ?
Zn19 Zn17 Zn23 3_565 . . 63.904(19) ?
Zn21 Zn17 Zn23 . . . 61.96(3) ?
Zn13 Zn18 Zn15 1_565 . . 119.00(3) ?
Zn13 Zn18 Zn16 1_565 . 2_665 102.85(2) ?
Zn13 Zn18 Zn16 1_565 . 3_565 102.85(3) ?
Zn13 Zn18 Zn20 1_565 . 3_565 99.52(3) ?
Zn13 Zn18 Zn20 1_565 . 19_665 99.526(19) ?
Zn13 Zn18 Zn40 1_565 . 1_565 58.14(3) ?
Zn13 Zn18 Zn40 1_565 . 20_665 58.14(3) ?
Zn15 Zn18 Zn16 . . 2_665 63.46(2) ?
Zn15 Zn18 Zn16 . . 3_565 63.459(15) ?
Zn15 Zn18 Zn20 . . 3_565 118.41(2) ?
Zn15 Zn18 Zn20 . . 19_665 118.42(3) ?
Zn15 Zn18 Zn40 . . 1_565 172.04(4) ?
Zn15 Zn18 Zn40 . . 20_665 172.04(5) ?
Zn16 Zn18 Zn16 2_665 . 3_565 126.91(3) ?
Zn16 Zn18 Zn20 2_665 . 3_565 152.14(3) ?
Zn16 Zn18 Zn20 2_665 . 19_665 62.30(2) ?
Zn16 Zn18 Zn40 2_665 . 1_565 123.83(3) ?
Zn16 Zn18 Zn40 2_665 . 20_665 109.21(5) ?
Zn16 Zn18 Zn20 3_565 . 3_565 62.30(2) ?
Zn16 Zn18 Zn20 3_565 . 19_665 152.14(3) ?
Zn16 Zn18 Zn40 3_565 . 1_565 109.21(4) ?
Zn16 Zn18 Zn40 3_565 . 20_665 123.83(5) ?
Zn20 Zn18 Zn20 3_565 . 19_665 97.86(3) ?
Zn20 Zn18 Zn40 3_565 . 1_565 57.15(3) ?
Zn20 Zn18 Zn40 3_565 . 20_665 69.48(4) ?
Zn20 Zn18 Zn40 19_665 . 1_565 69.48(4) ?
Zn20 Zn18 Zn40 19_665 . 20_665 57.15(4) ?
Zn40 Zn18 Zn40 1_565 . 20_665 14.62(5) ?
Zn17 Zn19 Zn17 2_665 . 3_665 73.93(3) ?
Zn17 Zn19 Zn20 2_665 . 2_665 73.86(3) ?
Zn17 Zn19 Zn20 2_665 . 21_665 146.03(3) ?
Zn17 Zn19 Zn21 2_665 . 1_665 56.66(3) ?
Zn17 Zn19 Zn25 2_665 . . 103.40(3) ?
Zn17 Zn19 Zn41 2_665 . . 117.31(8) ?
Zn17 Zn19 Zn43 2_665 . 3_665 137.67(9) ?
Zn17 Zn19 Zn43 2_665 . 19_665 146.76(8) ?
Zn17 Zn19 Zn20 3_665 . 2_665 146.03(3) ?
Zn17 Zn19 Zn20 3_665 . 21_665 73.86(2) ?
Zn17 Zn19 Zn21 3_665 . 1_665 56.66(2) ?
Zn17 Zn19 Zn25 3_665 . . 103.399(19) ?
Zn17 Zn19 Zn41 3_665 . . 117.28(8) ?
Zn17 Zn19 Zn43 3_665 . 3_665 146.76(9) ?
Zn17 Zn19 Zn43 3_665 . 19_665 137.66(9) ?
Zn20 Zn19 Zn20 2_665 . 21_665 134.05(3) ?
Zn20 Zn19 Zn21 2_665 . 1_665 111.71(3) ?
Zn20 Zn19 Zn25 2_665 . . 94.28(2) ?
Zn20 Zn19 Zn41 2_665 . . 69.68(5) ?
Zn20 Zn19 Zn43 2_665 . 3_665 63.82(9) ?
Zn20 Zn19 Zn43 2_665 . 19_665 73.00(8) ?
Zn20 Zn19 Zn21 21_665 . 1_665 111.706(17) ?
Zn20 Zn19 Zn25 21_665 . . 94.28(2) ?
Zn20 Zn19 Zn41 21_665 . . 69.65(5) ?
Zn20 Zn19 Zn43 21_665 . 3_665 73.00(9) ?
Zn20 Zn19 Zn43 21_665 . 19_665 63.82(8) ?
Zn21 Zn19 Zn25 1_665 . . 60.33(3) ?
Zn21 Zn19 Zn41 1_665 . . 171.55(10) ?
Zn21 Zn19 Zn43 1_665 . 3_665 141.64(4) ?
Zn21 Zn19 Zn43 1_665 . 19_665 141.64(4) ?
Zn25 Zn19 Zn41 . . . 128.12(10) ?
Zn25 Zn19 Zn43 . . 3_665 81.58(3) ?
Zn25 Zn19 Zn43 . . 19_665 81.58(3) ?
Zn41 Zn19 Zn43 . . 3_665 46.74(9) ?
Zn41 Zn19 Zn43 . . 19_665 46.74(10) ?
Zn43 Zn19 Zn43 3_665 . 19_665 9.27(12) ?
Zn14 Zn20 Zn16 2_555 . . 60.588(17) ?
Zn14 Zn20 Zn18 2_555 . 2_665 72.19(2) ?
Zn14 Zn20 Zn19 2_555 . 3_565 66.73(2) ?
Zn14 Zn20 Zn22 2_555 . . 112.10(2) ?
Zn14 Zn20 Zn23 2_555 . . 108.93(3) ?
Zn14 Zn20 Zn24 2_555 . 2_665 144.84(3) ?
Zn14 Zn20 Zn26 2_555 . 2_555 145.90(2) ?
Zn14 Zn20 Zn39 2_555 . 2_555 52.07(6) ?
Zn14 Zn20 Zn40 2_555 . 2_555 69.15(4) ?
Zn14 Zn20 Zn42 2_555 . 2_555 113.39(9) ?
Zn14 Zn20 Zn43 2_555 . 2_555 99.68(4) ?
Zn14 Zn20 Zn44 2_555 . 2_555 117.45(5) ?
Zn16 Zn20 Zn18 . . 2_665 60.50(3) ?
Zn16 Zn20 Zn19 . . 3_565 104.62(3) ?
Zn16 Zn20 Zn22 . . . 53.285(19) ?
Zn16 Zn20 Zn23 . . . 82.63(3) ?
Zn16 Zn20 Zn24 . . 2_665 109.06(2) ?
Zn16 Zn20 Zn26 . . 2_555 140.57(3) ?
Zn16 Zn20 Zn39 . . 2_555 109.47(5) ?
Zn16 Zn20 Zn40 . . 2_555 110.49(3) ?
Zn16 Zn20 Zn42 . . 2_555 141.82(7) ?
Zn16 Zn20 Zn43 . . 2_555 159.65(5) ?
Zn16 Zn20 Zn44 . . 2_555 160.09(7) ?
Zn18 Zn20 Zn19 2_665 . 3_565 137.87(3) ?
Zn18 Zn20 Zn22 2_665 . . 64.24(2) ?
Zn18 Zn20 Zn23 2_665 . . 137.59(3) ?
Zn18 Zn20 Zn24 2_665 . 2_665 73.89(2) ?
Zn18 Zn20 Zn26 2_665 . 2_555 137.77(3) ?
Zn18 Zn20 Zn39 2_665 . 2_555 80.65(6) ?
Zn18 Zn20 Zn40 2_665 . 2_555 60.55(3) ?
Zn18 Zn20 Zn42 2_665 . 2_555 81.49(8) ?
Zn18 Zn20 Zn43 2_665 . 2_555 121.08(9) ?
Zn18 Zn20 Zn44 2_665 . 2_555 99.65(7) ?
Zn19 Zn20 Zn22 3_565 . . 141.44(4) ?
Zn19 Zn20 Zn23 3_565 . . 67.75(2) ?
Zn19 Zn20 Zn24 3_565 . 2_665 143.25(3) ?
Zn19 Zn20 Zn26 3_565 . 2_555 80.14(2) ?
Zn19 Zn20 Zn39 3_565 . 2_555 67.23(8) ?
Zn19 Zn20 Zn40 3_565 . 2_555 95.47(4) ?
Zn19 Zn20 Zn42 3_565 . 2_555 106.28(5) ?
Zn19 Zn20 Zn43 3_565 . 2_555 59.59(8) ?
Zn19 Zn20 Zn44 3_565 . 2_555 91.25(6) ?
Zn22 Zn20 Zn23 . . . 77.44(3) ?
Zn22 Zn20 Zn24 . . 2_665 59.07(2) ?
Zn22 Zn20 Zn26 . . 2_555 98.63(2) ?
Zn22 Zn20 Zn39 . . 2_555 144.88(6) ?
Zn22 Zn20 Zn40 . . 2_555 120.87(4) ?
Zn22 Zn20 Zn42 . . 2_555 108.66(5) ?
Zn22 Zn20 Zn43 . . 2_555 147.06(5) ?
Zn22 Zn20 Zn44 . . 2_555 119.05(5) ?
Zn23 Zn20 Zn24 . . 2_665 102.19(3) ?
Zn23 Zn20 Zn26 . . 2_555 62.65(2) ?
Zn23 Zn20 Zn39 . . 2_555 134.97(8) ?
Zn23 Zn20 Zn40 . . 2_555 161.36(3) ?
Zn23 Zn20 Zn42 . . 2_555 130.02(9) ?
Zn23 Zn20 Zn43 . . 2_555 100.86(9) ?
Zn23 Zn20 Zn44 . . 2_555 115.01(6) ?
Zn24 Zn20 Zn26 2_665 . 2_555 64.58(2) ?
Zn24 Zn20 Zn39 2_665 . 2_555 113.20(8) ?
Zn24 Zn20 Zn40 2_665 . 2_555 86.34(4) ?
Zn24 Zn20 Zn42 2_665 . 2_555 51.82(6) ?
Zn24 Zn20 Zn43 2_665 . 2_555 89.94(6) ?
Zn24 Zn20 Zn44 2_665 . 2_555 59.98(5) ?
Zn26 Zn20 Zn39 2_555 . 2_555 108.34(4) ?
Zn26 Zn20 Zn40 2_555 . 2_555 107.89(4) ?
Zn26 Zn20 Zn42 2_555 . 2_555 67.42(9) ?
Zn26 Zn20 Zn43 2_555 . 2_555 54.18(5) ?
Zn26 Zn20 Zn44 2_555 . 2_555 53.19(6) ?
Zn39 Zn20 Zn40 2_555 . 2_555 29.18(8) ?
Zn39 Zn20 Zn42 2_555 . 2_555 64.11(10) ?
Zn39 Zn20 Zn43 2_555 . 2_555 54.21(6) ?
Zn39 Zn20 Zn44 2_555 . 2_555 65.38(7) ?
Zn40 Zn20 Zn42 2_555 . 2_555 44.85(10) ?
Zn40 Zn20 Zn43 2_555 . 2_555 62.21(8) ?
Zn40 Zn20 Zn44 2_555 . 2_555 55.04(6) ?
Zn42 Zn20 Zn43 2_555 . 2_555 47.45(10) ?
Zn42 Zn20 Zn44 2_555 . 2_555 18.28(9) ?
Zn43 Zn20 Zn44 2_555 . 2_555 31.71(10) ?
Zn17 Zn21 Zn17 . . 2_555 79.92(3) ?
Zn17 Zn21 Zn17 . . 3_555 79.92(3) ?
Zn17 Zn21 Zn19 . . 1_445 130.70(5) ?
Zn17 Zn21 Zn19 . . 2_655 63.15(2) ?
Zn17 Zn21 Zn19 . . 3_565 63.15(2) ?
Zn17 Zn21 Zn23 . . . 62.778(19) ?
Zn17 Zn21 Zn23 . . 2_555 125.70(3) ?
Zn17 Zn21 Zn23 . . 3_555 125.70(2) ?
Zn17 Zn21 Zn25 . . 1_445 167.05(4) ?
Zn17 Zn21 Zn25 . . 2_655 109.743(18) ?
Zn17 Zn21 Zn25 . . 3_565 109.742(19) ?
Zn17 Zn21 Zn17 2_555 . 3_555 79.92(4) ?
Zn17 Zn21 Zn19 2_555 . 1_445 63.15(3) ?
Zn17 Zn21 Zn19 2_555 . 2_655 130.70(5) ?
Zn17 Zn21 Zn19 2_555 . 3_565 63.15(3) ?
Zn17 Zn21 Zn23 2_555 . . 125.70(3) ?
Zn17 Zn21 Zn23 2_555 . 2_555 62.778(19) ?
Zn17 Zn21 Zn23 2_555 . 3_555 125.70(3) ?
Zn17 Zn21 Zn25 2_555 . 1_445 109.742(17) ?
Zn17 Zn21 Zn25 2_555 . 2_655 167.05(4) ?
Zn17 Zn21 Zn25 2_555 . 3_565 109.74(3) ?
Zn17 Zn21 Zn19 3_555 . 1_445 63.149(18) ?
Zn17 Zn21 Zn19 3_555 . 2_655 63.15(2) ?
Zn17 Zn21 Zn19 3_555 . 3_565 130.70(5) ?
Zn17 Zn21 Zn23 3_555 . . 125.70(2) ?
Zn17 Zn21 Zn23 3_555 . 2_555 125.70(2) ?
Zn17 Zn21 Zn23 3_555 . 3_555 62.78(2) ?
Zn17 Zn21 Zn25 3_555 . 1_445 109.74(2) ?
Zn17 Zn21 Zn25 3_555 . 2_655 109.74(3) ?
Zn17 Zn21 Zn25 3_555 . 3_565 167.05(4) ?
Zn19 Zn21 Zn19 1_445 . 2_655 118.46(2) ?
Zn19 Zn21 Zn19 1_445 . 3_565 118.464(19) ?
Zn19 Zn21 Zn23 1_445 . . 166.53(5) ?
Zn19 Zn21 Zn23 1_445 . 2_555 65.15(2) ?
Zn19 Zn21 Zn23 1_445 . 3_555 65.154(16) ?
Zn19 Zn21 Zn25 1_445 . 1_445 62.25(2) ?
Zn19 Zn21 Zn25 1_445 . 2_655 112.73(3) ?
Zn19 Zn21 Zn25 1_445 . 3_565 112.73(3) ?
Zn19 Zn21 Zn19 2_655 . 3_565 118.46(2) ?
Zn19 Zn21 Zn23 2_655 . . 65.15(2) ?
Zn19 Zn21 Zn23 2_655 . 2_555 166.53(5) ?
Zn19 Zn21 Zn23 2_655 . 3_555 65.15(2) ?
Zn19 Zn21 Zn25 2_655 . 1_445 112.73(3) ?
Zn19 Zn21 Zn25 2_655 . 2_655 62.25(2) ?
Zn19 Zn21 Zn25 2_655 . 3_565 112.73(3) ?
Zn19 Zn21 Zn23 3_565 . . 65.151(16) ?
Zn19 Zn21 Zn23 3_565 . 2_555 65.15(2) ?
Zn19 Zn21 Zn23 3_565 . 3_555 166.53(5) ?
Zn19 Zn21 Zn25 3_565 . 1_445 112.73(3) ?
Zn19 Zn21 Zn25 3_565 . 2_655 112.73(3) ?
Zn19 Zn21 Zn25 3_565 . 3_565 62.25(2) ?
Zn23 Zn21 Zn23 . . 2_555 108.27(3) ?
Zn23 Zn21 Zn23 . . 3_555 108.27(3) ?
Zn23 Zn21 Zn25 . . 1_445 104.27(4) ?
Zn23 Zn21 Zn25 . . 2_655 56.16(3) ?
Zn23 Zn21 Zn25 . . 3_565 56.15(2) ?
Zn23 Zn21 Zn23 2_555 . 3_555 108.27(3) ?
Zn23 Zn21 Zn25 2_555 . 1_445 56.15(2) ?
Zn23 Zn21 Zn25 2_555 . 2_655 104.27(4) ?
Zn23 Zn21 Zn25 2_555 . 3_565 56.16(2) ?
Zn23 Zn21 Zn25 3_555 . 1_445 56.16(2) ?
Zn23 Zn21 Zn25 3_555 . 2_655 56.15(3) ?
Zn23 Zn21 Zn25 3_555 . 3_565 104.27(4) ?
Zn25 Zn21 Zn25 1_445 . 2_655 59.44(3) ?
Zn25 Zn21 Zn25 1_445 . 3_565 59.44(3) ?
Zn25 Zn21 Zn25 2_655 . 3_565 59.44(3) ?
Mn5 Zn22 Zn16 . . . 173.48(4) ?
Mn5 Zn22 Zn20 . . . 119.22(2) ?
Mn5 Zn22 Zn20 . . 20_555 119.22(3) ?
Mn5 Zn22 Zn22 . . 2_665 58.05(2) ?
Mn5 Zn22 Zn22 . . 3_565 58.05(2) ?
Mn5 Zn22 Zn24 . . 2_665 60.279(19) ?
Mn5 Zn22 Zn24 . . 3_565 60.279(17) ?
Mn5 Zn22 Zn27 . . . 59.11(2) ?
Zn16 Zn22 Zn20 . . . 64.617(17) ?
Zn16 Zn22 Zn20 . . 20_555 64.61(3) ?
Zn16 Zn22 Zn22 . . 2_665 116.60(2) ?
Zn16 Zn22 Zn22 . . 3_565 116.60(3) ?
Zn16 Zn22 Zn24 . . 2_665 121.49(2) ?
Zn16 Zn22 Zn24 . . 3_565 121.49(3) ?
Zn16 Zn22 Zn27 . . . 127.41(3) ?
Zn20 Zn22 Zn20 . . 20_555 91.84(3) ?
Zn20 Zn22 Zn22 . . 2_665 163.19(4) ?
Zn20 Zn22 Zn22 . . 3_565 103.82(3) ?
Zn20 Zn22 Zn24 . . 2_665 61.14(2) ?
Zn20 Zn22 Zn24 . . 3_565 134.97(3) ?
Zn20 Zn22 Zn27 . . . 79.935(17) ?
Zn20 Zn22 Zn22 20_555 . 2_665 103.82(3) ?
Zn20 Zn22 Zn22 20_555 . 3_565 163.19(2) ?
Zn20 Zn22 Zn24 20_555 . 2_665 134.97(3) ?
Zn20 Zn22 Zn24 20_555 . 3_565 61.14(2) ?
Zn20 Zn22 Zn27 20_555 . . 79.94(3) ?
Zn22 Zn22 Zn22 2_665 . 3_565 60.00(3) ?
Zn22 Zn22 Zn24 2_665 . 2_665 109.36(3) ?
Zn22 Zn22 Zn24 2_665 . 3_565 60.24(2) ?
Zn22 Zn22 Zn27 2_665 . . 108.47(2) ?
Zn22 Zn22 Zn24 3_565 . 2_665 60.24(3) ?
Zn22 Zn22 Zn24 3_565 . 3_565 109.36(3) ?
Zn22 Zn22 Zn27 3_565 . . 108.47(3) ?
Zn24 Zn22 Zn24 2_665 . 3_565 111.77(3) ?
Zn24 Zn22 Zn27 2_665 . . 61.34(2) ?
Zn24 Zn22 Zn27 3_565 . . 61.34(2) ?
Mn6 Zn23 Zn17 . . . 162.82(3) ?
Mn6 Zn23 Zn20 . . . 116.66(3) ?
Mn6 Zn23 Zn20 . . 20_555 116.66(2) ?
Mn6 Zn23 Zn21 . . . 107.55(3) ?
Mn6 Zn23 Zn25 . . 2_655 57.90(3) ?
Mn6 Zn23 Zn25 . . 3_565 57.900(19) ?
Mn6 Zn23 Zn26 . . 2_555 58.40(2) ?
Mn6 Zn23 Zn26 . . 21_555 58.399(17) ?
Mn6 Zn23 Zn27 . . . 56.75(2) ?
Zn17 Zn23 Zn20 . . . 73.51(2) ?
Zn17 Zn23 Zn20 . . 20_555 73.512(18) ?
Zn17 Zn23 Zn21 . . . 55.26(3) ?
Zn17 Zn23 Zn25 . . 2_655 108.14(3) ?
Zn17 Zn23 Zn25 . . 3_565 108.15(2) ?
Zn17 Zn23 Zn26 . . 2_555 125.83(3) ?
Zn17 Zn23 Zn26 . . 21_555 125.83(2) ?
Zn17 Zn23 Zn27 . . . 140.44(3) ?
Zn20 Zn23 Zn20 . . 20_555 96.72(3) ?
Zn20 Zn23 Zn21 . . . 109.39(2) ?
Zn20 Zn23 Zn25 . . 2_655 163.12(2) ?
Zn20 Zn23 Zn25 . . 3_565 99.84(3) ?
Zn20 Zn23 Zn26 . . 2_555 59.68(2) ?
Zn20 Zn23 Zn26 . . 21_555 133.92(3) ?
Zn20 Zn23 Zn27 . . . 80.57(3) ?
Zn20 Zn23 Zn21 20_555 . . 109.39(3) ?
Zn20 Zn23 Zn25 20_555 . 2_655 99.84(3) ?
Zn20 Zn23 Zn25 20_555 . 3_565 163.12(4) ?
Zn20 Zn23 Zn26 20_555 . 2_555 133.92(3) ?
Zn20 Zn23 Zn26 20_555 . 21_555 59.678(17) ?
Zn20 Zn23 Zn27 20_555 . . 80.568(18) ?
Zn21 Zn23 Zn25 . . 2_655 61.77(3) ?
Zn21 Zn23 Zn25 . . 3_565 61.77(2) ?
Zn21 Zn23 Zn26 . . 2_555 115.575(18) ?
Zn21 Zn23 Zn26 . . 21_555 115.57(3) ?
Zn21 Zn23 Zn27 . . . 164.30(3) ?
Zn25 Zn23 Zn25 2_655 . 3_565 63.46(3) ?
Zn25 Zn23 Zn26 2_655 . 2_555 109.51(3) ?
Zn25 Zn23 Zn26 2_655 . 21_555 59.37(2) ?
Zn25 Zn23 Zn27 2_655 . . 105.31(3) ?
Zn25 Zn23 Zn26 3_565 . 2_555 59.37(2) ?
Zn25 Zn23 Zn26 3_565 . 21_555 109.50(3) ?
Zn25 Zn23 Zn27 3_565 . . 105.31(2) ?
Zn26 Zn23 Zn26 2_555 . 21_555 106.62(3) ?
Zn26 Zn23 Zn27 2_555 . . 58.172(19) ?
Zn26 Zn23 Zn27 21_555 . . 58.17(2) ?
Mn5 Zn24 Zn20 . . 3_565 114.51(2) ?
Mn5 Zn24 Zn20 . . 19_665 114.51(3) ?
Mn5 Zn24 Zn22 . . 2_665 56.72(3) ?
Mn5 Zn24 Zn22 . . 3_565 56.72(3) ?
Mn5 Zn24 Zn27 . . 2_665 57.35(2) ?
Mn5 Zn24 Zn27 . . 3_565 57.352(16) ?
Mn5 Zn24 Zn30 . . . 57.45(3) ?
Mn5 Zn24 Zn42 . . 1_565 176.17(11) ?
Mn5 Zn24 Zn44 . . 1_565 164.74(6) ?
Mn5 Zn24 Zn44 . . 20_665 164.74(7) ?
Zn20 Zn24 Zn20 3_565 . 19_665 92.44(3) ?
Zn20 Zn24 Zn22 3_565 . 2_665 102.34(3) ?
Zn20 Zn24 Zn22 3_565 . 3_565 59.79(2) ?
Zn20 Zn24 Zn27 3_565 . 2_665 161.75(3) ?
Zn20 Zn24 Zn27 3_565 . 3_565 78.40(2) ?
Zn20 Zn24 Zn30 3_565 . . 133.63(3) ?
Zn20 Zn24 Zn42 3_565 . 1_565 63.21(7) ?
Zn20 Zn24 Zn44 3_565 . 1_565 61.24(5) ?
Zn20 Zn24 Zn44 3_565 . 20_665 80.70(7) ?
Zn20 Zn24 Zn22 19_665 . 2_665 59.79(2) ?
Zn20 Zn24 Zn22 19_665 . 3_565 102.34(3) ?
Zn20 Zn24 Zn27 19_665 . 2_665 78.40(2) ?
Zn20 Zn24 Zn27 19_665 . 3_565 161.75(3) ?
Zn20 Zn24 Zn30 19_665 . . 133.63(3) ?
Zn20 Zn24 Zn42 19_665 . 1_565 63.18(8) ?
Zn20 Zn24 Zn44 19_665 . 1_565 80.70(5) ?
Zn20 Zn24 Zn44 19_665 . 20_665 61.24(7) ?
Zn22 Zn24 Zn22 2_665 . 3_565 59.53(3) ?
Zn22 Zn24 Zn27 2_665 . 2_665 59.41(3) ?
Zn22 Zn24 Zn27 2_665 . 3_565 106.40(2) ?
Zn22 Zn24 Zn30 2_665 . . 105.77(3) ?
Zn22 Zn24 Zn42 2_665 . 1_565 120.17(10) ?
Zn22 Zn24 Zn44 2_665 . 1_565 137.32(5) ?
Zn22 Zn24 Zn44 2_665 . 20_665 121.02(7) ?
Zn22 Zn24 Zn27 3_565 . 2_665 106.40(3) ?
Zn22 Zn24 Zn27 3_565 . 3_565 59.41(2) ?
Zn22 Zn24 Zn30 3_565 . . 105.77(2) ?
Zn22 Zn24 Zn42 3_565 . 1_565 120.18(9) ?
Zn22 Zn24 Zn44 3_565 . 1_565 121.02(5) ?
Zn22 Zn24 Zn44 3_565 . 20_665 137.32(6) ?
Zn27 Zn24 Zn27 2_665 . 3_565 105.68(3) ?
Zn27 Zn24 Zn30 2_665 . . 58.71(2) ?
Zn27 Zn24 Zn42 2_665 . 1_565 123.79(5) ?
Zn27 Zn24 Zn44 2_665 . 1_565 131.15(5) ?
Zn27 Zn24 Zn44 2_665 . 20_665 107.78(8) ?
Zn27 Zn24 Zn30 3_565 . . 58.710(18) ?
Zn27 Zn24 Zn42 3_565 . 1_565 123.82(6) ?
Zn27 Zn24 Zn44 3_565 . 1_565 107.78(6) ?
Zn27 Zn24 Zn44 3_565 . 20_665 131.15(8) ?
Zn30 Zn24 Zn42 . . 1_565 126.38(11) ?
Zn30 Zn24 Zn44 . . 1_565 113.51(4) ?
Zn30 Zn24 Zn44 . . 20_665 113.51(4) ?
Zn42 Zn24 Zn44 1_565 . 1_565 17.63(9) ?
Zn42 Zn24 Zn44 1_565 . 20_665 17.61(10) ?
Zn44 Zn24 Zn44 1_565 . 20_665 25.57(10) ?
Mn6 Zn25 Mn6 2_665 . 3_665 111.54(3) ?
Mn6 Zn25 Zn19 2_665 . . 123.84(2) ?
Mn6 Zn25 Zn21 2_665 . 1_665 111.53(3) ?
Mn6 Zn25 Zn23 2_665 . 2_665 62.72(3) ?
Mn6 Zn25 Zn23 2_665 . 3_665 165.26(3) ?
Mn6 Zn25 Zn25 2_665 . 2_765 107.01(3) ?
Mn6 Zn25 Zn25 2_665 . 3_675 57.71(3) ?
Mn6 Zn25 Zn26 2_665 . 3_665 61.17(2) ?
Mn6 Zn25 Zn26 2_665 . 19_665 127.58(3) ?
Mn6 Zn25 Zn31 2_665 . 1_665 58.036(19) ?
Mn6 Zn25 Zn32 2_665 . . 62.98(3) ?
Mn6 Zn25 Zn19 3_665 . . 123.84(3) ?
Mn6 Zn25 Zn21 3_665 . 1_665 111.523(18) ?
Mn6 Zn25 Zn23 3_665 . 2_665 165.26(4) ?
Mn6 Zn25 Zn23 3_665 . 3_665 62.71(2) ?
Mn6 Zn25 Zn25 3_665 . 2_765 57.70(2) ?
Mn6 Zn25 Zn25 3_665 . 3_675 107.01(3) ?
Mn6 Zn25 Zn26 3_665 . 3_665 127.58(3) ?
Mn6 Zn25 Zn26 3_665 . 19_665 61.17(2) ?
Mn6 Zn25 Zn31 3_665 . 1_665 58.034(18) ?
Mn6 Zn25 Zn32 3_665 . . 62.98(2) ?
Zn19 Zn25 Zn21 . . 1_665 57.42(2) ?
Zn19 Zn25 Zn23 . . 2_665 65.47(2) ?
Zn19 Zn25 Zn23 . . 3_665 65.47(2) ?
Zn19 Zn25 Zn25 . . 2_765 109.35(2) ?
Zn19 Zn25 Zn25 . . 3_675 109.35(3) ?
Zn19 Zn25 Zn26 . . 3_665 77.453(18) ?
Zn19 Zn25 Zn26 . . 19_665 77.45(3) ?
Zn19 Zn25 Zn31 . . 1_665 168.37(3) ?
Zn19 Zn25 Zn32 . . . 135.74(3) ?
Zn21 Zn25 Zn23 1_665 . 2_665 62.07(2) ?
Zn21 Zn25 Zn23 1_665 . 3_665 62.070(18) ?
Zn21 Zn25 Zn25 1_665 . 2_765 60.28(2) ?
Zn21 Zn25 Zn25 1_665 . 3_675 60.28(2) ?
Zn21 Zn25 Zn26 1_665 . 3_665 119.25(2) ?
Zn21 Zn25 Zn26 1_665 . 19_665 119.25(3) ?
Zn21 Zn25 Zn31 1_665 . 1_665 110.95(3) ?
Zn21 Zn25 Zn32 1_665 . . 166.84(3) ?
Zn23 Zn25 Zn23 2_665 . 3_665 119.11(3) ?
Zn23 Zn25 Zn25 2_665 . 2_765 109.65(3) ?
Zn23 Zn25 Zn25 2_665 . 3_675 58.27(3) ?
Zn23 Zn25 Zn26 2_665 . 3_665 63.21(2) ?
Zn23 Zn25 Zn26 2_665 . 19_665 133.47(3) ?
Zn23 Zn25 Zn31 2_665 . 1_665 110.37(3) ?
Zn23 Zn25 Zn32 2_665 . . 120.01(2) ?
Zn23 Zn25 Zn25 3_665 . 2_765 58.27(2) ?
Zn23 Zn25 Zn25 3_665 . 3_675 109.64(3) ?
Zn23 Zn25 Zn26 3_665 . 3_665 133.47(3) ?
Zn23 Zn25 Zn26 3_665 . 19_665 63.21(2) ?
Zn23 Zn25 Zn31 3_665 . 1_665 110.369(17) ?
Zn23 Zn25 Zn32 3_665 . . 120.01(3) ?
Zn25 Zn25 Zn25 2_765 . 3_675 60.00(3) ?
Zn25 Zn25 Zn26 2_765 . 3_665 167.77(4) ?
Zn25 Zn25 Zn26 2_765 . 19_665 108.47(3) ?
Zn25 Zn25 Zn31 2_765 . 1_665 60.93(2) ?
Zn25 Zn25 Zn32 2_765 . . 108.73(2) ?
Zn25 Zn25 Zn26 3_675 . 3_665 108.48(3) ?
Zn25 Zn25 Zn26 3_675 . 19_665 167.77(2) ?
Zn25 Zn25 Zn31 3_675 . 1_665 60.93(2) ?
Zn25 Zn25 Zn32 3_675 . . 108.73(3) ?
Zn26 Zn25 Zn26 3_665 . 19_665 82.67(3) ?
Zn26 Zn25 Zn31 3_665 . 1_665 110.96(2) ?
Zn26 Zn25 Zn32 3_665 . . 69.752(17) ?
Zn26 Zn25 Zn31 19_665 . 1_665 110.96(2) ?
Zn26 Zn25 Zn32 19_665 . . 69.75(3) ?
Zn31 Zn25 Zn32 1_665 . . 55.89(2) ?
Mn6 Zn26 Zn20 3_555 . 3_555 115.78(2) ?
Mn6 Zn26 Zn23 3_555 . 3_555 59.50(2) ?
Mn6 Zn26 Zn25 3_555 . 2_655 57.64(2) ?
Mn6 Zn26 Zn27 3_555 . 3_555 58.16(2) ?
Mn6 Zn26 Zn28 3_555 . 2_655 110.09(3) ?
Mn6 Zn26 Zn33 3_555 . 3_555 56.38(2) ?
Mn6 Zn26 Zn43 3_555 . . 146.34(7) ?
Mn6 Zn26 Zn43 3_555 . 21_555 140.14(6) ?
Mn6 Zn26 Zn44 3_555 . . 176.71(6) ?
Zn20 Zn26 Zn23 3_555 . 3_555 57.67(2) ?
Zn20 Zn26 Zn25 3_555 . 2_655 97.04(3) ?
Zn20 Zn26 Zn27 3_555 . 3_555 81.20(2) ?
Zn20 Zn26 Zn28 3_555 . 2_655 129.75(2) ?
Zn20 Zn26 Zn33 3_555 . 3_555 144.33(3) ?
Zn20 Zn26 Zn43 3_555 . . 66.13(5) ?
Zn20 Zn26 Zn43 3_555 . 21_555 71.14(5) ?
Zn20 Zn26 Zn44 3_555 . . 66.62(4) ?
Zn23 Zn26 Zn25 3_555 . 2_655 57.42(2) ?
Zn23 Zn26 Zn27 3_555 . 3_555 61.35(2) ?
Zn23 Zn26 Zn28 3_555 . 2_655 147.43(4) ?
Zn23 Zn26 Zn33 3_555 . 3_555 110.94(2) ?
Zn23 Zn26 Zn43 3_555 . . 105.92(3) ?
Zn23 Zn26 Zn43 3_555 . 21_555 105.88(3) ?
Zn23 Zn26 Zn44 3_555 . . 123.32(5) ?
Zn25 Zn26 Zn27 2_655 . 3_555 106.30(3) ?
Zn25 Zn26 Zn28 2_655 . 2_655 90.46(3) ?
Zn25 Zn26 Zn33 2_655 . 3_555 103.41(3) ?
Zn25 Zn26 Zn43 2_655 . . 88.75(7) ?
Zn25 Zn26 Zn43 2_655 . 21_555 82.92(6) ?
Zn25 Zn26 Zn44 2_655 . . 124.93(7) ?
Zn27 Zn26 Zn28 3_555 . 2_655 143.36(3) ?
Zn27 Zn26 Zn33 3_555 . 3_555 65.220(19) ?
Zn27 Zn26 Zn43 3_555 . . 145.62(7) ?
Zn27 Zn26 Zn43 3_555 . 21_555 151.82(6) ?
Zn27 Zn26 Zn44 3_555 . . 121.01(7) ?
Zn28 Zn26 Zn33 2_655 . 3_555 79.44(2) ?
Zn28 Zn26 Zn43 2_655 . . 64.44(5) ?
Zn28 Zn26 Zn43 2_655 . 21_555 60.59(4) ?
Zn28 Zn26 Zn44 2_655 . . 68.54(5) ?
Zn33 Zn26 Zn43 3_555 . . 142.05(4) ?
Zn33 Zn26 Zn43 3_555 . 21_555 139.72(4) ?
Zn33 Zn26 Zn44 3_555 . . 120.33(6) ?
Zn43 Zn26 Zn43 . . 21_555 7.15(10) ?
Zn43 Zn26 Zn44 . . . 36.19(9) ?
Zn43 Zn26 Zn44 21_555 . . 42.15(9) ?
Mn5 Zn27 Mn6 . . . 167.92(4) ?
Mn5 Zn27 Zn22 . . . 57.14(3) ?
Mn5 Zn27 Zn23 . . . 132.25(4) ?
Mn5 Zn27 Zn24 . . 2_665 58.89(2) ?
Mn5 Zn27 Zn24 . . 3_565 58.890(16) ?
Mn5 Zn27 Zn26 . . 2_555 122.97(3) ?
Mn5 Zn27 Zn26 . . 21_555 122.967(18) ?
Mn5 Zn27 Zn30 . . 2_665 58.19(3) ?
Mn5 Zn27 Zn30 . . 3_565 58.19(2) ?
Mn6 Zn27 Zn22 . . . 134.94(3) ?
Mn6 Zn27 Zn23 . . . 59.83(2) ?
Mn6 Zn27 Zn24 . . 2_665 124.25(2) ?
Mn6 Zn27 Zn24 . . 3_565 124.25(3) ?
Mn6 Zn27 Zn26 . . 2_555 60.25(2) ?
Mn6 Zn27 Zn26 . . 21_555 60.25(2) ?
Mn6 Zn27 Zn30 . . 2_665 112.01(3) ?
Mn6 Zn27 Zn30 . . 3_565 112.01(3) ?
Zn22 Zn27 Zn23 . . . 75.11(2) ?
Zn22 Zn27 Zn24 . . 2_665 59.25(2) ?
Zn22 Zn27 Zn24 . . 3_565 59.246(19) ?
Zn22 Zn27 Zn26 . . 2_555 98.70(2) ?
Zn22 Zn27 Zn26 . . 21_555 98.70(3) ?
Zn22 Zn27 Zn30 . . 2_665 106.18(3) ?
Zn22 Zn27 Zn30 . . 3_565 106.18(2) ?
Zn23 Zn27 Zn24 . . 2_665 98.27(2) ?
Zn23 Zn27 Zn24 . . 3_565 98.27(2) ?
Zn23 Zn27 Zn26 . . 2_555 60.482(19) ?
Zn23 Zn27 Zn26 . . 21_555 60.48(2) ?
Zn23 Zn27 Zn30 . . 2_665 148.43(2) ?
Zn23 Zn27 Zn30 . . 3_565 148.43(3) ?
Zn24 Zn27 Zn24 2_665 . 3_565 108.35(3) ?
Zn24 Zn27 Zn26 2_665 . 2_555 64.41(2) ?
Zn24 Zn27 Zn26 2_665 . 21_555 154.15(3) ?
Zn24 Zn27 Zn30 2_665 . 2_665 59.40(2) ?
Zn24 Zn27 Zn30 2_665 . 3_565 109.51(3) ?
Zn24 Zn27 Zn26 3_565 . 2_555 154.15(3) ?
Zn24 Zn27 Zn26 3_565 . 21_555 64.413(19) ?
Zn24 Zn27 Zn30 3_565 . 2_665 109.51(2) ?
Zn24 Zn27 Zn30 3_565 . 3_565 59.402(19) ?
Zn26 Zn27 Zn26 2_555 . 21_555 110.43(3) ?
Zn26 Zn27 Zn30 2_555 . 2_665 88.57(2) ?
Zn26 Zn27 Zn30 2_555 . 3_565 145.99(3) ?
Zn26 Zn27 Zn30 21_555 . 2_665 145.99(3) ?
Zn26 Zn27 Zn30 21_555 . 3_565 88.57(2) ?
Zn30 Zn27 Zn30 2_665 . 3_565 62.65(2) ?
Zn26 Zn28 Zn26 3_665 . 19_665 83.25(3) ?
Zn26 Zn28 Zn29 3_665 . 2_655 146.65(3) ?
Zn26 Zn28 Zn29 3_665 . 3_665 64.96(2) ?
Zn26 Zn28 Zn32 3_665 . . 71.81(3) ?
Zn26 Zn28 Zn34 3_665 . . 136.094(19) ?
Zn26 Zn28 Zn37 3_665 . 3_665 99.71(3) ?
Zn26 Zn28 Zn37 3_665 . 10_665 139.72(3) ?
Zn26 Zn28 Zn43 3_665 . 3_665 55.56(7) ?
Zn26 Zn28 Zn43 3_665 . 19_665 62.66(7) ?
Zn26 Zn28 Zn45 3_665 . 2_655 107.04(6) ?
Zn26 Zn28 Zn45 3_665 . 3_665 98.32(6) ?
Zn26 Zn28 Zn29 19_665 . 2_655 64.96(2) ?
Zn26 Zn28 Zn29 19_665 . 3_665 146.65(3) ?
Zn26 Zn28 Zn32 19_665 . . 71.810(19) ?
Zn26 Zn28 Zn34 19_665 . . 136.10(3) ?
Zn26 Zn28 Zn37 19_665 . 3_665 139.72(3) ?
Zn26 Zn28 Zn37 19_665 . 10_665 99.72(2) ?
Zn26 Zn28 Zn43 19_665 . 3_665 62.66(7) ?
Zn26 Zn28 Zn43 19_665 . 19_665 55.56(6) ?
Zn26 Zn28 Zn45 19_665 . 2_655 98.33(5) ?
Zn26 Zn28 Zn45 19_665 . 3_665 107.04(5) ?
Zn29 Zn28 Zn29 2_655 . 3_665 142.65(3) ?
Zn29 Zn28 Zn32 2_655 . . 105.26(2) ?
Zn29 Zn28 Zn34 2_655 . . 72.00(2) ?
Zn29 Zn28 Zn37 2_655 . 3_665 110.89(3) ?
Zn29 Zn28 Zn37 2_655 . 10_665 60.60(2) ?
Zn29 Zn28 Zn43 2_655 . 3_665 98.44(9) ?
Zn29 Zn28 Zn43 2_655 . 19_665 89.72(8) ?
Zn29 Zn28 Zn45 2_655 . 2_655 70.05(7) ?
Zn29 Zn28 Zn45 2_655 . 3_665 82.54(7) ?
Zn29 Zn28 Zn32 3_665 . . 105.26(3) ?
Zn29 Zn28 Zn34 3_665 . . 71.995(14) ?
Zn29 Zn28 Zn37 3_665 . 3_665 60.60(2) ?
Zn29 Zn28 Zn37 3_665 . 10_665 110.88(3) ?
Zn29 Zn28 Zn43 3_665 . 3_665 89.72(8) ?
Zn29 Zn28 Zn43 3_665 . 19_665 98.44(8) ?
Zn29 Zn28 Zn45 3_665 . 2_655 82.54(6) ?
Zn29 Zn28 Zn45 3_665 . 3_665 70.05(6) ?
Zn32 Zn28 Zn34 . . . 130.13(3) ?
Zn32 Zn28 Zn37 . . 3_665 71.17(2) ?
Zn32 Zn28 Zn37 . . 10_665 71.17(2) ?
Zn32 Zn28 Zn43 . . 3_665 111.80(4) ?
Zn32 Zn28 Zn43 . . 19_665 111.80(3) ?
Zn32 Zn28 Zn45 . . 2_655 170.12(5) ?
Zn32 Zn28 Zn45 . . 3_665 170.11(6) ?
Zn34 Zn28 Zn37 . . 3_665 64.55(3) ?
Zn34 Zn28 Zn37 . . 10_665 64.55(3) ?
Zn34 Zn28 Zn43 . . 3_665 117.90(4) ?
Zn34 Zn28 Zn43 . . 19_665 117.90(4) ?
Zn34 Zn28 Zn45 . . 2_655 57.64(5) ?
Zn34 Zn28 Zn45 . . 3_665 57.64(4) ?
Zn37 Zn28 Zn37 3_665 . 10_665 53.13(3) ?
Zn37 Zn28 Zn43 3_665 . 3_665 148.83(9) ?
Zn37 Zn28 Zn43 3_665 . 19_665 158.01(9) ?
Zn37 Zn28 Zn45 3_665 . 2_655 118.47(5) ?
Zn37 Zn28 Zn45 3_665 . 3_665 112.14(5) ?
Zn37 Zn28 Zn43 10_665 . 3_665 158.02(9) ?
Zn37 Zn28 Zn43 10_665 . 19_665 148.84(9) ?
Zn37 Zn28 Zn45 10_665 . 2_655 112.14(6) ?
Zn37 Zn28 Zn45 10_665 . 3_665 118.47(5) ?
Zn43 Zn28 Zn43 3_665 . 19_665 9.18(12) ?
Zn43 Zn28 Zn45 3_665 . 2_655 61.48(6) ?
Zn43 Zn28 Zn45 3_665 . 3_665 60.30(4) ?
Zn43 Zn28 Zn45 19_665 . 2_655 60.30(5) ?
Zn43 Zn28 Zn45 19_665 . 3_665 61.47(5) ?
Zn45 Zn28 Zn45 2_655 . 3_665 12.82(9) ?
Mn7 Zn29 Zn28 1_545 . 2_655 113.66(3) ?
Mn7 Zn29 Zn28 1_545 . 3_665 113.66(2) ?
Mn7 Zn29 Zn30 1_545 . 1_545 56.56(3) ?
Mn7 Zn29 Zn33 1_545 . 3_555 56.38(2) ?
Mn7 Zn29 Zn33 1_545 . 19_655 56.38(3) ?
Mn7 Zn29 Zn37 1_545 . . 55.96(3) ?
Mn7 Zn29 Zn37 1_545 . 11_655 55.97(2) ?
Mn7 Zn29 Zn44 1_545 . . 163.39(4) ?
Mn7 Zn29 Zn44 1_545 . 20_655 163.39(8) ?
Zn28 Zn29 Zn28 2_655 . 3_665 96.24(3) ?
Zn28 Zn29 Zn30 2_655 . 1_545 131.78(2) ?
Zn28 Zn29 Zn33 2_655 . 3_555 76.42(2) ?
Zn28 Zn29 Zn33 2_655 . 19_655 161.33(3) ?
Zn28 Zn29 Zn37 2_655 . . 60.07(2) ?
Zn28 Zn29 Zn37 2_655 . 11_655 103.89(3) ?
Zn28 Zn29 Zn44 2_655 . . 62.91(6) ?
Zn28 Zn29 Zn44 2_655 . 20_655 82.93(8) ?
Zn28 Zn29 Zn30 3_665 . 1_545 131.79(3) ?
Zn28 Zn29 Zn33 3_665 . 3_555 161.33(3) ?
Zn28 Zn29 Zn33 3_665 . 19_655 76.42(2) ?
Zn28 Zn29 Zn37 3_665 . . 103.89(2) ?
Zn28 Zn29 Zn37 3_665 . 11_655 60.07(2) ?
Zn28 Zn29 Zn44 3_665 . . 82.93(5) ?
Zn28 Zn29 Zn44 3_665 . 20_655 62.91(6) ?
Zn30 Zn29 Zn33 1_545 . 3_555 59.011(19) ?
Zn30 Zn29 Zn33 1_545 . 19_655 59.01(2) ?
Zn30 Zn29 Zn37 1_545 . . 104.20(2) ?
Zn30 Zn29 Zn37 1_545 . 11_655 104.20(3) ?
Zn30 Zn29 Zn44 1_545 . . 112.27(5) ?
Zn30 Zn29 Zn44 1_545 . 20_655 112.27(5) ?
Zn33 Zn29 Zn33 3_555 . 19_655 105.10(3) ?
Zn33 Zn29 Zn37 3_555 . . 57.516(18) ?
Zn33 Zn29 Zn37 3_555 . 11_655 104.53(3) ?
Zn33 Zn29 Zn44 3_555 . . 107.97(5) ?
Zn33 Zn29 Zn44 3_555 . 20_655 131.51(7) ?
Zn33 Zn29 Zn37 19_655 . . 104.53(3) ?
Zn33 Zn29 Zn37 19_655 . 11_655 57.52(3) ?
Zn33 Zn29 Zn44 19_655 . . 131.52(7) ?
Zn33 Zn29 Zn44 19_655 . 20_655 107.97(8) ?
Zn37 Zn29 Zn37 . . 11_655 59.50(3) ?
Zn37 Zn29 Zn44 . . . 122.97(7) ?
Zn37 Zn29 Zn44 . . 20_655 139.97(7) ?
Zn37 Zn29 Zn44 11_655 . . 139.97(4) ?
Zn37 Zn29 Zn44 11_655 . 20_655 122.97(6) ?
Zn44 Zn29 Zn44 . . 20_655 25.79(10) ?
Mn5 Zn30 Mn7 . . . 173.62(3) ?
Mn5 Zn30 Zn24 . . . 60.12(2) ?
Mn5 Zn30 Zn27 . . 2_665 59.282(18) ?
Mn5 Zn30 Zn27 . . 3_565 59.281(17) ?
Mn5 Zn30 Zn29 . . 1_565 126.43(3) ?
Mn5 Zn30 Zn30 . . 2_665 57.13(2) ?
Mn5 Zn30 Zn30 . . 3_565 57.13(2) ?
Mn5 Zn30 Zn33 . . 3_565 124.06(2) ?
Mn5 Zn30 Zn33 . . 19_665 124.06(2) ?
Mn5 Zn30 Zn35 . . 2_665 116.02(4) ?
Mn5 Zn30 Zn35 . . 3_565 116.02(2) ?
Mn7 Zn30 Zn24 . . . 126.26(3) ?
Mn7 Zn30 Zn27 . . 2_665 122.37(2) ?
Mn7 Zn30 Zn27 . . 3_565 122.37(3) ?
Mn7 Zn30 Zn29 . . 1_565 59.95(3) ?
Mn7 Zn30 Zn30 . . 2_665 117.68(2) ?
Mn7 Zn30 Zn30 . . 3_565 117.68(3) ?
Mn7 Zn30 Zn33 . . 3_565 57.77(3) ?
Mn7 Zn30 Zn33 . . 19_665 57.77(2) ?
Mn7 Zn30 Zn35 . . 2_665 58.79(3) ?
Mn7 Zn30 Zn35 . . 3_565 58.792(19) ?
Zn24 Zn30 Zn27 . . 2_665 61.89(2) ?
Zn24 Zn30 Zn27 . . 3_565 61.888(19) ?
Zn24 Zn30 Zn29 . . 1_565 66.31(2) ?
Zn24 Zn30 Zn30 . . 2_665 108.34(2) ?
Zn24 Zn30 Zn30 . . 3_565 108.34(3) ?
Zn24 Zn30 Zn33 . . 3_565 95.63(3) ?
Zn24 Zn30 Zn33 . . 19_665 95.632(17) ?
Zn24 Zn30 Zn35 . . 2_665 149.33(3) ?
Zn24 Zn30 Zn35 . . 3_565 149.32(3) ?
Zn27 Zn30 Zn27 2_665 . 3_565 110.68(3) ?
Zn27 Zn30 Zn29 2_665 . 1_565 95.87(2) ?
Zn27 Zn30 Zn30 2_665 . 2_665 107.62(3) ?
Zn27 Zn30 Zn30 2_665 . 3_565 58.68(2) ?
Zn27 Zn30 Zn33 2_665 . 3_565 153.31(3) ?
Zn27 Zn30 Zn33 2_665 . 19_665 64.813(18) ?
Zn27 Zn30 Zn35 2_665 . 2_665 89.40(3) ?
Zn27 Zn30 Zn35 2_665 . 3_565 145.95(4) ?
Zn27 Zn30 Zn29 3_565 . 1_565 95.87(2) ?
Zn27 Zn30 Zn30 3_565 . 2_665 58.677(19) ?
Zn27 Zn30 Zn30 3_565 . 3_565 107.62(2) ?
Zn27 Zn30 Zn33 3_565 . 3_565 64.81(2) ?
Zn27 Zn30 Zn33 3_565 . 19_665 153.31(3) ?
Zn27 Zn30 Zn35 3_565 . 2_665 145.95(2) ?
Zn27 Zn30 Zn35 3_565 . 3_565 89.40(3) ?
Zn29 Zn30 Zn30 1_565 . 2_665 149.92(3) ?
Zn29 Zn30 Zn30 1_565 . 3_565 149.91(2) ?
Zn29 Zn30 Zn33 1_565 . 3_565 59.97(2) ?
Zn29 Zn30 Zn33 1_565 . 19_665 59.972(18) ?
Zn29 Zn30 Zn35 1_565 . 2_665 109.56(3) ?
Zn29 Zn30 Zn35 1_565 . 3_565 109.56(3) ?
Zn30 Zn30 Zn30 2_665 . 3_565 60.00(2) ?
Zn30 Zn30 Zn33 2_665 . 3_565 92.51(2) ?
Zn30 Zn30 Zn33 2_665 . 19_665 147.74(3) ?
Zn30 Zn30 Zn35 2_665 . 2_665 89.65(3) ?
Zn30 Zn30 Zn35 2_665 . 3_565 58.921(17) ?
Zn30 Zn30 Zn33 3_565 . 3_565 147.74(2) ?
Zn30 Zn30 Zn33 3_565 . 19_665 92.51(3) ?
Zn30 Zn30 Zn35 3_565 . 2_665 58.92(3) ?
Zn30 Zn30 Zn35 3_565 . 3_565 89.65(3) ?
Zn33 Zn30 Zn33 3_565 . 19_665 106.60(2) ?
Zn33 Zn30 Zn35 3_565 . 2_665 108.52(3) ?
Zn33 Zn30 Zn35 3_565 . 3_565 59.98(2) ?
Zn33 Zn30 Zn35 19_665 . 2_665 59.98(2) ?
Zn33 Zn30 Zn35 19_665 . 3_565 108.52(3) ?
Zn35 Zn30 Zn35 2_665 . 3_565 61.33(3) ?
Mn6 Zn31 Mn6 . . 2_555 107.97(3) ?
Mn6 Zn31 Mn6 . . 3_555 107.97(3) ?
Mn6 Zn31 Zn25 . . 1_445 103.19(4) ?
Mn6 Zn31 Zn25 . . 2_655 56.10(3) ?
Mn6 Zn31 Zn25 . . 3_565 56.10(2) ?
Mn6 Zn31 Zn32 . . 1_445 163.62(5) ?
Mn6 Zn31 Zn32 . . 2_655 64.08(2) ?
Mn6 Zn31 Zn32 . . 3_565 64.076(17) ?
Mn6 Zn31 Zn36 . . . 59.191(18) ?
Mn6 Zn31 Zn36 . . 2_555 126.01(3) ?
Mn6 Zn31 Zn36 . . 3_555 126.01(2) ?
Mn6 Zn31 Mn6 2_555 . 3_555 107.97(3) ?
Mn6 Zn31 Zn25 2_555 . 1_445 56.10(3) ?
Mn6 Zn31 Zn25 2_555 . 2_655 103.19(4) ?
Mn6 Zn31 Zn25 2_555 . 3_565 56.10(2) ?
Mn6 Zn31 Zn32 2_555 . 1_445 64.08(2) ?
Mn6 Zn31 Zn32 2_555 . 2_655 163.62(5) ?
Mn6 Zn31 Zn32 2_555 . 3_565 64.08(2) ?
Mn6 Zn31 Zn36 2_555 . . 126.01(3) ?
Mn6 Zn31 Zn36 2_555 . 2_555 59.191(18) ?
Mn6 Zn31 Zn36 2_555 . 3_555 126.01(3) ?
Mn6 Zn31 Zn25 3_555 . 1_445 56.10(2) ?
Mn6 Zn31 Zn25 3_555 . 2_655 56.10(3) ?
Mn6 Zn31 Zn25 3_555 . 3_565 103.19(4) ?
Mn6 Zn31 Zn32 3_555 . 1_445 64.079(16) ?
Mn6 Zn31 Zn32 3_555 . 2_655 64.08(2) ?
Mn6 Zn31 Zn32 3_555 . 3_565 163.62(5) ?
Mn6 Zn31 Zn36 3_555 . . 126.01(2) ?
Mn6 Zn31 Zn36 3_555 . 2_555 126.01(3) ?
Mn6 Zn31 Zn36 3_555 . 3_555 59.19(2) ?
Zn25 Zn31 Zn25 1_445 . 2_655 58.14(3) ?
Zn25 Zn31 Zn25 1_445 . 3_565 58.14(3) ?
Zn25 Zn31 Zn32 1_445 . 1_445 60.42(2) ?
Zn25 Zn31 Zn32 1_445 . 2_655 110.20(3) ?
Zn25 Zn31 Zn32 1_445 . 3_565 110.20(3) ?
Zn25 Zn31 Zn36 1_445 . . 162.39(4) ?
Zn25 Zn31 Zn36 1_445 . 2_555 106.991(17) ?
Zn25 Zn31 Zn36 1_445 . 3_555 106.993(19) ?
Zn25 Zn31 Zn25 2_655 . 3_565 58.14(3) ?
Zn25 Zn31 Zn32 2_655 . 1_445 110.20(3) ?
Zn25 Zn31 Zn32 2_655 . 2_655 60.42(2) ?
Zn25 Zn31 Zn32 2_655 . 3_565 110.20(4) ?
Zn25 Zn31 Zn36 2_655 . . 106.993(17) ?
Zn25 Zn31 Zn36 2_655 . 2_555 162.39(4) ?
Zn25 Zn31 Zn36 2_655 . 3_555 106.99(3) ?
Zn25 Zn31 Zn32 3_565 . 1_445 110.20(3) ?
Zn25 Zn31 Zn32 3_565 . 2_655 110.20(3) ?
Zn25 Zn31 Zn32 3_565 . 3_565 60.42(2) ?
Zn25 Zn31 Zn36 3_565 . . 106.99(2) ?
Zn25 Zn31 Zn36 3_565 . 2_555 106.99(3) ?
Zn25 Zn31 Zn36 3_565 . 3_555 162.39(4) ?
Zn32 Zn31 Zn32 1_445 . 2_655 119.38(2) ?
Zn32 Zn31 Zn32 1_445 . 3_565 119.377(17) ?
Zn32 Zn31 Zn36 1_445 . . 137.19(5) ?
Zn32 Zn31 Zn36 1_445 . 2_555 63.86(3) ?
Zn32 Zn31 Zn36 1_445 . 3_555 63.862(19) ?
Zn32 Zn31 Zn32 2_655 . 3_565 119.38(2) ?
Zn32 Zn31 Zn36 2_655 . . 63.86(2) ?
Zn32 Zn31 Zn36 2_655 . 2_555 137.19(5) ?
Zn32 Zn31 Zn36 2_655 . 3_555 63.86(3) ?
Zn32 Zn31 Zn36 3_565 . . 63.86(2) ?
Zn32 Zn31 Zn36 3_565 . 2_555 63.86(3) ?
Zn32 Zn31 Zn36 3_565 . 3_555 137.19(5) ?
Zn36 Zn31 Zn36 . . 2_555 85.69(3) ?
Zn36 Zn31 Zn36 . . 3_555 85.69(3) ?
Zn36 Zn31 Zn36 2_555 . 3_555 85.69(4) ?
Mn6 Zn32 Mn6 2_665 . 3_665 99.77(3) ?
Mn6 Zn32 Zn25 2_665 . . 55.49(2) ?
Mn6 Zn32 Zn28 2_665 . . 107.51(2) ?
Mn6 Zn32 Zn31 2_665 . 1_665 58.25(2) ?
Mn6 Zn32 Zn33 2_665 . 2_665 53.65(2) ?
Mn6 Zn32 Zn33 2_665 . 21_665 152.20(3) ?
Mn6 Zn32 Zn36 2_665 . 2_665 56.39(2) ?
Mn6 Zn32 Zn36 2_665 . 3_665 116.88(3) ?
Mn6 Zn32 Zn25 3_665 . . 55.491(19) ?
Mn6 Zn32 Zn28 3_665 . . 107.51(3) ?
Mn6 Zn32 Zn31 3_665 . 1_665 58.251(18) ?
Mn6 Zn32 Zn33 3_665 . 2_665 152.20(3) ?
Mn6 Zn32 Zn33 3_665 . 21_665 53.655(19) ?
Mn6 Zn32 Zn36 3_665 . 2_665 116.88(3) ?
Mn6 Zn32 Zn36 3_665 . 3_665 56.391(17) ?
Zn25 Zn32 Zn28 . . . 89.40(3) ?
Zn25 Zn32 Zn31 . . 1_665 63.68(3) ?
Zn25 Zn32 Zn33 . . 2_665 98.01(2) ?
Zn25 Zn32 Zn33 . . 21_665 98.01(2) ?
Zn25 Zn32 Zn36 . . 2_665 106.71(3) ?
Zn25 Zn32 Zn36 . . 3_665 106.717(17) ?
Zn28 Zn32 Zn31 . . 1_665 153.08(4) ?
Zn28 Zn32 Zn33 . . 2_665 77.46(2) ?
Zn28 Zn32 Zn33 . . 21_665 77.46(3) ?
Zn28 Zn32 Zn36 . . 2_665 134.38(2) ?
Zn28 Zn32 Zn36 . . 3_665 134.38(4) ?
Zn31 Zn32 Zn33 1_665 . 2_665 104.93(3) ?
Zn31 Zn32 Zn33 1_665 . 21_665 104.933(15) ?
Zn31 Zn32 Zn36 1_665 . 2_665 60.21(3) ?
Zn31 Zn32 Zn36 1_665 . 3_665 60.21(2) ?
Zn33 Zn32 Zn33 2_665 . 21_665 149.95(3) ?
Zn33 Zn32 Zn36 2_665 . 2_665 58.48(2) ?
Zn33 Zn32 Zn36 2_665 . 3_665 138.34(3) ?
Zn33 Zn32 Zn36 21_665 . 2_665 138.34(3) ?
Zn33 Zn32 Zn36 21_665 . 3_665 58.48(2) ?
Zn36 Zn32 Zn36 2_665 . 3_665 82.21(3) ?
Mn6 Zn33 Mn7 . . 2_665 167.53(3) ?
Mn6 Zn33 Zn26 . . 2_555 61.65(2) ?
Mn6 Zn33 Zn29 . . 2_555 126.44(2) ?
Mn6 Zn33 Zn30 . . 2_665 113.88(2) ?
Mn6 Zn33 Zn32 . . 3_565 62.54(2) ?
Mn6 Zn33 Zn33 . . 16_555 120.54(3) ?
Mn6 Zn33 Zn35 . . . 108.98(3) ?
Mn6 Zn33 Zn36 . . . 60.10(2) ?
Mn6 Zn33 Zn37 . . 2_555 132.64(3) ?
Mn7 Zn33 Zn26 2_665 . 2_555 124.82(4) ?
Mn7 Zn33 Zn29 2_665 . 2_555 60.58(3) ?
Mn7 Zn33 Zn30 2_665 . 2_665 58.53(2) ?
Mn7 Zn33 Zn32 2_665 . 3_565 128.73(3) ?
Mn7 Zn33 Zn33 2_665 . 16_555 58.19(2) ?
Mn7 Zn33 Zn35 2_665 . . 58.99(3) ?
Mn7 Zn33 Zn36 2_665 . . 118.17(3) ?
Mn7 Zn33 Zn37 2_665 . 2_555 58.88(3) ?
Zn26 Zn33 Zn29 2_555 . 2_555 64.88(2) ?
Zn26 Zn33 Zn30 2_555 . 2_665 88.56(2) ?
Zn26 Zn33 Zn32 2_555 . 3_565 68.628(19) ?
Zn26 Zn33 Zn33 2_555 . 16_555 158.32(2) ?
Zn26 Zn33 Zn35 2_555 . . 141.454(19) ?
Zn26 Zn33 Zn36 2_555 . . 115.11(3) ?
Zn26 Zn33 Zn37 2_555 . 2_555 102.12(2) ?
Zn29 Zn33 Zn30 2_555 . 2_665 61.01(2) ?
Zn29 Zn33 Zn32 2_555 . 3_565 100.75(3) ?
Zn29 Zn33 Zn33 2_555 . 16_555 110.16(3) ?
Zn29 Zn33 Zn35 2_555 . . 110.31(3) ?
Zn29 Zn33 Zn36 2_555 . . 157.17(2) ?
Zn29 Zn33 Zn37 2_555 . 2_555 62.20(3) ?
Zn30 Zn33 Zn32 2_665 . 3_565 155.98(3) ?
Zn30 Zn33 Zn33 2_665 . 16_555 107.80(2) ?
Zn30 Zn33 Zn35 2_665 . . 59.85(2) ?
Zn30 Zn33 Zn36 2_665 . . 140.21(3) ?
Zn30 Zn33 Zn37 2_665 . 2_555 109.41(3) ?
Zn32 Zn33 Zn33 3_565 . 16_555 92.770(19) ?
Zn32 Zn33 Zn35 3_565 . . 144.02(3) ?
Zn32 Zn33 Zn36 3_565 . . 61.12(2) ?
Zn32 Zn33 Zn37 3_565 . 2_555 70.11(3) ?
Zn33 Zn33 Zn35 16_555 . . 60.114(13) ?
Zn33 Zn33 Zn36 16_555 . . 60.636(19) ?
Zn33 Zn33 Zn37 16_555 . 2_555 59.533(17) ?
Zn35 Zn33 Zn36 . . . 83.98(3) ?
Zn35 Zn33 Zn37 . . 2_555 108.67(2) ?
Zn36 Zn33 Zn37 . . 2_555 96.86(3) ?
Zn28 Zn34 Zn28 . . 2_655 100.38(3) ?
Zn28 Zn34 Zn28 . . 3_665 100.38(3) ?
Zn28 Zn34 Zn34 . . 10_665 117.50(3) ?
Zn28 Zn34 Zn45 . . . 70.01(6) ?
Zn28 Zn34 Zn45 . . 2_655 58.96(6) ?
Zn28 Zn34 Zn45 . . 3_665 58.95(3) ?
Zn28 Zn34 Zn28 2_655 . 3_665 100.38(4) ?
Zn28 Zn34 Zn34 2_655 . 10_665 117.50(3) ?
Zn28 Zn34 Zn45 2_655 . . 58.95(3) ?
Zn28 Zn34 Zn45 2_655 . 2_655 70.01(6) ?
Zn28 Zn34 Zn45 2_655 . 3_665 58.96(6) ?
Zn28 Zn34 Zn34 3_665 . 10_665 117.50(3) ?
Zn28 Zn34 Zn45 3_665 . . 58.96(6) ?
Zn28 Zn34 Zn45 3_665 . 2_655 58.95(8) ?
Zn28 Zn34 Zn45 3_665 . 3_665 70.01(7) ?
Zn34 Zn34 Zn45 10_665 . . 172.49(5) ?
Zn34 Zn34 Zn45 10_665 . 2_655 172.49(5) ?
Zn34 Zn34 Zn45 10_665 . 3_665 172.49(6) ?
Zn45 Zn34 Zn45 . . 2_655 13.00(5) ?
Zn45 Zn34 Zn45 . . 3_665 13.00(7) ?
Zn45 Zn34 Zn45 2_655 . 3_665 13.00(9) ?
Mn7 Zn35 Mn7 2_665 . 3_565 175.83(5) ?
Mn7 Zn35 Zn30 2_665 . 2_665 58.23(2) ?
Mn7 Zn35 Zn30 2_665 . 3_565 120.35(3) ?
Mn7 Zn35 Zn30 2_665 . 10_665 58.23(2) ?
Mn7 Zn35 Zn30 2_665 . 12_565 120.35(3) ?
Mn7 Zn35 Zn33 2_665 . . 57.66(3) ?
Mn7 Zn35 Zn33 2_665 . 11_555 125.67(3) ?
Mn7 Zn35 Zn33 2_665 . 16_555 57.66(3) ?
Mn7 Zn35 Zn33 2_665 . 20_555 125.67(3) ?
Mn7 Zn35 Zn35 2_665 . 2_665 117.91(5) ?
Mn7 Zn35 Zn35 2_665 . 3_565 57.91(4) ?
Mn7 Zn35 Zn30 3_565 . 2_665 120.350(17) ?
Mn7 Zn35 Zn30 3_565 . 3_565 58.235(19) ?
Mn7 Zn35 Zn30 3_565 . 10_665 120.350(17) ?
Mn7 Zn35 Zn30 3_565 . 12_565 58.235(17) ?
Mn7 Zn35 Zn33 3_565 . . 125.68(4) ?
Mn7 Zn35 Zn33 3_565 . 11_555 57.66(3) ?
Mn7 Zn35 Zn33 3_565 . 16_555 125.68(4) ?
Mn7 Zn35 Zn33 3_565 . 20_555 57.66(3) ?
Mn7 Zn35 Zn35 3_565 . 2_665 57.91(3) ?
Mn7 Zn35 Zn35 3_565 . 3_565 117.91(3) ?
Zn30 Zn35 Zn30 2_665 . 3_565 62.15(2) ?
Zn30 Zn35 Zn30 2_665 . 10_665 107.33(4) ?
Zn30 Zn35 Zn30 2_665 . 12_565 146.18(4) ?
Zn30 Zn35 Zn33 2_665 . . 60.165(17) ?
Zn30 Zn35 Zn33 2_665 . 11_555 151.99(3) ?
Zn30 Zn35 Zn33 2_665 . 16_555 107.77(2) ?
Zn30 Zn35 Zn33 2_665 . 20_555 94.59(2) ?
Zn30 Zn35 Zn35 2_665 . 2_665 90.35(3) ?
Zn30 Zn35 Zn35 2_665 . 3_565 59.33(3) ?
Zn30 Zn35 Zn30 3_565 . 10_665 146.18(4) ?
Zn30 Zn35 Zn30 3_565 . 12_565 107.33(2) ?
Zn30 Zn35 Zn33 3_565 . . 94.593(16) ?
Zn30 Zn35 Zn33 3_565 . 11_555 107.78(4) ?
Zn30 Zn35 Zn33 3_565 . 16_555 151.99(3) ?
Zn30 Zn35 Zn33 3_565 . 20_555 60.167(18) ?
Zn30 Zn35 Zn35 3_565 . 2_665 59.335(16) ?
Zn30 Zn35 Zn35 3_565 . 3_565 90.35(3) ?
Zn30 Zn35 Zn30 10_665 . 12_565 62.15(2) ?
Zn30 Zn35 Zn33 10_665 . . 107.77(2) ?
Zn30 Zn35 Zn33 10_665 . 11_555 94.593(18) ?
Zn30 Zn35 Zn33 10_665 . 16_555 60.165(15) ?
Zn30 Zn35 Zn33 10_665 . 20_555 151.99(3) ?
Zn30 Zn35 Zn35 10_665 . 2_665 90.35(3) ?
Zn30 Zn35 Zn35 10_665 . 3_565 59.33(2) ?
Zn30 Zn35 Zn33 12_565 . . 151.99(3) ?
Zn30 Zn35 Zn33 12_565 . 11_555 60.17(2) ?
Zn30 Zn35 Zn33 12_565 . 16_555 94.593(15) ?
Zn30 Zn35 Zn33 12_565 . 20_555 107.78(4) ?
Zn30 Zn35 Zn35 12_565 . 2_665 59.335(17) ?
Zn30 Zn35 Zn35 12_565 . 3_565 90.35(3) ?
Zn33 Zn35 Zn33 . . 11_555 97.04(3) ?
Zn33 Zn35 Zn33 . . 16_555 59.773(16) ?
Zn33 Zn35 Zn33 . . 20_555 68.03(2) ?
Zn33 Zn35 Zn35 . . 2_665 148.58(2) ?
Zn33 Zn35 Zn35 . . 3_565 107.09(3) ?
Zn33 Zn35 Zn33 11_555 . 16_555 68.03(2) ?
Zn33 Zn35 Zn33 11_555 . 20_555 59.77(3) ?
Zn33 Zn35 Zn35 11_555 . 2_665 107.09(3) ?
Zn33 Zn35 Zn35 11_555 . 3_565 148.579(16) ?
Zn33 Zn35 Zn33 16_555 . 20_555 97.04(3) ?
Zn33 Zn35 Zn35 16_555 . 2_665 148.58(2) ?
Zn33 Zn35 Zn35 16_555 . 3_565 107.09(3) ?
Zn33 Zn35 Zn35 20_555 . 2_665 107.09(3) ?
Zn33 Zn35 Zn35 20_555 . 3_565 148.579(16) ?
Zn35 Zn35 Zn35 2_665 . 3_565 60.00(4) ?
Mn6 Zn36 Mn6 . . 11_555 166.75(4) ?
Mn6 Zn36 Zn31 . . . 58.37(2) ?
Mn6 Zn36 Zn31 . . 10_555 134.88(4) ?
Mn6 Zn36 Zn32 . . 2_655 60.84(2) ?
Mn6 Zn36 Zn32 . . 3_565 60.834(16) ?
Mn6 Zn36 Zn32 . . 10_665 123.81(3) ?
Mn6 Zn36 Zn32 . . 12_455 123.80(2) ?
Mn6 Zn36 Zn33 . . . 55.59(2) ?
Mn6 Zn36 Zn33 . . 11_555 114.15(2) ?
Mn6 Zn36 Zn33 . . 16_555 114.15(4) ?
Mn6 Zn36 Zn33 . . 20_555 55.597(13) ?
Mn6 Zn36 Zn31 11_555 . . 134.88(4) ?
Mn6 Zn36 Zn31 11_555 . 10_555 58.37(2) ?
Mn6 Zn36 Zn32 11_555 . 2_655 123.80(4) ?
Mn6 Zn36 Zn32 11_555 . 3_565 123.81(3) ?
Mn6 Zn36 Zn32 11_555 . 10_665 60.83(3) ?
Mn6 Zn36 Zn32 11_555 . 12_455 60.84(2) ?
Mn6 Zn36 Zn33 11_555 . . 114.15(4) ?
Mn6 Zn36 Zn33 11_555 . 11_555 55.595(17) ?
Mn6 Zn36 Zn33 11_555 . 16_555 55.60(3) ?
Mn6 Zn36 Zn33 11_555 . 20_555 114.15(2) ?
Zn31 Zn36 Zn31 . . 10_555 76.51(4) ?
Zn31 Zn36 Zn32 . . 2_655 55.92(2) ?
Zn31 Zn36 Zn32 . . 3_565 55.923(15) ?
Zn31 Zn36 Zn32 . . 10_665 95.18(4) ?
Zn31 Zn36 Zn32 . . 12_455 95.18(2) ?
Zn31 Zn36 Zn33 . . . 103.12(2) ?
Zn31 Zn36 Zn33 . . 11_555 146.53(4) ?
Zn31 Zn36 Zn33 . . 16_555 146.53(3) ?
Zn31 Zn36 Zn33 . . 20_555 103.12(2) ?
Zn31 Zn36 Zn32 10_555 . 2_655 95.18(4) ?
Zn31 Zn36 Zn32 10_555 . 3_565 95.18(2) ?
Zn31 Zn36 Zn32 10_555 . 10_665 55.923(19) ?
Zn31 Zn36 Zn32 10_555 . 12_455 55.923(19) ?
Zn31 Zn36 Zn33 10_555 . . 146.53(3) ?
Zn31 Zn36 Zn33 10_555 . 11_555 103.12(2) ?
Zn31 Zn36 Zn33 10_555 . 16_555 103.12(2) ?
Zn31 Zn36 Zn33 10_555 . 20_555 146.53(4) ?
Zn32 Zn36 Zn32 2_655 . 3_565 105.60(2) ?
Zn32 Zn36 Zn32 2_655 . 10_665 63.38(3) ?
Zn32 Zn36 Zn32 2_655 . 12_455 145.17(4) ?
Zn32 Zn36 Zn33 2_655 . . 112.526(19) ?
Zn32 Zn36 Zn33 2_655 . 11_555 91.22(2) ?
Zn32 Zn36 Zn33 2_655 . 16_555 153.94(3) ?
Zn32 Zn36 Zn33 2_655 . 20_555 60.40(2) ?
Zn32 Zn36 Zn32 3_565 . 10_665 145.17(4) ?
Zn32 Zn36 Zn32 3_565 . 12_455 63.38(2) ?
Zn32 Zn36 Zn33 3_565 . . 60.402(19) ?
Zn32 Zn36 Zn33 3_565 . 11_555 153.94(5) ?
Zn32 Zn36 Zn33 3_565 . 16_555 91.22(3) ?
Zn32 Zn36 Zn33 3_565 . 20_555 112.53(2) ?
Zn32 Zn36 Zn32 10_665 . 12_455 105.60(2) ?
Zn32 Zn36 Zn33 10_665 . . 153.94(2) ?
Zn32 Zn36 Zn33 10_665 . 11_555 60.402(18) ?
Zn32 Zn36 Zn33 10_665 . 16_555 112.526(17) ?
Zn32 Zn36 Zn33 10_665 . 20_555 91.22(2) ?
Zn32 Zn36 Zn33 12_455 . . 91.22(3) ?
Zn32 Zn36 Zn33 12_455 . 11_555 112.53(2) ?
Zn32 Zn36 Zn33 12_455 . 16_555 60.40(2) ?
Zn32 Zn36 Zn33 12_455 . 20_555 153.94(5) ?
Zn33 Zn36 Zn33 . . 11_555 94.99(3) ?
Zn33 Zn36 Zn33 . . 16_555 58.73(3) ?
Zn33 Zn36 Zn33 . . 20_555 66.81(2) ?
Zn33 Zn36 Zn33 11_555 . 16_555 66.81(2) ?
Zn33 Zn36 Zn33 11_555 . 20_555 58.727(16) ?
Zn33 Zn36 Zn33 16_555 . 20_555 94.99(3) ?
Mn7 Zn37 Zn28 1_545 . 2_655 116.59(2) ?
Mn7 Zn37 Zn28 1_545 . 10_665 116.59(2) ?
Mn7 Zn37 Zn29 1_545 . . 59.79(2) ?
Mn7 Zn37 Zn29 1_545 . 11_655 59.79(2) ?
Mn7 Zn37 Zn33 1_545 . 3_555 58.59(2) ?
Mn7 Zn37 Zn33 1_545 . 18_555 58.59(2) ?
Mn7 Zn37 Zn37 1_545 . 11_655 57.36(3) ?
Mn7 Zn37 Zn37 1_545 . 12_555 177.36(4) ?
Zn28 Zn37 Zn28 2_655 . 10_665 126.82(4) ?
Zn28 Zn37 Zn29 2_655 . . 59.33(2) ?
Zn28 Zn37 Zn29 2_655 . 11_655 163.69(4) ?
Zn28 Zn37 Zn33 2_655 . 3_555 77.350(18) ?
Zn28 Zn37 Zn33 2_655 . 18_555 133.46(3) ?
Zn28 Zn37 Zn37 2_655 . 11_655 103.89(2) ?
Zn28 Zn37 Zn37 2_655 . 12_555 63.43(2) ?
Zn28 Zn37 Zn29 10_665 . . 163.69(3) ?
Zn28 Zn37 Zn29 10_665 . 11_655 59.32(2) ?
Zn28 Zn37 Zn33 10_665 . 3_555 133.46(3) ?
Zn28 Zn37 Zn33 10_665 . 18_555 77.348(14) ?
Zn28 Zn37 Zn37 10_665 . 11_655 103.89(2) ?
Zn28 Zn37 Zn37 10_665 . 12_555 63.44(2) ?
Zn29 Zn37 Zn29 . . 11_655 110.55(4) ?
Zn29 Zn37 Zn33 . . 3_555 60.288(18) ?
Zn29 Zn37 Zn33 . . 18_555 109.74(3) ?
Zn29 Zn37 Zn37 . . 11_655 60.25(2) ?
Zn29 Zn37 Zn37 . . 12_555 119.36(2) ?
Zn29 Zn37 Zn33 11_655 . 3_555 109.74(3) ?
Zn29 Zn37 Zn33 11_655 . 18_555 60.29(2) ?
Zn29 Zn37 Zn37 11_655 . 11_655 60.25(2) ?
Zn29 Zn37 Zn37 11_655 . 12_555 119.36(2) ?
Zn33 Zn37 Zn33 3_555 . 18_555 60.934(17) ?
Zn33 Zn37 Zn37 3_555 . 11_655 107.28(3) ?
Zn33 Zn37 Zn37 3_555 . 12_555 123.52(4) ?
Zn33 Zn37 Zn37 18_555 . 11_655 107.28(3) ?
Zn33 Zn37 Zn37 18_555 . 12_555 123.52(4) ?
Zn37 Zn37 Zn37 11_655 . 12_555 120.00(3) ?
Mn4 Zn38 Zn10 . . . 143.2(3) ?
Mn4 Zn38 Zn10 . . 2_655 130.74(16) ?
Mn4 Zn38 Zn10 . . 3_665 130.7(4) ?
Mn4 Zn38 Zn38 . . 2_655 86.0(4) ?
Mn4 Zn38 Zn38 . . 3_665 86.0(4) ?
Mn4 Zn38 Zn39 . . . 59.53(8) ?
Mn4 Zn38 Zn39 . . 2_655 60.80(12) ?
Mn4 Zn38 Zn39 . . 3_665 63.41(11) ?
Mn4 Zn38 Zn39 . . 19_665 63.41(8) ?
Mn4 Zn38 Zn39 . . 20_655 59.53(14) ?
Mn4 Zn38 Zn39 . . 21_555 60.80(8) ?
Mn4 Zn38 Zn40 . . 2_655 56.42(7) ?
Mn4 Zn38 Zn40 . . 3_665 56.96(10) ?
Mn4 Zn38 Zn40 . . 19_665 56.96(6) ?
Mn4 Zn38 Zn40 . . 21_555 56.42(9) ?
Mn4 Zn38 Zn41 . . . 58.38(12) ?
Zn10 Zn38 Zn10 . . 2_655 76.16(11) ?
Zn10 Zn38 Zn10 . . 3_665 76.16(8) ?
Zn10 Zn38 Zn38 . . 2_655 124.9(11) ?
Zn10 Zn38 Zn38 . . 3_665 124.9(8) ?
Zn10 Zn38 Zn39 . . . 143.8(3) ?
Zn10 Zn38 Zn39 . . 2_655 120.92(18) ?
Zn10 Zn38 Zn39 . . 3_665 81.7(3) ?
Zn10 Zn38 Zn39 . . 19_665 81.7(2) ?
Zn10 Zn38 Zn39 . . 20_655 143.9(3) ?
Zn10 Zn38 Zn39 . . 21_555 120.9(4) ?
Zn10 Zn38 Zn40 . . 2_655 105.89(16) ?
Zn10 Zn38 Zn40 . . 3_665 97.9(4) ?
Zn10 Zn38 Zn40 . . 19_665 97.91(18) ?
Zn10 Zn38 Zn40 . . 21_555 105.9(4) ?
Zn10 Zn38 Zn41 . . . 84.8(3) ?
Zn10 Zn38 Zn10 2_655 . 3_665 72.64(12) ?
Zn10 Zn38 Zn38 2_655 . 2_655 48.8(11) ?
Zn10 Zn38 Zn38 2_655 . 3_665 86.2(13) ?
Zn10 Zn38 Zn39 2_655 . . 72.13(12) ?
Zn10 Zn38 Zn39 2_655 . 2_655 136.4(4) ?
Zn10 Zn38 Zn39 2_655 . 3_665 120.3(4) ?
Zn10 Zn38 Zn39 2_655 . 19_665 150.7(4) ?
Zn10 Zn38 Zn39 2_655 . 20_655 109.6(3) ?
Zn10 Zn38 Zn39 2_655 . 21_555 73.67(13) ?
Zn10 Zn38 Zn40 2_655 . 2_655 163.4(4) ?
Zn10 Zn38 Zn40 2_655 . 3_665 101.1(2) ?
Zn10 Zn38 Zn40 2_655 . 19_665 172.12(15) ?
Zn10 Zn38 Zn40 2_655 . 21_555 91.72(19) ?
Zn10 Zn38 Zn41 2_655 . . 138.1(4) ?
Zn10 Zn38 Zn38 3_665 . 2_655 86(2) ?
Zn10 Zn38 Zn38 3_665 . 3_665 48.8(8) ?
Zn10 Zn38 Zn39 3_665 . . 109.6(3) ?
Zn10 Zn38 Zn39 3_665 . 2_655 73.7(3) ?
Zn10 Zn38 Zn39 3_665 . 3_665 150.7(2) ?
Zn10 Zn38 Zn39 3_665 . 19_665 120.3(2) ?
Zn10 Zn38 Zn39 3_665 . 20_655 72.1(3) ?
Zn10 Zn38 Zn39 3_665 . 21_555 136.4(3) ?
Zn10 Zn38 Zn40 3_665 . 2_655 91.7(2) ?
Zn10 Zn38 Zn40 3_665 . 3_665 172.1(3) ?
Zn10 Zn38 Zn40 3_665 . 19_665 101.1(2) ?
Zn10 Zn38 Zn40 3_665 . 21_555 163.44(17) ?
Zn10 Zn38 Zn41 3_665 . . 138.11(18) ?
Zn38 Zn38 Zn38 2_655 . 3_665 60(3) ?
Zn38 Zn38 Zn39 2_655 . . 27.8(7) ?
Zn38 Zn38 Zn39 2_655 . 2_655 102(2) ?
Zn38 Zn38 Zn39 2_655 . 3_665 123(2) ?
Zn38 Zn38 Zn39 2_655 . 19_665 148.0(8) ?
Zn38 Zn38 Zn39 2_655 . 20_655 70(2) ?
Zn38 Zn38 Zn39 2_655 . 21_555 51(2) ?
Zn38 Zn38 Zn40 2_655 . 2_655 126.7(19) ?
Zn38 Zn38 Zn40 2_655 . 3_665 93(2) ?
Zn38 Zn38 Zn40 2_655 . 19_665 136.9(15) ?
Zn38 Zn38 Zn40 2_655 . 21_555 79(2) ?
Zn38 Zn38 Zn41 2_655 . . 134.3(15) ?
Zn38 Zn38 Zn39 3_665 . . 70.0(15) ?
Zn38 Zn38 Zn39 3_665 . 2_655 50.5(14) ?
Zn38 Zn38 Zn39 3_665 . 3_665 148.0(6) ?
Zn38 Zn38 Zn39 3_665 . 19_665 122.5(14) ?
Zn38 Zn38 Zn39 3_665 . 20_655 27.8(6) ?
Zn38 Zn38 Zn39 3_665 . 21_555 102.3(15) ?
Zn38 Zn38 Zn40 3_665 . 2_655 79.2(14) ?
Zn38 Zn38 Zn40 3_665 . 3_665 136.9(10) ?
Zn38 Zn38 Zn40 3_665 . 19_665 93.2(15) ?
Zn38 Zn38 Zn40 3_665 . 21_555 126.7(12) ?
Zn38 Zn38 Zn41 3_665 . . 134.3(11) ?
Zn39 Zn38 Zn39 . . 2_655 94.3(3) ?
Zn39 Zn38 Zn39 . . 3_665 99.6(2) ?
Zn39 Zn38 Zn39 . . 19_665 120.23(13) ?
Zn39 Zn38 Zn39 . . 20_655 65.7(2) ?
Zn39 Zn38 Zn39 . . 21_555 32.32(12) ?
Zn39 Zn38 Zn40 . . 2_655 109.48(18) ?
Zn39 Zn38 Zn40 . . 3_665 72.09(14) ?
Zn39 Zn38 Zn40 . . 19_665 115.03(13) ?
Zn39 Zn38 Zn40 . . 21_555 58.91(12) ?
Zn39 Zn38 Zn41 . . . 107.76(16) ?
Zn39 Zn38 Zn39 2_655 . 3_665 102.57(15) ?
Zn39 Zn38 Zn39 2_655 . 19_665 71.97(15) ?
Zn39 Zn38 Zn39 2_655 . 20_655 32.32(14) ?
Zn39 Zn38 Zn39 2_655 . 21_555 116.06(19) ?
Zn39 Zn38 Zn40 2_655 . 2_655 28.73(9) ?
Zn39 Zn38 Zn40 2_655 . 3_665 114.09(10) ?
Zn39 Zn38 Zn40 2_655 . 19_665 42.69(11) ?
Zn39 Zn38 Zn40 2_655 . 21_555 116.94(9) ?
Zn39 Zn38 Zn41 2_655 . . 85.36(13) ?
Zn39 Zn38 Zn39 3_665 . 19_665 36.21(16) ?
Zn39 Zn38 Zn39 3_665 . 20_655 120.23(12) ?
Zn39 Zn38 Zn39 3_665 . 21_555 72.0(2) ?
Zn39 Zn38 Zn40 3_665 . 2_655 76.09(15) ?
Zn39 Zn38 Zn40 3_665 . 3_665 29.35(13) ?
Zn39 Zn38 Zn40 3_665 . 19_665 63.08(15) ?
Zn39 Zn38 Zn40 3_665 . 21_555 43.31(16) ?
Zn39 Zn38 Zn41 3_665 . . 18.45(11) ?
Zn39 Zn38 Zn39 19_665 . 20_655 99.58(19) ?
Zn39 Zn38 Zn39 19_665 . 21_555 102.6(3) ?
Zn39 Zn38 Zn40 19_665 . 2_655 43.31(11) ?
Zn39 Zn38 Zn40 19_665 . 3_665 63.1(2) ?
Zn39 Zn38 Zn40 19_665 . 19_665 29.35(9) ?
Zn39 Zn38 Zn40 19_665 . 21_555 76.1(2) ?
Zn39 Zn38 Zn41 19_665 . . 18.42(10) ?
Zn39 Zn38 Zn39 20_655 . 21_555 94.3(2) ?
Zn39 Zn38 Zn40 20_655 . 2_655 58.91(16) ?
Zn39 Zn38 Zn40 20_655 . 3_665 115.03(10) ?
Zn39 Zn38 Zn40 20_655 . 19_665 72.09(17) ?
Zn39 Zn38 Zn40 20_655 . 21_555 109.48(13) ?
Zn39 Zn38 Zn41 20_655 . . 107.74(14) ?
Zn39 Zn38 Zn40 21_555 . 2_655 116.94(8) ?
Zn39 Zn38 Zn40 21_555 . 3_665 42.69(14) ?
Zn39 Zn38 Zn40 21_555 . 19_665 114.09(12) ?
Zn39 Zn38 Zn40 21_555 . 21_555 28.73(11) ?
Zn39 Zn38 Zn41 21_555 . . 85.4(2) ?
Zn40 Zn38 Zn40 2_655 . 3_665 94.93(14) ?
Zn40 Zn38 Zn40 2_655 . 19_665 13.97(5) ?
Zn40 Zn38 Zn40 2_655 . 21_555 103.24(13) ?
Zn40 Zn38 Zn41 2_655 . . 57.97(10) ?
Zn40 Zn38 Zn40 3_665 . 19_665 84.73(17) ?
Zn40 Zn38 Zn40 3_665 . 21_555 13.97(5) ?
Zn40 Zn38 Zn41 3_665 . . 44.74(14) ?
Zn40 Zn38 Zn40 19_665 . 21_555 94.93(17) ?
Zn40 Zn38 Zn41 19_665 . . 44.71(9) ?
Zn40 Zn38 Zn41 21_555 . . 58.00(17) ?
Mn4 Zn39 Zn13 . . . 113.50(9) ?
Mn4 Zn39 Zn14 . . . 175.58(14) ?
Mn4 Zn39 Zn20 . . 3_555 113.97(7) ?
Mn4 Zn39 Zn38 . . . 60.02(7) ?
Mn4 Zn39 Zn38 . . 2_655 63.98(12) ?
Mn4 Zn39 Zn38 . . 3_665 61.31(10) ?
Mn4 Zn39 Zn39 . . 20_655 56.83(6) ?
Mn4 Zn39 Zn39 . . 21_555 73.97(11) ?
Mn4 Zn39 Zn40 . . . 72.35(9) ?
Mn4 Zn39 Zn40 . . 20_655 66.38(7) ?
Mn4 Zn39 Zn40 . . 21_555 57.83(5) ?
Mn4 Zn39 Zn41 . . 2_655 79.1(2) ?
Mn4 Zn39 Zn43 . . . 61.28(5) ?
Mn4 Zn39 Zn43 . . 21_555 59.71(5) ?
Zn13 Zn39 Zn14 . . . 63.00(5) ?
Zn13 Zn39 Zn20 . . 3_555 95.88(8) ?
Zn13 Zn39 Zn38 . . . 71.35(19) ?
Zn13 Zn39 Zn38 . . 2_655 67.7(2) ?
Zn13 Zn39 Zn38 . . 3_665 65.11(13) ?
Zn13 Zn39 Zn39 . . 20_655 59.50(7) ?
Zn13 Zn39 Zn39 . . 21_555 127.98(12) ?
Zn13 Zn39 Zn40 . . . 66.50(11) ?
Zn13 Zn39 Zn40 . . 20_655 63.05(8) ?
Zn13 Zn39 Zn40 . . 21_555 130.37(7) ?
Zn13 Zn39 Zn41 . . 2_655 157.8(3) ?
Zn13 Zn39 Zn43 . . . 152.10(15) ?
Zn13 Zn39 Zn43 . . 21_555 160.99(14) ?
Zn14 Zn39 Zn20 . . 3_555 64.69(5) ?
Zn14 Zn39 Zn38 . . . 119.59(9) ?
Zn14 Zn39 Zn38 . . 2_655 115.52(13) ?
Zn14 Zn39 Zn38 . . 3_665 117.64(10) ?
Zn14 Zn39 Zn39 . . 20_655 118.95(11) ?
Zn14 Zn39 Zn39 . . 21_555 110.23(16) ?
Zn14 Zn39 Zn40 . . . 103.41(13) ?
Zn14 Zn39 Zn40 . . 20_655 109.22(12) ?
Zn14 Zn39 Zn40 . . 21_555 126.34(12) ?
Zn14 Zn39 Zn41 . . 2_655 105.1(2) ?
Zn14 Zn39 Zn43 . . . 120.33(9) ?
Zn14 Zn39 Zn43 . . 21_555 122.63(9) ?
Zn20 Zn39 Zn38 3_555 . . 159.2(3) ?
Zn20 Zn39 Zn38 3_555 . 2_655 158.2(4) ?
Zn20 Zn39 Zn38 3_555 . 3_665 151.8(3) ?
Zn20 Zn39 Zn39 3_555 . 20_655 102.34(10) ?
Zn20 Zn39 Zn39 3_555 . 21_555 129.50(16) ?
Zn20 Zn39 Zn40 3_555 . . 67.82(9) ?
Zn20 Zn39 Zn40 3_555 . 20_655 79.18(9) ?
Zn20 Zn39 Zn40 3_555 . 21_555 133.39(10) ?
Zn20 Zn39 Zn41 3_555 . 2_655 95.1(2) ?
Zn20 Zn39 Zn43 3_555 . . 65.82(8) ?
Zn20 Zn39 Zn43 3_555 . 21_555 73.46(8) ?
Zn38 Zn39 Zn38 . . 2_655 4.19(17) ?
Zn38 Zn39 Zn38 . . 3_665 7.7(3) ?
Zn38 Zn39 Zn39 . . 20_655 57.2(2) ?
Zn38 Zn39 Zn39 . . 21_555 70.0(3) ?
Zn38 Zn39 Zn40 . . . 91.7(2) ?
Zn38 Zn39 Zn40 . . 20_655 80.3(2) ?
Zn38 Zn39 Zn40 . . 21_555 62.8(2) ?
Zn38 Zn39 Zn41 . . 2_655 102.6(3) ?
Zn38 Zn39 Zn43 . . . 118.68(13) ?
Zn38 Zn39 Zn43 . . 21_555 113.62(15) ?
Zn38 Zn39 Zn38 2_655 . 3_665 6.9(4) ?
Zn38 Zn39 Zn39 2_655 . 20_655 57.5(3) ?
Zn38 Zn39 Zn39 2_655 . 21_555 71.9(3) ?
Zn38 Zn39 Zn40 2_655 . . 91.9(3) ?
Zn38 Zn39 Zn40 2_655 . 20_655 80.6(3) ?
Zn38 Zn39 Zn40 2_655 . 21_555 65.7(3) ?
Zn38 Zn39 Zn41 2_655 . 2_655 105.3(4) ?
Zn38 Zn39 Zn43 2_655 . . 122.86(16) ?
Zn38 Zn39 Zn43 2_655 . 21_555 117.76(19) ?
Zn38 Zn39 Zn39 3_665 . 20_655 50.5(2) ?
Zn38 Zn39 Zn39 3_665 . 21_555 77.7(2) ?
Zn38 Zn39 Zn40 3_665 . . 84.9(3) ?
Zn38 Zn39 Zn40 3_665 . 20_655 73.6(2) ?
Zn38 Zn39 Zn40 3_665 . 21_555 70.29(18) ?
Zn38 Zn39 Zn41 3_665 . 2_655 110.2(3) ?
Zn38 Zn39 Zn43 3_665 . . 121.82(10) ?
Zn38 Zn39 Zn43 3_665 . 21_555 117.87(10) ?
Zn39 Zn39 Zn39 20_655 . 21_555 120.00(14) ?
Zn39 Zn39 Zn40 20_655 . . 34.55(9) ?
Zn39 Zn39 Zn40 20_655 . 20_655 23.18(6) ?
Zn39 Zn39 Zn40 20_655 . 21_555 106.01(8) ?
Zn39 Zn39 Zn41 20_655 . 2_655 135.9(2) ?
Zn39 Zn39 Zn43 20_655 . . 102.26(10) ?
Zn39 Zn39 Zn43 20_655 . 21_555 106.61(9) ?
Zn39 Zn39 Zn40 21_555 . . 146.28(17) ?
Zn39 Zn39 Zn40 21_555 . 20_655 138.69(15) ?
Zn39 Zn39 Zn40 21_555 . 21_555 16.16(10) ?
Zn39 Zn39 Zn41 21_555 . 2_655 35.2(2) ?
Zn39 Zn39 Zn43 21_555 . . 78.64(14) ?
Zn39 Zn39 Zn43 21_555 . 21_555 69.24(14) ?
Zn40 Zn39 Zn40 . . 20_655 11.38(6) ?
Zn40 Zn39 Zn40 . . 21_555 130.13(12) ?
Zn40 Zn39 Zn41 . . 2_655 135.7(3) ?
Zn40 Zn39 Zn43 . . . 86.56(13) ?
Zn40 Zn39 Zn43 . . 21_555 94.66(13) ?
Zn40 Zn39 Zn40 20_655 . 21_555 122.90(9) ?
Zn40 Zn39 Zn41 20_655 . 2_655 138.3(3) ?
Zn40 Zn39 Zn43 20_655 . . 91.84(11) ?
Zn40 Zn39 Zn43 20_655 . 21_555 98.96(11) ?
Zn40 Zn39 Zn41 21_555 . 2_655 39.90(18) ?
Zn40 Zn39 Zn43 21_555 . . 72.46(11) ?
Zn40 Zn39 Zn43 21_555 . 21_555 63.42(10) ?
Zn41 Zn39 Zn43 2_655 . . 49.7(3) ?
Zn41 Zn39 Zn43 2_655 . 21_555 41.1(3) ?
Zn43 Zn39 Zn43 . . 21_555 9.40(12) ?
Mn4 Zn40 Zn13 . . . 124.23(5) ?
Mn4 Zn40 Zn18 . . 1_545 162.46(7) ?
Mn4 Zn40 Zn20 . . 3_555 123.15(6) ?
Mn4 Zn40 Zn38 . . 2_655 59.79(12) ?
Mn4 Zn40 Zn38 . . 3_665 59.18(7) ?
Mn4 Zn40 Zn39 . . . 77.80(10) ?
Mn4 Zn40 Zn39 . . 20_655 70.01(8) ?
Mn4 Zn40 Zn39 . . 21_555 60.26(5) ?
Mn4 Zn40 Zn40 . . 20_655 82.48(13) ?
Mn4 Zn40 Zn41 . . 2_655 67.63(8) ?
Mn4 Zn40 Zn41 . . 3_665 59.97(6) ?
Mn4 Zn40 Zn42 . . . 70.13(7) ?
Mn4 Zn40 Zn43 . . . 58.67(5) ?
Mn4 Zn40 Zn44 . . . 61.93(6) ?
Mn4 Zn40 Zn44 . . 20_655 59.77(6) ?
Zn13 Zn40 Zn18 . . 1_545 62.70(3) ?
Zn13 Zn40 Zn20 . . 3_555 106.56(4) ?
Zn13 Zn40 Zn38 . . 2_655 65.97(15) ?
Zn13 Zn40 Zn38 . . 3_665 65.31(7) ?
Zn13 Zn40 Zn39 . . . 85.41(10) ?
Zn13 Zn40 Zn39 . . 20_655 75.68(7) ?
Zn13 Zn40 Zn39 . . 21_555 95.23(6) ?
Zn13 Zn40 Zn40 . . 20_655 82.61(14) ?
Zn13 Zn40 Zn41 . . 2_655 102.87(12) ?
Zn13 Zn40 Zn41 . . 3_665 88.42(9) ?
Zn13 Zn40 Zn42 . . . 155.98(11) ?
Zn13 Zn40 Zn43 . . . 149.60(8) ?
Zn13 Zn40 Zn44 . . . 173.46(8) ?
Zn13 Zn40 Zn44 . . 20_655 150.84(10) ?
Zn18 Zn40 Zn20 1_545 . 3_555 62.30(3) ?
Zn18 Zn40 Zn38 1_545 . 2_655 128.47(16) ?
Zn18 Zn40 Zn38 1_545 . 3_665 126.54(11) ?
Zn18 Zn40 Zn39 1_545 . . 119.69(10) ?
Zn18 Zn40 Zn39 1_545 . 20_655 98.86(10) ?
Zn18 Zn40 Zn39 1_545 . 21_555 137.25(6) ?
Zn18 Zn40 Zn40 1_545 . 20_655 82.69(15) ?
Zn18 Zn40 Zn41 1_545 . 2_655 128.80(8) ?
Zn18 Zn40 Zn41 1_545 . 3_665 106.78(7) ?
Zn18 Zn40 Zn42 1_545 . . 98.18(9) ?
Zn18 Zn40 Zn43 1_545 . . 125.13(7) ?
Zn18 Zn40 Zn44 1_545 . . 110.76(7) ?
Zn18 Zn40 Zn44 1_545 . 20_655 105.87(7) ?
Zn20 Zn40 Zn38 3_555 . 2_655 141.0(2) ?
Zn20 Zn40 Zn38 3_555 . 3_665 148.4(2) ?
Zn20 Zn40 Zn39 3_555 . . 83.00(10) ?
Zn20 Zn40 Zn39 3_555 . 20_655 154.60(11) ?
Zn20 Zn40 Zn39 3_555 . 21_555 94.10(7) ?
Zn20 Zn40 Zn40 3_555 . 20_655 131.50(16) ?
Zn20 Zn40 Zn41 3_555 . 2_655 78.49(8) ?
Zn20 Zn40 Zn41 3_555 . 3_665 151.59(9) ?
Zn20 Zn40 Zn42 3_555 . . 73.17(5) ?
Zn20 Zn40 Zn43 3_555 . . 64.65(6) ?
Zn20 Zn40 Zn44 3_555 . . 69.07(5) ?
Zn20 Zn40 Zn44 3_555 . 20_655 88.54(7) ?
Zn38 Zn40 Zn38 2_655 . 3_665 7.6(4) ?
Zn38 Zn40 Zn39 2_655 . . 58.8(3) ?
Zn38 Zn40 Zn39 2_655 . 20_655 63.7(3) ?
Zn38 Zn40 Zn39 2_655 . 21_555 51.2(3) ?
Zn38 Zn40 Zn40 2_655 . 20_655 86.8(3) ?
Zn38 Zn40 Zn41 2_655 . 2_655 67.1(3) ?
Zn38 Zn40 Zn41 2_655 . 3_665 67.1(2) ?
Zn38 Zn40 Zn42 2_655 . . 129.50(13) ?
Zn38 Zn40 Zn43 2_655 . . 101.6(2) ?
Zn38 Zn40 Zn44 2_655 . . 120.53(16) ?
Zn38 Zn40 Zn44 2_655 . 20_655 116.82(12) ?
Zn38 Zn40 Zn39 3_665 . . 66.3(3) ?
Zn38 Zn40 Zn39 3_665 . 20_655 56.1(3) ?
Zn38 Zn40 Zn39 3_665 . 21_555 58.3(2) ?
Zn38 Zn40 Zn40 3_665 . 20_655 79.2(3) ?
Zn38 Zn40 Zn41 3_665 . 2_655 74.2(3) ?
Zn38 Zn40 Zn41 3_665 . 3_665 59.8(2) ?
Zn38 Zn40 Zn42 3_665 . . 127.15(11) ?
Zn38 Zn40 Zn43 3_665 . . 105.99(18) ?
Zn38 Zn40 Zn44 3_665 . . 121.00(9) ?
Zn38 Zn40 Zn44 3_665 . 20_655 113.36(13) ?
Zn39 Zn40 Zn39 . . 20_655 122.27(13) ?
Zn39 Zn40 Zn39 . . 21_555 17.56(9) ?
Zn39 Zn40 Zn40 . . 20_655 145.45(18) ?
Zn39 Zn40 Zn41 . . 2_655 17.47(14) ?
Zn39 Zn40 Zn41 . . 3_665 122.96(11) ?
Zn39 Zn40 Zn42 . . . 117.93(14) ?
Zn39 Zn40 Zn43 . . . 65.06(11) ?
Zn39 Zn40 Zn44 . . . 98.65(13) ?
Zn39 Zn40 Zn44 . . 20_655 121.79(13) ?
Zn39 Zn40 Zn39 20_655 . 21_555 111.04(11) ?
Zn39 Zn40 Zn40 20_655 . 20_655 23.18(14) ?
Zn39 Zn40 Zn41 20_655 . 2_655 126.30(12) ?
Zn39 Zn40 Zn41 20_655 . 3_665 12.86(10) ?
Zn39 Zn40 Zn42 20_655 . . 94.50(9) ?
Zn39 Zn40 Zn43 20_655 . . 125.43(8) ?
Zn39 Zn40 Zn44 20_655 . . 106.08(9) ?
Zn39 Zn40 Zn44 20_655 . 20_655 80.21(10) ?
Zn39 Zn40 Zn40 21_555 . 20_655 133.21(15) ?
Zn39 Zn40 Zn41 21_555 . 2_655 15.99(9) ?
Zn39 Zn40 Zn41 21_555 . 3_665 108.74(7) ?
Zn39 Zn40 Zn42 21_555 . . 108.77(10) ?
Zn39 Zn40 Zn43 21_555 . . 58.40(8) ?
Zn39 Zn40 Zn44 21_555 . . 90.01(9) ?
Zn39 Zn40 Zn44 21_555 . 20_655 108.70(9) ?
Zn40 Zn40 Zn41 20_655 . 2_655 147.26(16) ?
Zn40 Zn40 Zn41 20_655 . 3_665 24.88(12) ?
Zn40 Zn40 Zn42 20_655 . . 80.47(15) ?
Zn40 Zn40 Zn43 20_655 . . 125.81(15) ?
Zn40 Zn40 Zn44 20_655 . . 96.65(16) ?
Zn40 Zn40 Zn44 20_655 . 20_655 68.95(16) ?
Zn41 Zn40 Zn41 2_655 . 3_665 122.38(8) ?
Zn41 Zn40 Zn42 2_655 . . 100.58(15) ?
Zn41 Zn40 Zn43 2_655 . . 47.82(13) ?
Zn41 Zn40 Zn44 2_655 . . 81.28(14) ?
Zn41 Zn40 Zn44 2_655 . 20_655 104.56(14) ?
Zn41 Zn40 Zn42 3_665 . . 83.37(10) ?
Zn41 Zn40 Zn43 3_665 . . 113.04(9) ?
Zn41 Zn40 Zn44 3_665 . . 93.61(11) ?
Zn41 Zn40 Zn44 3_665 . 20_655 68.56(11) ?
Zn42 Zn40 Zn43 . . . 52.90(10) ?
Zn42 Zn40 Zn44 . . . 19.30(10) ?
Zn42 Zn40 Zn44 . . 20_655 15.37(7) ?
Zn43 Zn40 Zn44 . . . 33.66(9) ?
Zn43 Zn40 Zn44 . . 20_655 59.46(10) ?
Zn44 Zn40 Zn44 . . 20_655 27.71(10) ?
Mn4 Zn41 Zn14 . . 3_665 138.23(7) ?
Mn4 Zn41 Zn14 . . 19_665 138.27(11) ?
Mn4 Zn41 Zn19 . . . 141.07(17) ?
Mn4 Zn41 Zn38 . . . 59.51(13) ?
Mn4 Zn41 Zn39 . . 3_665 81.4(2) ?
Mn4 Zn41 Zn39 . . 19_665 81.4(2) ?
Mn4 Zn41 Zn40 . . 2_655 58.20(6) ?
Mn4 Zn41 Zn40 . . 3_665 65.21(7) ?
Mn4 Zn41 Zn40 . . 19_665 65.22(8) ?
Mn4 Zn41 Zn40 . . 21_555 58.19(5) ?
Mn4 Zn41 Zn43 . . 3_665 67.32(10) ?
Mn4 Zn41 Zn43 . . 19_665 67.32(10) ?
Zn14 Zn41 Zn14 3_665 . 19_665 68.33(8) ?
Zn14 Zn41 Zn19 3_665 . . 69.17(7) ?
Zn14 Zn41 Zn38 3_665 . . 94.0(2) ?
Zn14 Zn41 Zn39 3_665 . 3_665 56.9(2) ?
Zn14 Zn41 Zn39 3_665 . 19_665 111.8(3) ?
Zn14 Zn41 Zn40 3_665 . 2_655 140.37(15) ?
Zn14 Zn41 Zn40 3_665 . 3_665 75.36(9) ?
Zn14 Zn41 Zn40 3_665 . 19_665 138.23(17) ?
Zn14 Zn41 Zn40 3_665 . 21_555 81.43(8) ?
Zn14 Zn41 Zn43 3_665 . 3_665 123.75(15) ?
Zn14 Zn41 Zn43 3_665 . 19_665 132.48(15) ?
Zn14 Zn41 Zn19 19_665 . . 69.19(5) ?
Zn14 Zn41 Zn38 19_665 . . 94.02(14) ?
Zn14 Zn41 Zn39 19_665 . 3_665 111.8(3) ?
Zn14 Zn41 Zn39 19_665 . 19_665 56.89(19) ?
Zn14 Zn41 Zn40 19_665 . 2_655 81.47(7) ?
Zn14 Zn41 Zn40 19_665 . 3_665 138.21(17) ?
Zn14 Zn41 Zn40 19_665 . 19_665 75.39(8) ?
Zn14 Zn41 Zn40 19_665 . 21_555 140.35(15) ?
Zn14 Zn41 Zn43 19_665 . 3_665 132.52(12) ?
Zn14 Zn41 Zn43 19_665 . 19_665 123.79(11) ?
Zn19 Zn41 Zn38 . . . 159.4(2) ?
Zn19 Zn41 Zn39 . . 3_665 117.8(3) ?
Zn19 Zn41 Zn39 . . 19_665 117.83(15) ?
Zn19 Zn41 Zn40 . . 2_655 123.72(7) ?
Zn19 Zn41 Zn40 . . 3_665 116.23(12) ?
Zn19 Zn41 Zn40 . . 19_665 116.28(7) ?
Zn19 Zn41 Zn40 . . 21_555 123.67(11) ?
Zn19 Zn41 Zn43 . . 3_665 73.98(11) ?
Zn19 Zn41 Zn43 . . 19_665 73.98(11) ?
Zn38 Zn41 Zn39 . . 3_665 56.2(3) ?
Zn38 Zn41 Zn39 . . 19_665 56.2(2) ?
Zn38 Zn41 Zn40 . . 2_655 62.24(19) ?
Zn38 Zn41 Zn40 . . 3_665 68.15(15) ?
Zn38 Zn41 Zn40 . . 19_665 68.17(19) ?
Zn38 Zn41 Zn40 . . 21_555 62.22(13) ?
Zn38 Zn41 Zn43 . . 3_665 126.45(15) ?
Zn38 Zn41 Zn43 . . 19_665 126.46(18) ?
Zn39 Zn41 Zn39 3_665 . 19_665 109.6(4) ?
Zn39 Zn41 Zn40 3_665 . 2_655 117.5(3) ?
Zn39 Zn41 Zn40 3_665 . 3_665 26.88(18) ?
Zn39 Zn41 Zn40 3_665 . 19_665 124.1(3) ?
Zn39 Zn41 Zn40 3_665 . 21_555 28.89(19) ?
Zn39 Zn41 Zn43 3_665 . 3_665 111.4(3) ?
Zn39 Zn41 Zn43 3_665 . 19_665 122.6(3) ?
Zn39 Zn41 Zn40 19_665 . 2_655 28.9(2) ?
Zn39 Zn41 Zn40 19_665 . 3_665 124.1(2) ?
Zn39 Zn41 Zn40 19_665 . 19_665 26.9(2) ?
Zn39 Zn41 Zn40 19_665 . 21_555 117.4(2) ?
Zn39 Zn41 Zn43 19_665 . 3_665 122.7(3) ?
Zn39 Zn41 Zn43 19_665 . 19_665 111.5(3) ?
Zn40 Zn41 Zn40 2_655 . 3_665 117.62(11) ?
Zn40 Zn41 Zn40 2_655 . 19_665 7.84(4) ?
Zn40 Zn41 Zn40 2_655 . 21_555 109.78(9) ?
Zn40 Zn41 Zn43 2_655 . 3_665 95.48(16) ?
Zn40 Zn41 Zn43 2_655 . 19_665 85.47(14) ?
Zn40 Zn41 Zn40 3_665 . 19_665 125.46(12) ?
Zn40 Zn41 Zn40 3_665 . 21_555 7.84(6) ?
Zn40 Zn41 Zn43 3_665 . 3_665 84.99(15) ?
Zn40 Zn41 Zn43 3_665 . 19_665 95.87(16) ?
Zn40 Zn41 Zn40 19_665 . 21_555 117.62(11) ?
Zn40 Zn41 Zn43 19_665 . 3_665 95.90(18) ?
Zn40 Zn41 Zn43 19_665 . 19_665 85.03(16) ?
Zn40 Zn41 Zn43 21_555 . 3_665 85.44(13) ?
Zn40 Zn41 Zn43 21_555 . 19_665 95.45(14) ?
Zn43 Zn41 Zn43 3_665 . 19_665 12.24(16) ?
Mn4 Zn42 Zn20 . . 3_555 111.50(13) ?
Mn4 Zn42 Zn20 . . 19_655 111.53(11) ?
Mn4 Zn42 Zn24 . . 1_545 174.2(2) ?
Mn4 Zn42 Zn40 . . . 64.30(10) ?
Mn4 Zn42 Zn40 . . 20_655 64.30(10) ?
Mn4 Zn42 Zn43 . . . 64.01(9) ?
Mn4 Zn42 Zn43 . . 2_655 59.39(10) ?
Mn4 Zn42 Zn43 . . 20_655 64.02(11) ?
Mn4 Zn42 Zn43 . . 21_555 59.38(7) ?
Mn4 Zn42 Zn44 . . . 76.4(2) ?
Mn4 Zn42 Zn44 . . 20_655 76.4(2) ?
Mn4 Zn42 Zn45 . . . 57.15(7) ?
Zn20 Zn42 Zn20 3_555 . 19_655 94.28(10) ?
Zn20 Zn42 Zn24 3_555 . 1_545 64.97(4) ?
Zn20 Zn42 Zn40 3_555 . . 61.99(9) ?
Zn20 Zn42 Zn40 3_555 . 20_655 76.85(12) ?
Zn20 Zn42 Zn43 3_555 . . 68.94(7) ?
Zn20 Zn42 Zn43 3_555 . 2_655 157.98(19) ?
Zn20 Zn42 Zn43 3_555 . 20_655 157.2(2) ?
Zn20 Zn42 Zn43 3_555 . 21_555 73.24(7) ?
Zn20 Zn42 Zn44 3_555 . . 87.89(17) ?
Zn20 Zn42 Zn44 3_555 . 20_655 170.1(4) ?
Zn20 Zn42 Zn45 3_555 . . 132.83(10) ?
Zn20 Zn42 Zn24 19_655 . 1_545 64.99(7) ?
Zn20 Zn42 Zn40 19_655 . . 76.87(13) ?
Zn20 Zn42 Zn40 19_655 . 20_655 62.01(11) ?
Zn20 Zn42 Zn43 19_655 . . 157.2(2) ?
Zn20 Zn42 Zn43 19_655 . 2_655 73.27(11) ?
Zn20 Zn42 Zn43 19_655 . 20_655 68.98(12) ?
Zn20 Zn42 Zn43 19_655 . 21_555 157.96(19) ?
Zn20 Zn42 Zn44 19_655 . . 170.2(4) ?
Zn20 Zn42 Zn44 19_655 . 20_655 88.0(3) ?
Zn20 Zn42 Zn45 19_655 . . 132.89(7) ?
Zn24 Zn42 Zn40 1_545 . . 109.97(14) ?
Zn24 Zn42 Zn40 1_545 . 20_655 109.98(15) ?
Zn24 Zn42 Zn43 1_545 . . 117.19(9) ?
Zn24 Zn42 Zn43 1_545 . 2_655 122.04(14) ?
Zn24 Zn42 Zn43 1_545 . 20_655 117.24(16) ?
Zn24 Zn42 Zn43 1_545 . 21_555 121.99(8) ?
Zn24 Zn42 Zn44 1_545 . . 107.6(3) ?
Zn24 Zn42 Zn44 1_545 . 20_655 107.7(3) ?
Zn24 Zn42 Zn45 1_545 . . 128.67(19) ?
Zn40 Zn42 Zn40 . . 20_655 19.01(8) ?
Zn40 Zn42 Zn43 . . . 81.50(13) ?
Zn40 Zn42 Zn43 . . 2_655 96.97(12) ?
Zn40 Zn42 Zn43 . . 20_655 98.13(14) ?
Zn40 Zn42 Zn43 . . 21_555 81.21(12) ?
Zn40 Zn42 Zn44 . . . 112.5(3) ?
Zn40 Zn42 Zn44 . . 20_655 127.9(3) ?
Zn40 Zn42 Zn45 . . . 120.59(13) ?
Zn40 Zn42 Zn43 20_655 . . 98.10(16) ?
Zn40 Zn42 Zn43 20_655 . 2_655 81.24(10) ?
Zn40 Zn42 Zn43 20_655 . 20_655 81.53(11) ?
Zn40 Zn42 Zn43 20_655 . 21_555 96.95(15) ?
Zn40 Zn42 Zn44 20_655 . . 127.8(3) ?
Zn40 Zn42 Zn44 20_655 . 20_655 112.6(3) ?
Zn40 Zn42 Zn45 20_655 . . 120.60(11) ?
Zn43 Zn42 Zn43 . . 2_655 116.89(14) ?
Zn43 Zn42 Zn43 . . 20_655 121.81(16) ?
Zn43 Zn42 Zn43 . . 21_555 4.97(7) ?
Zn43 Zn42 Zn44 . . . 31.2(2) ?
Zn43 Zn42 Zn44 . . 20_655 111.2(3) ?
Zn43 Zn42 Zn45 . . . 65.48(10) ?
Zn43 Zn42 Zn43 2_655 . 20_655 4.97(15) ?
Zn43 Zn42 Zn43 2_655 . 21_555 111.96(13) ?
Zn43 Zn42 Zn44 2_655 . . 107.5(2) ?
Zn43 Zn42 Zn44 2_655 . 20_655 31.3(2) ?
Zn43 Zn42 Zn45 2_655 . . 61.92(10) ?
Zn43 Zn42 Zn43 20_655 . 21_555 116.89(15) ?
Zn43 Zn42 Zn44 20_655 . . 111.3(2) ?
Zn43 Zn42 Zn44 20_655 . 20_655 31.3(2) ?
Zn43 Zn42 Zn45 20_655 . . 65.50(11) ?
Zn43 Zn42 Zn44 21_555 . . 31.3(2) ?
Zn43 Zn42 Zn44 21_555 . 20_655 107.5(3) ?
Zn43 Zn42 Zn45 21_555 . . 61.90(9) ?
Zn44 Zn42 Zn44 . . 20_655 88.3(4) ?
Zn44 Zn42 Zn45 . . . 45.82(18) ?
Zn44 Zn42 Zn45 20_655 . . 45.8(3) ?
Mn4 Zn43 Zn19 . . 2_655 124.88(6) ?
Mn4 Zn43 Zn20 . . 3_555 108.97(9) ?
Mn4 Zn43 Zn26 . . . 142.02(14) ?
Mn4 Zn43 Zn26 . . 21_555 126.94(13) ?
Mn4 Zn43 Zn28 . . 2_655 112.34(5) ?
Mn4 Zn43 Zn39 . . . 60.77(6) ?
Mn4 Zn43 Zn39 . . 21_555 59.23(6) ?
Mn4 Zn43 Zn40 . . . 55.96(4) ?
Mn4 Zn43 Zn41 . . 2_655 65.76(7) ?
Mn4 Zn43 Zn42 . . . 65.52(8) ?
Mn4 Zn43 Zn42 . . 3_665 60.63(9) ?
Mn4 Zn43 Zn43 . . 21_555 85.2(2) ?
Mn4 Zn43 Zn44 . . . 71.67(8) ?
Mn4 Zn43 Zn44 . . 20_655 58.27(6) ?
Mn4 Zn43 Zn44 . . 21_555 67.50(9) ?
Mn4 Zn43 Zn45 . . . 57.34(5) ?
Mn4 Zn43 Zn45 . . 3_665 56.76(5) ?
Zn19 Zn43 Zn20 2_655 . 3_555 56.59(4) ?
Zn19 Zn43 Zn26 2_655 . . 81.43(5) ?
Zn19 Zn43 Zn26 2_655 . 21_555 76.43(6) ?
Zn19 Zn43 Zn28 2_655 . 2_655 120.78(5) ?
Zn19 Zn43 Zn39 2_655 . . 68.31(6) ?
Zn19 Zn43 Zn39 2_655 . 21_555 66.65(6) ?
Zn19 Zn43 Zn40 2_655 . . 87.69(6) ?
Zn19 Zn43 Zn41 2_655 . 2_655 59.28(7) ?
Zn19 Zn43 Zn42 2_655 . . 119.22(14) ?
Zn19 Zn43 Zn42 2_655 . 3_665 106.53(14) ?
Zn19 Zn43 Zn43 2_655 . 21_555 85.4(2) ?
Zn19 Zn43 Zn44 2_655 . . 130.50(18) ?
Zn19 Zn43 Zn44 2_655 . 20_655 137.14(14) ?
Zn19 Zn43 Zn44 2_655 . 21_555 113.54(17) ?
Zn19 Zn43 Zn45 2_655 . . 175.78(14) ?
Zn19 Zn43 Zn45 2_655 . 3_665 164.42(17) ?
Zn20 Zn43 Zn26 3_555 . . 59.70(7) ?
Zn20 Zn43 Zn26 3_555 . 21_555 121.43(4) ?
Zn20 Zn43 Zn28 3_555 . 2_655 119.04(10) ?
Zn20 Zn43 Zn39 3_555 . . 59.97(7) ?
Zn20 Zn43 Zn39 3_555 . 21_555 86.84(8) ?
Zn20 Zn43 Zn40 3_555 . . 53.14(6) ?
Zn20 Zn43 Zn41 3_555 . 2_655 70.69(10) ?
Zn20 Zn43 Zn42 3_555 . . 63.61(11) ?
Zn20 Zn43 Zn42 3_555 . 3_665 152.74(12) ?
Zn20 Zn43 Zn43 3_555 . 21_555 141.1(2) ?
Zn20 Zn43 Zn44 3_555 . . 74.02(15) ?
Zn20 Zn43 Zn44 3_555 . 20_655 81.25(11) ?
Zn20 Zn43 Zn44 3_555 . 21_555 166.21(12) ?
Zn20 Zn43 Zn45 3_555 . . 126.98(15) ?
Zn20 Zn43 Zn45 3_555 . 3_665 138.99(14) ?
Zn26 Zn43 Zn26 . . 21_555 82.32(4) ?
Zn26 Zn43 Zn28 . . 2_655 60.00(4) ?
Zn26 Zn43 Zn39 . . . 119.60(13) ?
Zn26 Zn43 Zn39 . . 21_555 143.31(9) ?
Zn26 Zn43 Zn40 . . . 104.83(13) ?
Zn26 Zn43 Zn41 . . 2_655 128.49(12) ?
Zn26 Zn43 Zn42 . . . 77.94(13) ?
Zn26 Zn43 Zn42 . . 3_665 144.57(13) ?
Zn26 Zn43 Zn43 . . 21_555 127.6(2) ?
Zn26 Zn43 Zn44 . . . 70.35(13) ?
Zn26 Zn43 Zn44 . . 20_655 83.76(11) ?
Zn26 Zn43 Zn44 . . 21_555 131.57(9) ?
Zn26 Zn43 Zn45 . . . 98.51(8) ?
Zn26 Zn43 Zn45 . . 3_665 105.86(7) ?
Zn26 Zn43 Zn28 21_555 . 2_655 56.74(5) ?
Zn26 Zn43 Zn39 21_555 . . 133.56(13) ?
Zn26 Zn43 Zn39 21_555 . 21_555 106.00(14) ?
Zn26 Zn43 Zn40 21_555 . . 161.54(8) ?
Zn26 Zn43 Zn41 21_555 . 2_655 115.10(16) ?
Zn26 Zn43 Zn42 21_555 . . 152.10(14) ?
Zn26 Zn43 Zn42 21_555 . 3_665 66.88(12) ?
Zn26 Zn43 Zn43 21_555 . 21_555 45.3(2) ?
Zn26 Zn43 Zn44 21_555 . . 135.22(9) ?
Zn26 Zn43 Zn44 21_555 . 20_655 140.56(6) ?
Zn26 Zn43 Zn44 21_555 . 21_555 59.58(12) ?
Zn26 Zn43 Zn45 21_555 . . 99.37(9) ?
Zn26 Zn43 Zn45 21_555 . 3_665 90.71(9) ?
Zn28 Zn43 Zn39 2_655 . . 169.43(14) ?
Zn28 Zn43 Zn39 2_655 . 21_555 153.40(17) ?
Zn28 Zn43 Zn40 2_655 . . 141.55(13) ?
Zn28 Zn43 Zn41 2_655 . 2_655 169.2(2) ?
Zn28 Zn43 Zn42 2_655 . . 96.01(14) ?
Zn28 Zn43 Zn42 2_655 . 3_665 87.65(13) ?
Zn28 Zn43 Zn43 2_655 . 21_555 85.4(2) ?
Zn28 Zn43 Zn44 2_655 . . 78.74(9) ?
Zn28 Zn43 Zn44 2_655 . 20_655 84.41(7) ?
Zn28 Zn43 Zn44 2_655 . 21_555 73.74(8) ?
Zn28 Zn43 Zn45 2_655 . . 56.13(4) ?
Zn28 Zn43 Zn45 2_655 . 3_665 55.64(5) ?
Zn39 Zn43 Zn39 . . 21_555 32.11(10) ?
Zn39 Zn43 Zn40 . . . 28.39(8) ?
Zn39 Zn43 Zn41 . . 2_655 18.91(12) ?
Zn39 Zn43 Zn42 . . . 73.98(16) ?
Zn39 Zn43 Zn42 . . 3_665 94.90(13) ?
Zn39 Zn43 Zn43 . . 21_555 101.4(2) ?
Zn39 Zn43 Zn44 . . . 91.15(15) ?
Zn39 Zn43 Zn44 . . 20_655 85.06(11) ?
Zn39 Zn43 Zn44 . . 21_555 108.53(12) ?
Zn39 Zn43 Zn45 . . . 115.08(8) ?
Zn39 Zn43 Zn45 . . 3_665 117.25(8) ?
Zn39 Zn43 Zn40 21_555 . . 58.18(9) ?
Zn39 Zn43 Zn41 21_555 . 2_655 16.20(10) ?
Zn39 Zn43 Zn42 21_555 . . 101.61(15) ?
Zn39 Zn43 Zn42 21_555 . 3_665 66.08(14) ?
Zn39 Zn43 Zn43 21_555 . 21_555 69.2(2) ?
Zn39 Zn43 Zn44 21_555 . . 117.23(13) ?
Zn39 Zn43 Zn44 21_555 . 20_655 107.15(10) ?
Zn39 Zn43 Zn44 21_555 . 21_555 79.96(13) ?
Zn39 Zn43 Zn45 21_555 . . 114.67(8) ?
Zn39 Zn43 Zn45 21_555 . 3_665 109.62(9) ?
Zn40 Zn43 Zn41 . . 2_655 47.19(11) ?
Zn40 Zn43 Zn42 . . . 45.61(13) ?
Zn40 Zn43 Zn42 . . 3_665 109.87(10) ?
Zn40 Zn43 Zn43 . . 21_555 125.1(2) ?
Zn40 Zn43 Zn44 . . . 62.82(12) ?
Zn40 Zn43 Zn44 . . 20_655 57.85(8) ?
Zn40 Zn43 Zn44 . . 21_555 120.86(9) ?
Zn40 Zn43 Zn45 . . . 96.39(8) ?
Zn40 Zn43 Zn45 . . 3_665 103.29(8) ?
Zn41 Zn43 Zn42 2_655 . . 92.68(18) ?
Zn41 Zn43 Zn42 2_655 . 3_665 82.28(16) ?
Zn41 Zn43 Zn43 2_655 . 21_555 83.9(2) ?
Zn41 Zn43 Zn44 2_655 . . 109.68(17) ?
Zn41 Zn43 Zn44 2_655 . 20_655 102.41(13) ?
Zn41 Zn43 Zn44 2_655 . 21_555 96.17(15) ?
Zn41 Zn43 Zn45 2_655 . . 123.10(8) ?
Zn41 Zn43 Zn45 2_655 . 3_665 120.95(9) ?
Zn42 Zn43 Zn42 . . 3_665 122.83(9) ?
Zn42 Zn43 Zn43 . . 21_555 148.9(2) ?
Zn42 Zn43 Zn44 . . . 17.32(14) ?
Zn42 Zn43 Zn44 . . 20_655 17.92(9) ?
Zn42 Zn43 Zn44 . . 21_555 122.89(11) ?
Zn42 Zn43 Zn45 . . . 64.76(11) ?
Zn42 Zn43 Zn45 . . 3_665 76.14(10) ?
Zn42 Zn43 Zn43 3_665 . 21_555 26.1(2) ?
Zn42 Zn43 Zn44 3_665 . . 120.19(12) ?
Zn42 Zn43 Zn44 3_665 . 20_655 108.74(9) ?
Zn42 Zn43 Zn44 3_665 . 21_555 13.91(12) ?
Zn42 Zn43 Zn45 3_665 . . 71.09(11) ?
Zn42 Zn43 Zn45 3_665 . 3_665 59.55(10) ?
Zn43 Zn43 Zn44 21_555 . . 144.0(2) ?
Zn43 Zn43 Zn44 21_555 . 20_655 134.1(2) ?
Zn43 Zn43 Zn44 21_555 . 21_555 28.3(2) ?
Zn43 Zn43 Zn45 21_555 . . 91.4(2) ?
Zn43 Zn43 Zn45 21_555 . 3_665 79.3(2) ?
Zn44 Zn43 Zn44 . . 20_655 13.44(8) ?
Zn44 Zn43 Zn44 . . 21_555 115.66(13) ?
Zn44 Zn43 Zn45 . . . 52.97(9) ?
Zn44 Zn43 Zn45 . . 3_665 65.02(9) ?
Zn44 Zn43 Zn44 20_655 . 21_555 106.37(11) ?
Zn44 Zn43 Zn45 20_655 . . 46.86(8) ?
Zn44 Zn43 Zn45 20_655 . 3_665 58.25(7) ?
Zn44 Zn43 Zn45 21_555 . . 63.37(11) ?
Zn44 Zn43 Zn45 21_555 . 3_665 51.31(10) ?
Zn45 Zn43 Zn45 . . 3_665 12.10(7) ?
Mn4 Zn44 Zn20 . . 3_555 109.88(7) ?
Mn4 Zn44 Zn24 . . 1_545 138.60(10) ?
Mn4 Zn44 Zn26 . . . 147.08(13) ?
Mn4 Zn44 Zn29 . . . 136.42(8) ?
Mn4 Zn44 Zn40 . . . 59.90(5) ?
Mn4 Zn44 Zn40 . . 20_655 57.91(5) ?
Mn4 Zn44 Zn42 . . . 84.1(2) ?
Mn4 Zn44 Zn43 . . . 73.62(10) ?
Mn4 Zn44 Zn43 . . 20_655 59.27(8) ?
Mn4 Zn44 Zn43 . . 21_555 69.03(8) ?
Mn4 Zn44 Zn44 . . 20_655 76.12(13) ?
Mn4 Zn44 Zn45 . . . 64.19(7) ?
Mn4 Zn44 Zn45 . . 2_655 58.13(6) ?
Mn4 Zn44 Zn45 . . 3_665 59.84(6) ?
Zn20 Zn44 Zn24 3_555 . 1_545 58.78(4) ?
Zn20 Zn44 Zn26 3_555 . . 60.19(4) ?
Zn20 Zn44 Zn29 3_555 . . 113.07(7) ?
Zn20 Zn44 Zn40 3_555 . . 55.89(4) ?
Zn20 Zn44 Zn40 3_555 . 20_655 66.09(5) ?
Zn20 Zn44 Zn42 3_555 . . 73.83(18) ?
Zn20 Zn44 Zn43 3_555 . . 74.27(11) ?
Zn20 Zn44 Zn43 3_555 . 20_655 123.37(10) ?
Zn20 Zn44 Zn43 3_555 . 21_555 81.89(10) ?
Zn20 Zn44 Zn44 3_555 . 20_655 119.06(17) ?
Zn20 Zn44 Zn45 3_555 . . 165.82(16) ?
Zn20 Zn44 Zn45 3_555 . 2_655 164.46(13) ?
Zn20 Zn44 Zn45 3_555 . 3_665 154.91(14) ?
Zn24 Zn44 Zn26 1_545 . . 66.66(5) ?
Zn24 Zn44 Zn29 1_545 . . 64.79(6) ?
Zn24 Zn44 Zn40 1_545 . . 86.08(8) ?
Zn24 Zn44 Zn40 1_545 . 20_655 83.13(8) ?
Zn24 Zn44 Zn42 1_545 . . 54.8(2) ?
Zn24 Zn44 Zn43 1_545 . . 128.86(13) ?
Zn24 Zn44 Zn43 1_545 . 20_655 92.26(12) ?
Zn24 Zn44 Zn43 1_545 . 21_555 136.39(11) ?
Zn24 Zn44 Zn44 1_545 . 20_655 77.21(16) ?
Zn24 Zn44 Zn45 1_545 . . 134.55(13) ?
Zn24 Zn44 Zn45 1_545 . 2_655 136.61(12) ?
Zn24 Zn44 Zn45 1_545 . 3_665 144.82(11) ?
Zn26 Zn44 Zn29 . . . 66.70(4) ?
Zn26 Zn44 Zn40 . . . 115.69(8) ?
Zn26 Zn44 Zn40 . . 20_655 126.14(8) ?
Zn26 Zn44 Zn42 . . . 118.39(19) ?
Zn26 Zn44 Zn43 . . . 73.46(11) ?
Zn26 Zn44 Zn43 . . 20_655 153.55(13) ?
Zn26 Zn44 Zn43 . . 21_555 78.27(10) ?
Zn26 Zn44 Zn44 . . 20_655 136.78(18) ?
Zn26 Zn44 Zn45 . . . 117.02(10) ?
Zn26 Zn44 Zn45 . . 2_655 123.40(10) ?
Zn26 Zn44 Zn45 . . 3_665 114.48(11) ?
Zn29 Zn44 Zn40 . . . 147.71(13) ?
Zn29 Zn44 Zn40 . . 20_655 137.59(13) ?
Zn29 Zn44 Zn42 . . . 100.8(3) ?
Zn29 Zn44 Zn43 . . . 125.11(12) ?
Zn29 Zn44 Zn43 . . 20_655 90.38(9) ?
Zn29 Zn44 Zn43 . . 21_555 123.83(11) ?
Zn29 Zn44 Zn44 . . 20_655 77.10(13) ?
Zn29 Zn44 Zn45 . . . 75.46(8) ?
Zn29 Zn44 Zn45 . . 2_655 80.59(7) ?
Zn29 Zn44 Zn45 . . 3_665 83.02(6) ?
Zn40 Zn44 Zn40 . . 20_655 14.40(5) ?
Zn40 Zn44 Zn42 . . . 48.2(3) ?
Zn40 Zn44 Zn43 . . . 83.51(10) ?
Zn40 Zn44 Zn43 . . 20_655 76.51(7) ?
Zn40 Zn44 Zn43 . . 21_555 86.60(9) ?
Zn40 Zn44 Zn44 . . 20_655 83.35(13) ?
Zn40 Zn44 Zn45 . . . 122.92(9) ?
Zn40 Zn44 Zn45 . . 2_655 116.43(8) ?
Zn40 Zn44 Zn45 . . 3_665 119.73(9) ?
Zn40 Zn44 Zn42 20_655 . . 36.8(3) ?
Zn40 Zn44 Zn43 20_655 . . 96.31(10) ?
Zn40 Zn44 Zn43 20_655 . 20_655 62.69(7) ?
Zn40 Zn44 Zn43 20_655 . 21_555 98.46(9) ?
Zn40 Zn44 Zn44 20_655 . 20_655 68.95(13) ?
Zn40 Zn44 Zn45 20_655 . . 115.97(9) ?
Zn40 Zn44 Zn45 20_655 . 2_655 109.40(8) ?
Zn40 Zn44 Zn45 20_655 . 3_665 115.62(8) ?
Zn42 Zn44 Zn43 . . . 131.4(3) ?
Zn42 Zn44 Zn43 . . 20_655 50.78(17) ?
Zn42 Zn44 Zn43 . . 21_555 134.8(3) ?
Zn42 Zn44 Zn44 . . 20_655 45.8(2) ?
Zn42 Zn44 Zn45 . . . 116.8(2) ?
Zn42 Zn44 Zn45 . . 2_655 112.1(2) ?
Zn42 Zn44 Zn45 . . 3_665 123.75(19) ?
Zn43 Zn44 Zn43 . . 20_655 132.75(14) ?
Zn43 Zn44 Zn43 . . 21_555 7.75(11) ?
Zn43 Zn44 Zn44 . . 20_655 149.65(19) ?
Zn43 Zn44 Zn45 . . . 91.56(16) ?
Zn43 Zn44 Zn45 . . 2_655 91.95(15) ?
Zn43 Zn44 Zn45 . . 3_665 80.73(15) ?
Zn43 Zn44 Zn43 20_655 . 21_555 127.35(13) ?
Zn43 Zn44 Zn44 20_655 . 20_655 16.90(13) ?
Zn43 Zn44 Zn45 20_655 . . 66.02(10) ?
Zn43 Zn44 Zn45 20_655 . 2_655 61.33(10) ?
Zn43 Zn44 Zn45 20_655 . 3_665 73.28(11) ?
Zn43 Zn44 Zn44 21_555 . 20_655 144.08(18) ?
Zn43 Zn44 Zn45 21_555 . . 83.93(13) ?
Zn43 Zn44 Zn45 21_555 . 2_655 84.22(13) ?
Zn43 Zn44 Zn45 21_555 . 3_665 73.07(12) ?
Zn44 Zn44 Zn45 20_655 . . 73.12(14) ?
Zn44 Zn44 Zn45 20_655 . 2_655 69.91(14) ?
Zn44 Zn44 Zn45 20_655 . 3_665 82.29(15) ?
Zn45 Zn44 Zn45 . . 2_655 6.59(6) ?
Zn45 Zn44 Zn45 . . 3_665 10.92(9) ?
Zn45 Zn44 Zn45 2_655 . 3_665 12.38(10) ?
Mn4 Zn45 Zn28 . . 2_655 122.33(6) ?
Mn4 Zn45 Zn28 . . 3_665 122.32(8) ?
Mn4 Zn45 Zn34 . . . 165.03(10) ?
Mn4 Zn45 Zn42 . . . 61.20(9) ?
Mn4 Zn45 Zn43 . . . 60.15(4) ?
Mn4 Zn45 Zn43 . . 2_655 59.50(7) ?
Mn4 Zn45 Zn43 . . 20_655 60.14(7) ?
Mn4 Zn45 Zn43 . . 21_555 59.50(4) ?
Mn4 Zn45 Zn44 . . . 66.57(7) ?
Mn4 Zn45 Zn44 . . 2_655 61.79(6) ?
Mn4 Zn45 Zn44 . . 3_665 59.95(7) ?
Mn4 Zn45 Zn44 . . 19_665 59.95(5) ?
Mn4 Zn45 Zn44 . . 20_655 66.57(7) ?
Mn4 Zn45 Zn44 . . 21_555 61.80(7) ?
Mn4 Zn45 Zn45 . . 2_655 83.5(2) ?
Mn4 Zn45 Zn45 . . 3_665 83.5(2) ?
Zn28 Zn45 Zn28 2_655 . 3_665 106.60(7) ?
Zn28 Zn45 Zn34 2_655 . . 63.41(4) ?
Zn28 Zn45 Zn42 2_655 . . 91.38(7) ?
Zn28 Zn45 Zn43 2_655 . . 63.57(4) ?
Zn28 Zn45 Zn43 2_655 . 2_655 146.04(11) ?
Zn28 Zn45 Zn43 2_655 . 20_655 136.89(11) ?
Zn28 Zn45 Zn43 2_655 . 21_555 62.90(4) ?
Zn28 Zn45 Zn44 2_655 . . 75.38(7) ?
Zn28 Zn45 Zn44 2_655 . 2_655 175.85(10) ?
Zn28 Zn45 Zn44 2_655 . 3_665 89.74(10) ?
Zn28 Zn45 Zn44 2_655 . 19_665 153.22(13) ?
Zn28 Zn45 Zn44 2_655 . 20_655 102.32(10) ?
Zn28 Zn45 Zn44 2_655 . 21_555 69.66(6) ?
Zn28 Zn45 Zn45 2_655 . 2_655 133.7(4) ?
Zn28 Zn45 Zn45 2_655 . 3_665 83.6(3) ?
Zn28 Zn45 Zn34 3_665 . . 63.40(5) ?
Zn28 Zn45 Zn42 3_665 . . 91.34(11) ?
Zn28 Zn45 Zn43 3_665 . . 136.89(13) ?
Zn28 Zn45 Zn43 3_665 . 2_655 62.89(8) ?
Zn28 Zn45 Zn43 3_665 . 20_655 63.56(8) ?
Zn28 Zn45 Zn43 3_665 . 21_555 146.04(12) ?
Zn28 Zn45 Zn44 3_665 . . 102.31(13) ?
Zn28 Zn45 Zn44 3_665 . 2_655 69.65(9) ?
Zn28 Zn45 Zn44 3_665 . 3_665 153.21(8) ?
Zn28 Zn45 Zn44 3_665 . 19_665 89.73(7) ?
Zn28 Zn45 Zn44 3_665 . 20_655 75.36(12) ?
Zn28 Zn45 Zn44 3_665 . 21_555 175.86(9) ?
Zn28 Zn45 Zn45 3_665 . 2_655 83.6(4) ?
Zn28 Zn45 Zn45 3_665 . 3_665 133.6(3) ?
Zn34 Zn45 Zn42 . . . 133.77(12) ?
Zn34 Zn45 Zn43 . . . 126.93(6) ?
Zn34 Zn45 Zn43 . . 2_655 124.88(9) ?
Zn34 Zn45 Zn43 . . 20_655 126.91(10) ?
Zn34 Zn45 Zn43 . . 21_555 124.90(7) ?
Zn34 Zn45 Zn44 . . . 127.52(9) ?
Zn34 Zn45 Zn44 . . 2_655 112.74(6) ?
Zn34 Zn45 Zn44 . . 3_665 108.26(10) ?
Zn34 Zn45 Zn44 . . 19_665 108.25(6) ?
Zn34 Zn45 Zn44 . . 20_655 127.51(12) ?
Zn34 Zn45 Zn44 . . 21_555 112.76(10) ?
Zn34 Zn45 Zn45 . . 2_655 83.5(2) ?
Zn34 Zn45 Zn45 . . 3_665 83.5(2) ?
Zn42 Zn45 Zn43 . . . 49.76(10) ?
Zn42 Zn45 Zn43 . . 2_655 58.53(8) ?
Zn42 Zn45 Zn43 . . 20_655 49.73(8) ?
Zn42 Zn45 Zn43 . . 21_555 58.56(10) ?
Zn42 Zn45 Zn44 . . . 17.41(9) ?
Zn42 Zn45 Zn44 . . 2_655 90.51(10) ?
Zn42 Zn45 Zn44 . . 3_665 109.73(10) ?
Zn42 Zn45 Zn44 . . 19_665 109.70(10) ?
Zn42 Zn45 Zn44 . . 20_655 17.39(11) ?
Zn42 Zn45 Zn44 . . 21_555 90.54(10) ?
Zn42 Zn45 Zn45 . . 2_655 134.3(3) ?
Zn42 Zn45 Zn45 . . 3_665 134.3(3) ?
Zn43 Zn45 Zn43 . . 2_655 100.83(10) ?
Zn43 Zn45 Zn43 . . 20_655 94.25(11) ?
Zn43 Zn45 Zn43 . . 21_555 9.33(12) ?
Zn43 Zn45 Zn44 . . . 35.46(12) ?
Zn43 Zn45 Zn44 . . 2_655 120.32(8) ?
Zn43 Zn45 Zn44 . . 3_665 69.32(11) ?
Zn43 Zn45 Zn44 . . 19_665 117.85(9) ?
Zn43 Zn45 Zn44 . . 20_655 67.13(13) ?
Zn43 Zn45 Zn44 . . 21_555 43.57(11) ?
Zn43 Zn45 Zn45 . . 2_655 135.2(4) ?
Zn43 Zn45 Zn45 . . 3_665 88.7(3) ?
Zn43 Zn45 Zn43 2_655 . 20_655 9.33(9) ?
Zn43 Zn45 Zn43 2_655 . 21_555 106.53(10) ?
Zn43 Zn45 Zn44 2_655 . . 75.85(11) ?
Zn43 Zn45 Zn44 2_655 . 2_655 34.26(10) ?
Zn43 Zn45 Zn44 2_655 . 3_665 113.78(11) ?
Zn43 Zn45 Zn44 2_655 . 19_665 60.42(10) ?
Zn43 Zn45 Zn44 2_655 . 20_655 44.75(11) ?
Zn43 Zn45 Zn44 2_655 . 21_555 121.19(10) ?
Zn43 Zn45 Zn45 2_655 . 2_655 79.2(4) ?
Zn43 Zn45 Zn45 2_655 . 3_665 128.0(3) ?
Zn43 Zn45 Zn43 20_655 . 21_555 100.83(11) ?
Zn43 Zn45 Zn44 20_655 . . 67.12(11) ?
Zn43 Zn45 Zn44 20_655 . 2_655 43.56(10) ?
Zn43 Zn45 Zn44 20_655 . 3_665 117.84(10) ?
Zn43 Zn45 Zn44 20_655 . 19_665 69.31(9) ?
Zn43 Zn45 Zn44 20_655 . 20_655 35.46(11) ?
Zn43 Zn45 Zn44 20_655 . 21_555 120.32(10) ?
Zn43 Zn45 Zn45 20_655 . 2_655 88.6(4) ?
Zn43 Zn45 Zn45 20_655 . 3_665 135.1(3) ?
Zn43 Zn45 Zn44 21_555 . . 44.76(12) ?
Zn43 Zn45 Zn44 21_555 . 2_655 121.19(8) ?
Zn43 Zn45 Zn44 21_555 . 3_665 60.42(11) ?
Zn43 Zn45 Zn44 21_555 . 19_665 113.79(10) ?
Zn43 Zn45 Zn44 21_555 . 20_655 75.85(13) ?
Zn43 Zn45 Zn44 21_555 . 21_555 34.26(11) ?
Zn43 Zn45 Zn45 21_555 . 2_655 128.0(4) ?
Zn43 Zn45 Zn45 21_555 . 3_665 79.3(3) ?
Zn44 Zn45 Zn44 . . 2_655 106.91(12) ?
Zn44 Zn45 Zn44 . . 3_665 102.30(11) ?
Zn44 Zn45 Zn44 . . 19_665 122.55(10) ?
Zn44 Zn45 Zn44 . . 20_655 33.78(13) ?
Zn44 Zn45 Zn44 . . 21_555 78.68(11) ?
Zn44 Zn45 Zn45 . . 2_655 148.0(3) ?
Zn44 Zn45 Zn45 . . 3_665 123.9(3) ?
Zn44 Zn45 Zn44 2_655 . 3_665 93.11(12) ?
Zn44 Zn45 Zn44 2_655 . 19_665 27.80(11) ?
Zn44 Zn45 Zn44 2_655 . 20_655 78.67(12) ?
Zn44 Zn45 Zn44 2_655 . 21_555 114.02(11) ?
Zn44 Zn45 Zn45 2_655 . 2_655 45.2(3) ?
Zn44 Zn45 Zn45 2_655 . 3_665 97.7(3) ?
Zn44 Zn45 Zn44 3_665 . 19_665 68.06(11) ?
Zn44 Zn45 Zn44 3_665 . 20_655 122.56(11) ?
Zn44 Zn45 Zn44 3_665 . 21_555 27.80(9) ?
Zn44 Zn45 Zn45 3_665 . 2_655 69.9(4) ?
Zn44 Zn45 Zn45 3_665 . 3_665 25.4(2) ?
Zn44 Zn45 Zn44 19_665 . 20_655 102.29(11) ?
Zn44 Zn45 Zn44 19_665 . 21_555 93.11(11) ?
Zn44 Zn45 Zn45 19_665 . 2_655 25.4(2) ?
Zn44 Zn45 Zn45 19_665 . 3_665 69.9(3) ?
Zn44 Zn45 Zn44 20_655 . 21_555 106.93(12) ?
Zn44 Zn45 Zn45 20_655 . 2_655 123.8(4) ?
Zn44 Zn45 Zn45 20_655 . 3_665 148.0(3) ?
Zn44 Zn45 Zn45 21_555 . 2_655 97.7(4) ?
Zn44 Zn45 Zn45 21_555 . 3_665 45.2(3) ?
Zn45 Zn45 Zn45 2_655 . 3_665 60.0(5) ?

loop_
_geom_bond_atom_site_label_1
_geom_bond_atom_site_label_2
_geom_bond_site_symmetry_1
_geom_bond_site_symmetry_2
_geom_bond_distance
_geom_bond_publ_flag
Mn1 Zn2 . 1_445 2.5632(6) ?
Mn1 Zn2 . 2_655 2.5632(6) ?
Mn1 Zn2 . 3_565 2.5632(7) ?
Mn1 Zn2 . 7_445 2.5632(6) ?
Mn1 Zn2 . 8_565 2.5632(6) ?
Mn1 Zn2 . 9_655 2.5632(7) ?
Mn1 Zn7 . . 2.5410(5) ?
Mn1 Zn7 . 2_555 2.5410(5) ?
Mn1 Zn7 . 3_555 2.5410(6) ?
Mn1 Zn7 . 7_555 2.5410(5) ?
Mn1 Zn7 . 8_555 2.5410(5) ?
Mn1 Zn7 . 9_555 2.5410(6) ?
Mn2 Zn1 . 3_665 2.6876(10) ?
Mn2 Zn1 . 14_665 2.6874(4) ?
Mn2 Zn2 . . 2.5112(9) ?
Mn2 Zn3 . 7_555 2.7639(10) ?
Mn2 Zn3 . 9_655 2.7640(6) ?
Mn2 Zn4 . . 2.5375(7) ?
Mn2 Zn5 . 8_665 2.6215(8) ?
Mn2 Zn6 . 2_655 2.7313(12) ?
Mn2 Zn6 . 3_665 2.7313(9) ?
Mn2 Zn8 . 3_665 2.6636(9) ?
Mn2 Zn8 . 19_665 2.6635(6) ?
Mn2 Zn10 . . 2.7005(8) ?
Mn3 Zn5 . . 2.7152(9) ?
Mn3 Zn7 . . 2.4761(8) ?
Mn3 Zn8 . 2_555 2.6846(8) ?
Mn3 Zn8 . 21_555 2.6845(8) ?
Mn3 Zn11 . . 2.5874(10) ?
Mn3 Zn11 . 20_555 2.5873(6) ?
Mn3 Zn12 . 2_655 2.6506(12) ?
Mn3 Zn12 . 3_565 2.6507(6) ?
Mn3 Zn14 . 2_555 2.6649(8) ?
Mn3 Zn14 . 21_555 2.6648(8) ?
Mn3 Zn16 . . 2.5541(9) ?
Mn3 Zn17 . . 2.5843(8) ?
Mn4 Zn38 . . 2.637(2) ?
Mn4 Zn38 . 2_655 2.637(2) ?
Mn4 Zn38 . 3_665 2.637(2) ?
Mn4 Zn39 . . 2.6243(19) ?
Mn4 Zn39 . 2_655 2.624(3) ?
Mn4 Zn39 . 3_665 2.624(3) ?
Mn4 Zn39 . 19_665 2.6243(19) ?
Mn4 Zn39 . 20_655 2.624(3) ?
Mn4 Zn39 . 21_555 2.624(3) ?
Mn4 Zn40 . . 2.5585(12) ?
Mn4 Zn40 . 2_655 2.5585(13) ?
Mn4 Zn40 . 3_665 2.5585(18) ?
Mn4 Zn40 . 19_665 2.5585(12) ?
Mn4 Zn40 . 20_655 2.5585(13) ?
Mn4 Zn40 . 21_555 2.5585(18) ?
Mn4 Zn41 . . 2.606(3) ?
Mn4 Zn41 . 2_655 2.606(3) ?
Mn4 Zn41 . 3_665 2.606(3) ?
Mn4 Zn42 . . 2.670(3) ?
Mn4 Zn42 . 2_655 2.670(3) ?
Mn4 Zn42 . 3_665 2.670(3) ?
Mn4 Zn43 . . 2.6373(12) ?
Mn4 Zn43 . 2_655 2.637(4) ?
Mn4 Zn43 . 3_665 2.6373(13) ?
Mn4 Zn43 . 19_665 2.6373(12) ?
Mn4 Zn43 . 20_655 2.637(4) ?
Mn4 Zn43 . 21_555 2.6373(13) ?
Mn4 Zn44 . . 2.609(2) ?
Mn4 Zn44 . 2_655 2.609(3) ?
Mn4 Zn44 . 3_665 2.609(3) ?
Mn4 Zn44 . 19_665 2.609(2) ?
Mn4 Zn44 . 20_655 2.609(3) ?
Mn4 Zn44 . 21_555 2.609(3) ?
Mn4 Zn45 . . 2.560(2) ?
Mn4 Zn45 . 2_655 2.560(2) ?
Mn4 Zn45 . 3_665 2.560(2) ?
Mn5 Zn22 . . 2.5673(11) ?
Mn5 Zn22 . 2_665 2.5673(11) ?
Mn5 Zn22 . 3_565 2.5673(11) ?
Mn5 Zn24 . . 2.6670(7) ?
Mn5 Zn24 . 2_665 2.6670(7) ?
Mn5 Zn24 . 3_565 2.6670(8) ?
Mn5 Zn27 . . 2.6229(6) ?
Mn5 Zn27 . 2_665 2.6229(6) ?
Mn5 Zn27 . 3_565 2.6228(8) ?
Mn5 Zn30 . . 2.5927(11) ?
Mn5 Zn30 . 2_665 2.5927(11) ?
Mn5 Zn30 . 3_565 2.5927(11) ?
Mn6 Zn23 . . 2.7153(8) ?
Mn6 Zn25 . 2_655 2.5883(12) ?
Mn6 Zn25 . 3_565 2.5882(7) ?
Mn6 Zn26 . 2_555 2.6841(10) ?
Mn6 Zn26 . 21_555 2.6842(7) ?
Mn6 Zn27 . . 2.6264(9) ?
Mn6 Zn31 . . 2.6456(8) ?
Mn6 Zn32 . 2_655 2.7981(12) ?
Mn6 Zn32 . 3_565 2.7980(8) ?
Mn6 Zn33 . . 2.5398(9) ?
Mn6 Zn33 . 20_555 2.5399(7) ?
Mn6 Zn36 . . 2.6687(6) ?
Mn7 Zn29 . 1_565 2.6990(8) ?
Mn7 Zn29 . 11_665 2.6990(8) ?
Mn7 Zn30 . . 2.6019(8) ?
Mn7 Zn30 . 11_555 2.6019(8) ?
Mn7 Zn33 . 3_565 2.5803(10) ?
Mn7 Zn33 . 10_665 2.5803(9) ?
Mn7 Zn33 . 18_565 2.5803(10) ?
Mn7 Zn33 . 19_665 2.5803(9) ?
Mn7 Zn35 . 2_665 2.6174(18) ?
Mn7 Zn35 . 3_565 2.6175(9) ?
Mn7 Zn37 . 1_565 2.5882(15) ?
Mn7 Zn37 . 11_665 2.5882(9) ?
Zn1 Zn2 . 2_655 2.8260(10) ?
Zn1 Zn2 . 9_655 2.8260(7) ?
Zn1 Zn3 . 1_545 2.8062(9) ?
Zn1 Zn3 . 8_665 2.8062(8) ?
Zn1 Zn5 . 3_555 2.8486(5) ?
Zn1 Zn5 . 7_555 2.8486(6) ?
Zn1 Zn6 . . 2.7629(6) ?
Zn1 Zn6 . 8_555 2.7629(9) ?
Zn1 Zn8 . . 2.7954(5) ?
Zn1 Zn8 . 8_555 2.7954(5) ?
Zn2 Zn2 . 7_555 2.6904(9) ?
Zn2 Zn2 . 9_765 2.6904(5) ?
Zn2 Zn5 . 8_665 2.7705(8) ?
Zn2 Zn7 . 2_665 2.6800(10) ?
Zn2 Zn7 . 3_665 2.6800(7) ?
Zn2 Zn7 . 8_665 2.6449(8) ?
Zn2 Zn8 . 3_665 2.7573(7) ?
Zn2 Zn8 . 19_665 2.7573(8) ?
Zn3 Zn4 . 7_555 2.8570(11) ?
Zn3 Zn5 . 2_665 2.8169(11) ?
Zn3 Zn5 . 3_565 2.8169(10) ?
Zn3 Zn6 . 8_565 2.7692(8) ?
Zn3 Zn9 . . 2.6879(11) ?
Zn4 Zn6 . . 2.6995(7) ?
Zn4 Zn6 . 2_655 2.6995(7) ?
Zn4 Zn6 . 3_665 2.6995(8) ?
Zn4 Zn10 . . 2.7631(11) ?
Zn4 Zn10 . 2_655 2.7631(11) ?
Zn4 Zn10 . 3_665 2.7631(11) ?
Zn5 Zn7 . . 2.8110(9) ?
Zn5 Zn8 . 2_555 2.8423(6) ?
Zn5 Zn8 . 21_555 2.8423(10) ?
Zn5 Zn11 . . 2.6895(8) ?
Zn5 Zn11 . 20_555 2.6895(7) ?
Zn6 Zn8 . . 2.8562(7) ?
Zn6 Zn8 . 20_655 2.8563(10) ?
Zn6 Zn13 . . 2.6984(8) ?
Zn7 Zn7 . 2_555 2.7213(6) ?
Zn7 Zn7 . 3_555 2.7213(9) ?
Zn7 Zn8 . 2_555 2.7786(10) ?
Zn7 Zn8 . 21_555 2.7786(6) ?
Zn7 Zn12 . 2_655 2.7201(9) ?
Zn7 Zn12 . 3_565 2.7201(8) ?
Zn8 Zn10 . 2_655 2.7218(7) ?
Zn8 Zn11 . 3_555 2.6771(9) ?
Zn8 Zn12 . 2_655 2.8594(9) ?
Zn8 Zn14 . . 2.7357(6) ?
Zn9 Zn11 . . 2.7521(5) ?
Zn9 Zn11 . 2_665 2.7521(7) ?
Zn9 Zn11 . 3_565 2.7520(7) ?
Zn9 Zn11 . 19_665 2.7521(5) ?
Zn9 Zn11 . 20_555 2.7521(7) ?
Zn9 Zn11 . 21_565 2.7520(7) ?
Zn9 Zn15 . . 2.6993(16) ?
Zn10 Zn13 . 2_655 2.6808(11) ?
Zn10 Zn13 . 3_665 2.6806(10) ?
Zn10 Zn38 . . 2.515(6) ?
Zn10 Zn38 . 2_655 2.741(7) ?
Zn10 Zn38 . 3_665 2.741(4) ?
Zn11 Zn11 . 20_555 2.7178(10) ?
Zn11 Zn11 . 21_565 2.4740(10) ?
Zn11 Zn13 . 2_555 2.7421(10) ?
Zn11 Zn14 . 2_555 2.8028(6) ?
Zn11 Zn16 . . 2.7251(8) ?
Zn12 Zn12 . 2_765 2.8185(6) ?
Zn12 Zn12 . 3_675 2.8185(9) ?
Zn12 Zn14 . 3_665 2.7223(6) ?
Zn12 Zn14 . 19_665 2.7223(9) ?
Zn12 Zn17 . 2_665 2.7785(10) ?
Zn12 Zn17 . 3_665 2.7784(8) ?
Zn13 Zn14 . . 2.7577(7) ?
Zn13 Zn14 . 20_655 2.7578(10) ?
Zn13 Zn18 . 1_545 2.7229(9) ?
Zn13 Zn39 . . 2.829(3) ?
Zn13 Zn39 . 20_655 2.829(2) ?
Zn13 Zn40 . . 2.6025(13) ?
Zn13 Zn40 . 20_655 2.6025(13) ?
Zn14 Zn16 . 3_555 2.8116(6) ?
Zn14 Zn17 . 3_555 2.7687(8) ?
Zn14 Zn20 . 3_555 2.7545(7) ?
Zn14 Zn39 . . 2.4035(19) ?
Zn14 Zn41 . 2_655 2.771(3) ?
Zn15 Zn18 . . 2.7477(8) ?
Zn15 Zn18 . 2_665 2.7477(8) ?
Zn15 Zn18 . 3_565 2.7477(9) ?
Zn16 Zn17 . . 2.6741(10) ?
Zn16 Zn18 . 2_665 2.7702(13) ?
Zn16 Zn18 . 3_565 2.7700(8) ?
Zn16 Zn20 . . 2.8181(7) ?
Zn16 Zn20 . 20_555 2.8180(10) ?
Zn16 Zn22 . . 2.5004(9) ?
Zn17 Zn19 . 2_655 2.7814(11) ?
Zn17 Zn19 . 3_565 2.7814(9) ?
Zn17 Zn21 . . 2.6043(10) ?
Zn17 Zn23 . . 2.8181(8) ?
Zn18 Zn20 . 3_565 2.6753(10) ?
Zn18 Zn20 . 19_665 2.6753(7) ?
Zn18 Zn40 . 1_565 2.6312(14) ?
Zn18 Zn40 . 20_665 2.6312(12) ?
Zn19 Zn20 . 2_665 2.6669(6) ?
Zn19 Zn20 . 21_665 2.6670(11) ?
Zn19 Zn21 . 1_665 2.7051(7) ?
Zn19 Zn25 . . 2.8412(8) ?
Zn19 Zn41 . . 2.464(3) ?
Zn19 Zn43 . 3_665 2.7553(13) ?
Zn19 Zn43 . 19_665 2.7553(14) ?
Zn20 Zn22 . . 2.7566(6) ?
Zn20 Zn23 . . 2.6498(10) ?
Zn20 Zn24 . 2_665 2.7935(9) ?
Zn20 Zn26 . 2_555 2.7069(7) ?
Zn20 Zn39 . 2_555 2.721(3) ?
Zn20 Zn40 . 2_555 2.5383(19) ?
Zn20 Zn42 . 2_555 2.752(4) ?
Zn20 Zn43 . 2_555 2.867(3) ?
Zn20 Zn44 . 2_555 2.863(3) ?
Zn21 Zn23 . . 2.7971(8) ?
Zn21 Zn23 . 2_555 2.7971(8) ?
Zn21 Zn23 . 3_555 2.7971(9) ?
Zn21 Zn25 . 1_445 2.7894(11) ?
Zn21 Zn25 . 2_655 2.7894(11) ?
Zn21 Zn25 . 3_565 2.7894(12) ?
Zn22 Zn22 . 2_665 2.7168(7) ?
Zn22 Zn22 . 3_565 2.7168(10) ?
Zn22 Zn24 . 2_665 2.7363(10) ?
Zn22 Zn24 . 3_565 2.7363(10) ?
Zn22 Zn27 . . 2.7410(8) ?
Zn23 Zn25 . 2_655 2.6294(12) ?
Zn23 Zn25 . 3_565 2.6293(7) ?
Zn23 Zn26 . 2_555 2.7853(9) ?
Zn23 Zn26 . 21_555 2.7853(7) ?
Zn23 Zn27 . . 2.8087(9) ?
Zn24 Zn27 . 2_665 2.7940(11) ?
Zn24 Zn27 . 3_565 2.7940(7) ?
Zn24 Zn30 . . 2.7266(8) ?
Zn24 Zn42 . 1_565 2.423(3) ?
Zn24 Zn44 . 1_565 2.828(3) ?
Zn24 Zn44 . 20_665 2.828(2) ?
Zn25 Zn25 . 2_765 2.7656(7) ?
Zn25 Zn25 . 3_675 2.7656(10) ?
Zn25 Zn26 . 3_665 2.6847(6) ?
Zn25 Zn26 . 19_665 2.6848(10) ?
Zn25 Zn31 . 1_665 2.8459(11) ?
Zn25 Zn32 . . 2.7612(8) ?
Zn26 Zn27 . 3_555 2.7195(6) ?
Zn26 Zn28 . 2_655 2.6695(8) ?
Zn26 Zn33 . 3_555 2.6920(6) ?
Zn26 Zn43 . . 2.542(2) ?
Zn26 Zn43 . 21_555 2.836(3) ?
Zn26 Zn44 . . 2.498(2) ?
Zn27 Zn30 . 2_665 2.7069(10) ?
Zn27 Zn30 . 3_565 2.7069(7) ?
Zn28 Zn29 . 2_655 2.7768(12) ?
Zn28 Zn29 . 3_665 2.7770(9) ?
Zn28 Zn32 . . 2.6415(9) ?
Zn28 Zn34 . . 2.6915(8) ?
Zn28 Zn37 . 3_665 2.7982(8) ?
Zn28 Zn37 . 10_665 2.7981(7) ?
Zn28 Zn43 . 3_665 2.7809(13) ?
Zn28 Zn43 . 19_665 2.7809(13) ?
Zn28 Zn45 . 2_655 2.579(3) ?
Zn28 Zn45 . 3_665 2.5785(14) ?
Zn29 Zn30 . 1_545 2.7905(9) ?
Zn29 Zn33 . 3_555 2.7620(7) ?
Zn29 Zn33 . 19_655 2.7619(10) ?
Zn29 Zn37 . . 2.8130(8) ?
Zn29 Zn37 . 11_655 2.8129(8) ?
Zn29 Zn44 . . 2.805(2) ?
Zn29 Zn44 . 20_655 2.8048(19) ?
Zn30 Zn30 . 2_665 2.8145(6) ?
Zn30 Zn30 . 3_565 2.8145(9) ?
Zn30 Zn33 . 3_565 2.7348(10) ?
Zn30 Zn33 . 19_665 2.7348(6) ?
Zn30 Zn35 . 2_665 2.7261(10) ?
Zn30 Zn35 . 3_565 2.7262(8) ?
Zn31 Zn32 . 1_445 2.6289(7) ?
Zn31 Zn32 . 2_655 2.6289(7) ?
Zn31 Zn32 . 3_565 2.6289(8) ?
Zn31 Zn36 . . 2.7546(10) ?
Zn31 Zn36 . 2_555 2.7546(10) ?
Zn31 Zn36 . 3_555 2.7546(11) ?
Zn32 Zn33 . 2_665 2.8294(7) ?
Zn32 Zn33 . 21_665 2.8294(10) ?
Zn32 Zn36 . 2_665 2.8493(14) ?
Zn32 Zn36 . 3_665 2.8493(9) ?
Zn33 Zn33 . 16_555 2.7204(6) ?
Zn33 Zn35 . . 2.7298(6) ?
Zn33 Zn36 . . 2.7739(11) ?
Zn33 Zn37 . 2_555 2.6826(9) ?
Zn34 Zn34 . 10_665 2.5189(16) ?
Zn34 Zn45 . . 2.542(2) ?
Zn34 Zn45 . 2_655 2.542(2) ?
Zn34 Zn45 . 3_665 2.542(2) ?
Zn35 Zn35 . 2_665 2.7809(10) ?
Zn35 Zn35 . 3_565 2.7809(13) ?
Zn37 Zn37 . 11_655 2.7918(15) ?
Zn37 Zn37 . 12_555 2.5028(15) ?
Zn38 Zn38 . 2_655 0.365(10) ?
Zn38 Zn38 . 3_665 0.365(13) ?
Zn38 Zn39 . . 2.648(5) ?
Zn38 Zn39 . 2_655 2.547(9) ?
Zn38 Zn39 . 3_665 2.332(9) ?
Zn38 Zn39 . 19_665 2.332(6) ?
Zn38 Zn39 . 20_655 2.648(10) ?
Zn38 Zn39 . 21_555 2.547(6) ?
Zn38 Zn40 . 2_655 2.770(5) ?
Zn38 Zn40 . 3_665 2.725(9) ?
Zn38 Zn40 . 19_665 2.725(4) ?
Zn38 Zn40 . 21_555 2.770(8) ?
Zn38 Zn41 . . 2.705(8) ?
Zn39 Zn39 . 20_655 2.871(5) ?
Zn39 Zn39 . 21_555 1.449(5) ?
Zn39 Zn40 . . 1.337(3) ?
Zn39 Zn40 . 20_655 1.926(4) ?
Zn39 Zn40 . 21_555 2.666(3) ?
Zn39 Zn41 . 2_655 0.888(5) ?
Zn39 Zn43 . . 2.549(2) ?
Zn39 Zn43 . 21_555 2.673(3) ?
Zn40 Zn40 . 20_655 0.670(2) ?
Zn40 Zn41 . 2_655 2.067(4) ?
Zn40 Zn41 . 3_665 2.654(3) ?
Zn40 Zn42 . . 2.028(5) ?
Zn40 Zn43 . . 2.806(3) ?
Zn40 Zn44 . . 2.513(2) ?
Zn40 Zn44 . 20_655 2.674(2) ?
Zn41 Zn43 . 3_665 2.088(4) ?
Zn41 Zn43 . 19_665 2.088(4) ?
Zn42 Zn43 . . 2.263(4) ?
Zn42 Zn43 . 2_655 2.653(3) ?
Zn42 Zn43 . 20_655 2.262(4) ?
Zn42 Zn43 . 21_555 2.654(5) ?
Zn42 Zn44 . . 0.899(4) ?
Zn42 Zn44 . 20_655 0.898(4) ?
Zn42 Zn45 . . 2.682(4) ?
Zn43 Zn43 . 21_555 0.445(6) ?
Zn43 Zn44 . . 1.566(5) ?
Zn43 Zn44 . 20_655 2.720(5) ?
Zn43 Zn44 . 21_555 1.943(5) ?
Zn43 Zn45 . . 2.6975(17) ?
Zn43 Zn45 . 3_665 2.745(2) ?
Zn44 Zn44 . 20_655 1.252(5) ?
Zn44 Zn45 . . 2.154(3) ?
Zn44 Zn45 . 2_655 2.660(3) ?
Zn44 Zn45 . 3_665 2.521(2) ?
Zn45 Zn45 . 2_655 0.576(2) ?
Zn45 Zn45 . 3_665 0.576(3) ?

loop_
_twin_individual_id
_twin_individual_mass_fraction_refined
_twin_individual_twin_matrix_11
_twin_individual_twin_matrix_12
_twin_individual_twin_matrix_13
_twin_individual_twin_matrix_21
_twin_individual_twin_matrix_22
_twin_individual_twin_matrix_23
_twin_individual_twin_matrix_31
_twin_individual_twin_matrix_32
_twin_individual_twin_matrix_33
? ? ? ? ? ? ? ? ? ? ?

loop_
_jana_atom_site_adp_c_label
_jana_atom_site_adp_c_type_symbol
_jana_atom_site_adp_c_111
_jana_atom_site_adp_c_112
_jana_atom_site_adp_c_113
_jana_atom_site_adp_c_122
_jana_atom_site_adp_c_123
_jana_atom_site_adp_c_133
_jana_atom_site_adp_c_222
_jana_atom_site_adp_c_223
_jana_atom_site_adp_c_233
_jana_atom_site_adp_c_333
? ? ? ? ? ? ? ? ? ? ? ?

loop_
_jana_atom_site_adp_d_label
_jana_atom_site_adp_d_type_symbol
_jana_atom_site_adp_d_1111
_jana_atom_site_adp_d_1112
_jana_atom_site_adp_d_1113
_jana_atom_site_adp_d_1122
_jana_atom_site_adp_d_1123
_jana_atom_site_adp_d_1133
_jana_atom_site_adp_d_1222
_jana_atom_site_adp_d_1223
_jana_atom_site_adp_d_1233
_jana_atom_site_adp_d_1333
_jana_atom_site_adp_d_2222
_jana_atom_site_adp_d_2223
_jana_atom_site_adp_d_2233
_jana_atom_site_adp_d_2333
_jana_atom_site_adp_d_3333
? ? ? ? ? ? ? ? ? ? ? ? ? ? ? ? ?

loop_
_jana_atom_site_adp_e_label
_jana_atom_site_adp_e_type_symbol
_jana_atom_site_adp_e_11111
_jana_atom_site_adp_e_11112
_jana_atom_site_adp_e_11113
_jana_atom_site_adp_e_11122
_jana_atom_site_adp_e_11123
_jana_atom_site_adp_e_11133
_jana_atom_site_adp_e_11222
_jana_atom_site_adp_e_11223
_jana_atom_site_adp_e_11233
_jana_atom_site_adp_e_11333
_jana_atom_site_adp_e_12222
_jana_atom_site_adp_e_12223
_jana_atom_site_adp_e_12233
_jana_atom_site_adp_e_12333
_jana_atom_site_adp_e_13333
_jana_atom_site_adp_e_22222
_jana_atom_site_adp_e_22223
_jana_atom_site_adp_e_22233
_jana_atom_site_adp_e_22333
_jana_atom_site_adp_e_23333
_jana_atom_site_adp_e_33333
? ? ? ? ? ? ? ? ? ? ? ? ? ? ? ? ? ? ? ? ? ? ?

loop_
_jana_atom_site_adp_f_label
_jana_atom_site_adp_f_type_symbol
_jana_atom_site_adp_f_111111
_jana_atom_site_adp_f_111112
_jana_atom_site_adp_f_111113
_jana_atom_site_adp_f_111122
_jana_atom_site_adp_f_111123
_jana_atom_site_adp_f_111133
_jana_atom_site_adp_f_111222
_jana_atom_site_adp_f_111223
_jana_atom_site_adp_f_111233
_jana_atom_site_adp_f_111333
_jana_atom_site_adp_f_112222
_jana_atom_site_adp_f_112223
_jana_atom_site_adp_f_112233
_jana_atom_site_adp_f_112333
_jana_atom_site_adp_f_113333
_jana_atom_site_adp_f_122222
_jana_atom_site_adp_f_122223
_jana_atom_site_adp_f_122233
_jana_atom_site_adp_f_122333
_jana_atom_site_adp_f_123333
_jana_atom_site_adp_f_133333
_jana_atom_site_adp_f_222222
_jana_atom_site_adp_f_222223
_jana_atom_site_adp_f_222233
_jana_atom_site_adp_f_222333
_jana_atom_site_adp_f_223333
_jana_atom_site_adp_f_233333
_jana_atom_site_adp_f_333333
? ? ? ? ? ? ? ? ? ? ? ? ? ? ? ? ? ? ? ? ? ? ? ? ? ? ? ? ? ?
